data_7714093
loop_
_publ_author_name
'Kulmaczewski, Rafal'
'Halcrow, Malcolm'

_publ_section_title
;
 Iron(II) Complexes of 2,6-Bis(imidazo[1,2&#x2011;a]pyridin-2-yl)pyridine
 and Related Ligands with Annelated Distal Heterocyclic Donors
;
_journal_name_full 'Dalton Transactions'
_journal_paper_doi 10.1039/D3DT02747C
_journal_year 2023
_chemical_formula_moiety 'C46 H30 Fe N6, 2(B F4), 1.39(C2 H3 N), 0.125(C4 H10 O), 0.25(H2 O)'
_chemical_formula_sum 'C49.28 H35.93 B2 F8 Fe N7.39 O0.38'
_chemical_formula_weight 967.16
_chemical_name_systematic
'Bis[2,6-bis(quinolin-2-yl)pyridine]iron(II) ditetrafluoroborateacetonitrile diethyl ether hydrate solvate'
_space_group_crystal_system monoclinic
_space_group_IT_number 14
_space_group_name_Hall '-P 2ybc'
_space_group_name_H-M_alt 'P 1 21/c 1'
_atom_sites_solution_hydrogens geom
_audit_creation_date 2022-08-11
_audit_creation_method
;
Olex2 1.5
(compiled 2021.07.19 svn.r715e62df for OlexSys, GUI svn.r6383)
;
_audit_update_record
;
2023-08-15 deposited with the CCDC.	2023-10-02 downloaded from the CCDC.
;
_cell_angle_alpha 90
_cell_angle_beta 93.963(2)
_cell_angle_gamma 90
_cell_formula_units_Z 16
_cell_length_a 18.9083(3)
_cell_length_b 48.0111(9)
_cell_length_c 20.0833(3)
_cell_measurement_reflns_used 15426
_cell_measurement_temperature 120(2)
_cell_measurement_theta_max 73.24
_cell_measurement_theta_min 3.29
_cell_volume 18188.2(5)
_computing_cell_refinement 'CrysAlisPro, Agilent Technologies'
_computing_data_collection 'CrysAlisPro, Agilent Technologies'
_computing_data_reduction 'CrysAlisPro, Agilent Technologies'
_computing_molecular_graphics 'Olex2 1.5 (Dolomanov et al., 2009)'
_computing_publication_material 'Olex2 1.5 (Dolomanov et al., 2009)'
_computing_structure_refinement 'SHELXL 2018/3 (Sheldrick, 2015)'
_computing_structure_solution 'SHELXS-97 (Sheldrick, 1990)'
_diffrn_ambient_temperature 120.15
_diffrn_detector_area_resol_mean 5.3095
_diffrn_measured_fraction_theta_full 0.984
_diffrn_measured_fraction_theta_max 0.984
_diffrn_measurement_device_type 'SuperNova, Dual, Cu at zero, Atlas'
_diffrn_measurement_method '\w scans'
_diffrn_radiation_type CuK\a
_diffrn_radiation_wavelength 1.54184
_diffrn_reflns_av_R_equivalents 0.0486
_diffrn_reflns_av_unetI/netI 0.0652
_diffrn_reflns_Laue_measured_fraction_full 0.984
_diffrn_reflns_Laue_measured_fraction_max 0.984
_diffrn_reflns_limit_h_max 23
_diffrn_reflns_limit_h_min -18
_diffrn_reflns_limit_k_max 58
_diffrn_reflns_limit_k_min -57
_diffrn_reflns_limit_l_max 24
_diffrn_reflns_limit_l_min -24
_diffrn_reflns_number 71868
_diffrn_reflns_point_group_measured_fraction_full 0.984
_diffrn_reflns_point_group_measured_fraction_max 0.984
_diffrn_reflns_theta_full 71.996
_diffrn_reflns_theta_max 71.996
_diffrn_reflns_theta_min 3.452
_diffrn_source 'sealed X-ray tube'
_diffrn_source_type 'SuperNova (Cu) X-ray Source'
_exptl_absorpt_coefficient_mu 3.335
_exptl_absorpt_correction_T_max 1.000
_exptl_absorpt_correction_T_min 0.923
_exptl_absorpt_correction_type multi-scan
_exptl_absorpt_process_details
;
CrysAlisPro, Agilent Technologies,
Version 1.171.36.24 (release 03-12-2012 CrysAlis171 .NET)
Empirical absorption correction using spherical harmonics,
 implemented in SCALE3 ABSPACK scaling algorithm.
;
_exptl_crystal_colour red
_exptl_crystal_colour_primary red
_exptl_crystal_density_diffrn 1.413
_exptl_crystal_density_method 'not measured'
_exptl_crystal_description needle
_exptl_crystal_F_000 7910
_exptl_crystal_preparation 'Magnetic properties'
_exptl_crystal_recrystallization_method 'Re-crystallisation from solvent: acetonitrile/diethyl ether'
_exptl_crystal_size_max 0.2
_exptl_crystal_size_mid 0.08
_exptl_crystal_size_min 0.05
_refine_diff_density_max 0.946
_refine_diff_density_min -0.685
_refine_diff_density_rms 0.097
_refine_ls_extinction_method none
_refine_ls_goodness_of_fit_ref 1.088
_refine_ls_hydrogen_treatment constr
_refine_ls_matrix_type fullcycle
_refine_ls_number_parameters 2412
_refine_ls_number_reflns 35207
_refine_ls_number_restraints 107
_refine_ls_restrained_S_all 1.097
_refine_ls_R_factor_all 0.1441
_refine_ls_R_factor_gt 0.1128
_refine_ls_shift/su_max 0.002
_refine_ls_shift/su_mean 0.000
_refine_ls_structure_factor_coef Fsqd
_refine_ls_weighting_details 'w=1/[\s^2^(Fo^2^)+(0.1306P)^2^+54.1432P] where P=(Fo^2^+2Fc^2^)/3'
_refine_ls_weighting_scheme calc
_refine_ls_wR_factor_gt 0.2885
_refine_ls_wR_factor_ref 0.3062
_reflns_Friedel_coverage 0.000
_reflns_number_gt 24981
_reflns_number_total 35207
_reflns_threshold_expression 'I > 2\s(I)'
_cod_data_source_file d3dt02747c2.cif
_cod_data_source_block rk178
_cod_database_code 7714093
_shelx_shelxl_version_number 2018/3
_shelx_space_group_comment
;
The symmetry employed for this shelxl refinement is uniquely defined
by the following loop, which should always be used as a source of
symmetry information in preference to the above space-group names.
They are only intended as comments.
;
_olex2_refinement_description
;
1. Fixed Uiso
 At 1.2 times of:
  All C(H) groups, All C(H,H) groups
 At 1.5 times of:
  All C(H,H,H) groups
2. Restrained distances
 B59-F60A = B59-F61A = B59-F62A = B59-F63A
 1.38489 with sigma of 0.02
 B59-F60B = B59-F61B = B59-F62B = B59-F63B
 1.38489 with sigma of 0.02
 B59-F60C = B59-F61C = B59-F62C = B59-F63C
 1.38489 with sigma of 0.02
 F60A-F61A = F60A-F62A = F60A-F63A = F61A-F62A = F61A-F63A = F62A-F63A
 2.261525 with sigma of 0.02
 F60B-F61B = F60B-F62B = F60B-F63B = F61B-F62B = F61B-F63B = F62B-F63B
 2.261525 with sigma of 0.02
 F60C-F61C = F60C-F62C = F60C-F63C = F61C-F62C = F61C-F63C = F62C-F63C
 2.261525 with sigma of 0.02
 B69A-F70 = B69A-F71A = B69A-F72A = B69A-F73A
 1.38489 with sigma of 0.02
 B69B-F70 = B69B-F71B = B69B-F72B = B69B-F73B
 1.38489 with sigma of 0.02
 F70-F71A = F70-F72A = F70-F73A = F71A-F72A = F71A-F73A = F72A-F73A
 2.261525 with sigma of 0.02
 F70-F71B = F70-F72B = F70-F73B = F71B-F72B = F71B-F73B = F72B-F73B
 2.261525 with sigma of 0.02
 B74A-F75A = B74A-F76A = B74A-F77A = B74A-F78A
 1.38489 with sigma of 0.02
 B74A-F75B = B74A-F76B = B74A-F77B = B74A-F78B
 1.38489 with sigma of 0.02
 B74C-F75C = B74C-F76C = B74C-F77C = B74C-F78C
 1.38489 with sigma of 0.02
 F75A-F76A = F75A-F77A = F75A-F78A = F76A-F77A = F76A-F78A = F77A-F78A
 2.261525 with sigma of 0.02
 F75B-F76B = F75B-F77B = F75B-F78B = F76B-F77B = F76B-F78B = F77B-F78B
 2.261525 with sigma of 0.02
 F75C-F76C = F75C-F77C = F75C-F78C = F76C-F77C = F76C-F78C = F77C-F78C
 2.261525 with sigma of 0.02
 C15E-C16E = C18E-C19E = C15F-C16F = C18F-C19F
 1.52 with sigma of 0.02
 C16E-O17E = O17E-C18E
 1.43 with sigma of 0.02
 C16E-C18E = C16F-C18F
 2.34 with sigma of 0.02
 C15E-O17E = O17E-C19E = C15F-O17F = O17F-C19F
 2.42 with sigma of 0.02
 C97A-C98A = C97B-C98B
 1.48 with sigma of 0.02
 C98A-N99A = C98B-N99B
 1.15 with sigma of 0.02
 C97A-N99A = C97B-N99B
 2.63 with sigma of 0.02
 C12E-C13E = C12F-C13F = C12G-C13G
 1.48 with sigma of 0.02
 C13E-N14E = C13F-N14F = C13G-N14G
 1.15 with sigma of 0.02
 C12E-N14E = C12F-N14F = C12G-N14G
 2.63 with sigma of 0.02
3. Others
 1(DFIX)=1(DFIX)=1(DFIX)=1(DFIX)=1(DFIX)=1(DFIX)=1(DFIX)=1(DFIX)=FVAR(1)
 1(DFIX)=1(DFIX)=1(DFIX)=1(DFIX)=1(DFIX)=1(DFIX)=1(DFIX)=1(DFIX)=1.633*FVAR(2)
 Fixed Sof: N28B(0.61) C29B(0.61) C30B(0.61) H30B(0.61) C31B(0.61) H31B(0.61)
 C32B(0.61) H32B(0.61) C33B(0.61) C34B(0.61) N35B(0.61) C36B(0.61) C37B(0.61)
 H37B(0.61) C38B(0.61) H38B(0.61) C39B(0.61) H39B(0.61) C40B(0.61) H40B(0.61)
 C41B(0.61) C42B(0.61) H42B(0.61) C43B(0.61) H43B(0.61) C44B(0.61) N45B(0.61)
 C46B(0.61) C47B(0.61) H47B(0.61) C48B(0.61) H48B(0.61) C49B(0.61) H49B(0.61)
 C50B(0.61) H50B(0.61) C51B(0.61) C52B(0.61) H52B(0.61) C53B(0.61) H53B(0.61)
 N28E(0.39) C29E(0.39) C30E(0.39) H30E(0.39) C31E(0.39) H31E(0.39) C32E(0.39)
 H32E(0.39) C33E(0.39) N35E(0.39) C34E(0.39) C43E(0.39) H43E(0.39) C42E(0.39)
 H42E(0.39) C41E(0.39) C36E(0.39) C37E(0.39) H37E(0.39) C38E(0.39) H38E(0.39)
 C39E(0.39) H39E(0.39) C40E(0.39) H40E(0.39) N45E(0.39) C44E(0.39) C53E(0.39)
 H53E(0.39) C52E(0.39) H52E(0.39) C51E(0.39) C46E(0.39) C47E(0.39) H47E(0.39)
 C48E(0.39) H48E(0.39) C49E(0.39) H49E(0.39) C50E(0.39) H50E(0.39) F60A(0.34)
 F61A(0.34) F62A(0.34) F63A(0.34) F60B(0.33) F61B(0.33) F62B(0.33) F63B(0.33)
 F60C(0.33) F61C(0.33) F62C(0.33) F63C(0.33) B69A(0.7) F71A(0.7) F72A(0.7)
 F73A(0.7) B69B(0.3) F71B(0.3) F72B(0.3) F73B(0.3) B74A(0.67) F75A(0.34)
 F76A(0.34) F77A(0.34) F78A(0.34) F76B(0.33) F75B(0.33) F77B(0.33) F78B(0.33)
 B74C(0.33) F75C(0.33) F76C(0.33) F77C(0.33) F78C(0.33) H94A(0.5) H94B(0.5)
 H94C(0.5) C95(0.5) N96(0.5) C97A(0.7) H97A(0.7) H97B(0.7) H97C(0.7) C98A(0.7)
 N99A(0.7) C97B(0.3) H97D(0.3) H97E(0.3) H97F(0.3) C98B(0.3) N99B(0.3)
 C100(0.8) H10A(0.8) H10B(0.8) H10C(0.8) C101(0.8) N102(0.8) C103(0.8)
 H10D(0.8) H10E(0.8) H10F(0.8) C104(0.8) N105(0.8) C106(0.8) H10G(0.8)
 H10H(0.8) H10I(0.8) C107(0.8) N108(0.8) C109(0.67) H10J(0.67) H10K(0.67)
 H10L(0.67) C110(0.67) N111(0.67) C12E(0.34) H12E(0.34) H12F(0.34) H12G(0.34)
 C13E(0.34) N14E(0.34) C12F(0.33) H12H(0.33) H12I(0.33) H12J(0.33) C13F(0.33)
 N14F(0.33) C12G(0.33) H12K(0.33) H12L(0.33) H12M(0.33) C13G(0.33) N14G(0.33)
 C15E(0.25) H15A(0.25) H15B(0.25) H15C(0.25) C16E(0.25) H16E(0.25) H16F(0.25)
 O17E(0.25) C18E(0.25) H18A(0.25) H18B(0.25) C19E(0.25) H19A(0.25) H19B(0.25)
 H19C(0.25) C15F(0.25) H15D(0.25) H15E(0.25) H15F(0.25) C16F(0.25) H16G(0.25)
 H16H(0.25) O17F(0.25) C18F(0.25) H18C(0.25) H18D(0.25) C19F(0.25) H19D(0.25)
 H19E(0.25) H19F(0.25) O120(0.75) O121(0.25)
4.a Secondary CH2 refined with riding coordinates:
 C16E(H16E,H16F), C18E(H18A,H18B), C16F(H16G,H16H), C18F(H18C,H18D)
4.b Me refined with riding coordinates:
 C15E(H15A,H15B,H15C), C15F(H15D,H15E,H15F)
4.c Aromatic/amide H refined with riding coordinates:
 C4A(H4A), C5A(H5A), C6A(H6A), C11A(H11A), C12A(H12A), C13A(H13A), C14A(H14A),
 C16A(H16A), C17A(H17A), C21A(H21A), C22A(H22A), C23A(H23A), C24A(H24A),
 C26A(H26A), C27A(H27A), C30A(H30A), C31A(H31A), C32A(H32A), C37A(H37A),
 C38A(H38A), C39A(H39A), C40A(H40A), C42A(H42A), C43A(H43A), C47A(H47A),
 C48A(H48A), C49A(H49A), C50A(H50A), C52A(H52A), C53A(H53A), C4B(H4B), C5B(H5B),
  C6B(H6B), C11B(H11B), C12B(H12B), C13B(H13B), C14B(H14B), C16B(H16B),
 C17B(H17B), C21B(H21B), C22B(H22B), C23B(H23B), C24B(H24B), C26B(H26B),
 C27B(H27B), C30B(H30B), C31B(H31B), C32B(H32B), C37B(H37B), C38B(H38B),
 C39B(H39B), C40B(H40B), C42B(H42B), C43B(H43B), C47B(H47B), C48B(H48B),
 C49B(H49B), C50B(H50B), C52B(H52B), C53B(H53B), C30E(H30E), C31E(H31E),
 C32E(H32E), C43E(H43E), C42E(H42E), C37E(H37E), C38E(H38E), C39E(H39E),
 C40E(H40E), C53E(H53E), C52E(H52E), C47E(H47E), C48E(H48E), C49E(H49E),
 C50E(H50E), C4C(H4C), C5C(H5C), C6C(H6C), C11C(H11C), C12C(H12C), C13C(H13C),
 C14C(H14C), C16C(H16C), C17C(H17C), C21C(H21C), C22C(H22C), C23C(H23C),
 C24C(H24C), C26C(H26C), C27C(H27C), C30C(H30C), C31C(H31C), C32C(H32C),
 C37C(H37C), C38C(H38C), C39C(H39C), C40C(H40C), C42C(H42C), C43C(H43C),
 C47C(H47C), C48C(H48C), C49C(H49C), C50C(H50C), C52C(H52C), C53C(H53C),
 C4D(H4D), C5D(H5D), C6D(H6D), C11D(H11D), C12D(H12D), C13D(H13D), C14D(H14D),
 C16D(H16D), C17D(H17D), C21D(H21D), C22D(H22D), C23D(H23D), C24D(H24D),
 C26D(H26D), C27D(H27D), C30D(H30D), C31D(H31D), C32D(H32D), C37D(H37D),
 C38D(H38D), C39D(H39D), C40D(H40D), C42D(H42D), C43D(H43D), C47D(H47D),
 C48D(H48D), C49D(H49D), C50D(H50D), C52D(H52D), C53D(H53D)
4.d Naphthalene refined as free rotating group:
 N35E(C34E,C43E,C42E,C41E,C36E,C37E,C38E,C39E,C40E), N45E(C44E,C53E,C52E,C51E,
 C46E,C47E,C48E,C49E,C50E)
4.e Idealised Me refined as rotating group:
 C94(H94A,H94B,H94C), C97A(H97A,H97B,H97C), C97B(H97D,H97E,H97F), C100(H10A,
 H10B,H10C), C103(H10D,H10E,H10F), C106(H10G,H10H,H10I), C109(H10J,H10K,H10L),
 C12E(H12E,H12F,H12G), C12F(H12H,H12I,H12J), C12G(H12K,H12L,H12M), C19E(H19A,
 H19B,H19C), C19F(H19D,H19E,H19F)
;
_olex2_submission_special_instructions 'No special instructions were received'

loop_
_space_group_symop_operation_xyz
'x, y, z'
'-x, y+1/2, -z+1/2'
'-x, -y, -z'
'x, -y-1/2, z-1/2'

loop_
_atom_site_label
_atom_site_type_symbol
_atom_site_fract_x
_atom_site_fract_y
_atom_site_fract_z
_atom_site_U_iso_or_equiv
_atom_site_adp_type
_atom_site_occupancy
_atom_site_site_symmetry_order
_atom_site_calc_flag
_atom_site_refinement_flags_posn
_atom_site_refinement_flags_adp
_atom_site_refinement_flags_occupancy
_atom_site_disorder_assembly
_atom_site_disorder_group
Fe1A Fe 0.25278(5) 0.38099(2) 0.99966(4) 0.0366(2) Uani 1 1 d . . . A 1
N2A N 0.2844(3) 0.34019(12) 1.0178(3) 0.0488(13) Uani 1 1 d . . . A 1
C3A C 0.2390(4) 0.32050(16) 1.0064(4) 0.0545(17) Uani 1 1 d . . . A 1
C4A C 0.2520(5) 0.29290(17) 1.0293(5) 0.072(2) Uani 1 1 d . . . A 1
H4A H 0.218673 0.278320 1.020712 0.086 Uiso 1 1 calc R U . A 1
C5A C 0.3175(5) 0.28845(17) 1.0656(5) 0.077(3) Uani 1 1 d . . . A 1
H5A H 0.329297 0.270209 1.080952 0.093 Uiso 1 1 calc R U . A 1
C6A C 0.3646(5) 0.30970(17) 1.0794(5) 0.068(2) Uani 1 1 d . . . A 1
H6A H 0.406191 0.306768 1.107811 0.081 Uiso 1 1 calc R U . A 1
C7A C 0.3502(4) 0.33555(15) 1.0510(3) 0.0549(17) Uani 1 1 d . . . A 1
C8A C 0.1719(4) 0.32823(15) 0.9700(4) 0.0574(18) Uani 1 1 d . . . A 1
N9A N 0.1537(3) 0.35636(11) 0.9775(3) 0.0436(12) Uani 1 1 d . . . A 1
C10A C 0.0948(3) 0.36639(16) 0.9455(3) 0.0514(16) Uani 1 1 d . . . A 1
C11A C 0.0741(3) 0.39313(17) 0.9576(4) 0.0544(17) Uani 1 1 d . . . A 1
H11A H 0.100181 0.403895 0.990466 0.065 Uiso 1 1 calc R U . A 1
C12A C 0.0144(4) 0.4050(2) 0.9217(5) 0.076(3) Uani 1 1 d . . . A 1
H12A H 0.000118 0.423532 0.930297 0.091 Uiso 1 1 calc R U . A 1
C13A C -0.0224(4) 0.3890(2) 0.8742(4) 0.080(3) Uani 1 1 d . . . A 1
H13A H -0.062076 0.396832 0.849295 0.096 Uiso 1 1 calc R U . A 1
C14A C -0.0026(4) 0.3605(2) 0.8610(4) 0.071(2) Uani 1 1 d . . . A 1
H14A H -0.028663 0.349946 0.827667 0.086 Uiso 1 1 calc R U . A 1
C15A C 0.0542(4) 0.3490(2) 0.8972(4) 0.068(2) Uani 1 1 d . . . A 1
C16A C 0.0755(4) 0.32134(18) 0.8916(4) 0.067(2) Uani 1 1 d . . . A 1
H16A H 0.050393 0.309570 0.860167 0.081 Uiso 1 1 calc R U . A 1
C17A C 0.1310(5) 0.31078(18) 0.9298(5) 0.070(2) Uani 1 1 d . . . A 1
H17A H 0.141390 0.291429 0.928638 0.084 Uiso 1 1 calc R U . A 1
C18A C 0.3954(4) 0.36022(15) 1.0587(4) 0.0534(16) Uani 1 1 d . . . A 1
N19A N 0.3750(3) 0.38111(13) 1.0201(3) 0.0524(14) Uani 1 1 d . . . A 1
C20A C 0.4170(3) 0.40524(16) 1.0192(4) 0.0522(16) Uani 1 1 d . . . A 1
C21A C 0.3999(4) 0.42674(17) 0.9767(4) 0.0627(19) Uani 1 1 d . . . A 1
H21A H 0.360135 0.425011 0.945392 0.075 Uiso 1 1 calc R U . A 1
C22A C 0.4388(4) 0.45067(18) 0.9784(4) 0.071(2) Uani 1 1 d . . . A 1
H22A H 0.425639 0.465493 0.948729 0.085 Uiso 1 1 calc R U . A 1
C23A C 0.4989(5) 0.4535(2) 1.0243(5) 0.089(3) Uani 1 1 d . . . A 1
H23A H 0.525234 0.470337 1.026465 0.107 Uiso 1 1 calc R U . A 1
C24A C 0.5188(4) 0.4314(2) 1.0659(5) 0.080(3) Uani 1 1 d . . . A 1
H24A H 0.560794 0.432821 1.094514 0.097 Uiso 1 1 calc R U . A 1
C25A C 0.4782(4) 0.40706(19) 1.0665(4) 0.069(2) Uani 1 1 d . . . A 1
C26A C 0.4968(5) 0.3847(2) 1.1056(5) 0.079(3) Uani 1 1 d . . . A 1
H26A H 0.537561 0.386018 1.135902 0.094 Uiso 1 1 calc R U . A 1
C27A C 0.4587(4) 0.36009(19) 1.1027(4) 0.066(2) Uani 1 1 d . . . A 1
H27A H 0.473345 0.344158 1.128064 0.080 Uiso 1 1 calc R U . A 1
N28A N 0.2401(3) 0.42447(12) 1.0025(3) 0.0533(14) Uani 1 1 d . . . A 1
C29A C 0.2578(4) 0.43808(15) 1.0593(5) 0.064(2) Uani 1 1 d . . . A 1
C30A C 0.2562(6) 0.46733(17) 1.0615(6) 0.091(3) Uani 1 1 d . . . A 1
H30A H 0.268069 0.477395 1.101498 0.109 Uiso 1 1 calc R U . A 1
C31A C 0.2361(6) 0.48072(19) 1.0013(6) 0.096(4) Uani 1 1 d . . . A 1
H31A H 0.234278 0.500496 1.000615 0.115 Uiso 1 1 calc R U . A 1
C32A C 0.2192(6) 0.46676(18) 0.9443(6) 0.087(3) Uani 1 1 d . . . A 1
H32A H 0.206004 0.476428 0.904039 0.105 Uiso 1 1 calc R U . A 1
C33A C 0.2217(4) 0.43797(16) 0.9458(5) 0.064(2) Uani 1 1 d . . . A 1
C34A C 0.2776(4) 0.42006(15) 1.1181(4) 0.0576(18) Uani 1 1 d . . . A 1
N35A N 0.2557(3) 0.39362(11) 1.1110(3) 0.0441(12) Uani 1 1 d . . . A 1
C36A C 0.2696(4) 0.37578(14) 1.1631(3) 0.0479(15) Uani 1 1 d . . . A 1
C37A C 0.2387(4) 0.34900(13) 1.1608(3) 0.0485(15) Uani 1 1 d . . . A 1
H37A H 0.206276 0.344027 1.124513 0.058 Uiso 1 1 calc R U . A 1
C38A C 0.2551(4) 0.33032(16) 1.2102(3) 0.0592(18) Uani 1 1 d . . . A 1
H38A H 0.233539 0.312438 1.208360 0.071 Uiso 1 1 calc R U . A 1
C39A C 0.3034(5) 0.3371(2) 1.2638(4) 0.072(2) Uani 1 1 d . . . A 1
H39A H 0.315702 0.323508 1.297075 0.087 Uiso 1 1 calc R U . A 1
C40A C 0.3320(5) 0.3622(2) 1.2684(4) 0.076(3) Uani 1 1 d . . . A 1
H40A H 0.363903 0.366470 1.305601 0.091 Uiso 1 1 calc R U . A 1
C41A C 0.3163(5) 0.3828(2) 1.2195(4) 0.069(2) Uani 1 1 d . . . A 1
C42A C 0.3414(5) 0.4107(2) 1.2215(5) 0.084(3) Uani 1 1 d . . . A 1
H42A H 0.374051 0.416311 1.257076 0.101 Uiso 1 1 calc R U . A 1
C43A C 0.3201(5) 0.4292(2) 1.1742(5) 0.084(3) Uani 1 1 d . . . A 1
H43A H 0.333573 0.448255 1.178457 0.100 Uiso 1 1 calc R U . A 1
C44A C 0.2080(4) 0.41977(19) 0.8871(4) 0.064(2) Uani 1 1 d . . . A 1
N45A N 0.2342(3) 0.39422(12) 0.8939(3) 0.0469(13) Uani 1 1 d . . . A 1
C46A C 0.2236(4) 0.3758(2) 0.8423(3) 0.064(2) Uani 1 1 d . . . A 1
C47A C 0.2542(5) 0.34925(17) 0.8470(4) 0.067(2) Uani 1 1 d . . . A 1
H47A H 0.285750 0.344523 0.884195 0.080 Uiso 1 1 calc R U . A 1
C48A C 0.2386(6) 0.3305(2) 0.7985(5) 0.094(3) Uani 1 1 d . . . A 1
H48A H 0.259665 0.312568 0.801702 0.113 Uiso 1 1 calc R U . A 1
C49A C 0.1924(8) 0.3369(3) 0.7438(5) 0.117(5) Uani 1 1 d . . . A 1
H49A H 0.180976 0.322812 0.711500 0.140 Uiso 1 1 calc R U . A 1
C50A C 0.1641(5) 0.3618(4) 0.7354(4) 0.109(5) Uani 1 1 d . . . A 1
H50A H 0.133466 0.365656 0.697065 0.131 Uiso 1 1 calc R U . A 1
C51A C 0.1795(4) 0.3827(3) 0.7836(4) 0.079(3) Uani 1 1 d . . . A 1
C52A C 0.1529(5) 0.4102(3) 0.7795(5) 0.108(5) Uani 1 1 d . . . A 1
H52A H 0.124029 0.415789 0.741223 0.129 Uiso 1 1 calc R U . A 1
C53A C 0.1677(5) 0.4283(3) 0.8283(5) 0.089(4) Uani 1 1 d . . . A 1
H53A H 0.151263 0.446929 0.823943 0.107 Uiso 1 1 calc R U . A 1
Fe1B Fe 0.49928(5) 0.37967(2) 0.75845(4) 0.0378(2) Uani 1 1 d . . . . .
N2B N 0.4485(3) 0.34439(10) 0.7157(2) 0.0404(11) Uani 1 1 d . . . . .
C3B C 0.4819(4) 0.31946(13) 0.7193(3) 0.0496(15) Uani 1 1 d . . . . .
C4B C 0.4478(4) 0.29556(15) 0.6951(4) 0.0630(19) Uani 1 1 d . . . . .
H4B H 0.470893 0.278007 0.699269 0.076 Uiso 1 1 calc R U . . .
C5B C 0.3807(5) 0.29744(16) 0.6652(4) 0.070(2) Uani 1 1 d . . . . .
H5B H 0.357393 0.281230 0.647640 0.084 Uiso 1 1 calc R U . . .
C6B C 0.3471(4) 0.32284(17) 0.6606(4) 0.063(2) Uani 1 1 d . . . . .
H6B H 0.300583 0.324432 0.639857 0.076 Uiso 1 1 calc R U . . .
C7B C 0.3830(3) 0.34635(14) 0.6871(3) 0.0448(14) Uani 1 1 d . . . . .
C8B C 0.5549(4) 0.32051(13) 0.7506(3) 0.0486(15) Uani 1 1 d . . . . .
N9B N 0.5834(3) 0.34604(11) 0.7549(2) 0.0418(11) Uani 1 1 d . . . . .
C10B C 0.6517(3) 0.34840(15) 0.7821(3) 0.0482(15) Uani 1 1 d . . . . .
C11B C 0.6854(4) 0.37449(17) 0.7824(4) 0.0554(17) Uani 1 1 d . . . . .
H11B H 0.661125 0.389977 0.762233 0.066 Uiso 1 1 calc R U . . .
C12B C 0.7524(4) 0.3780(2) 0.8112(4) 0.071(2) Uani 1 1 d . . . . .
H12B H 0.773784 0.395904 0.812339 0.086 Uiso 1 1 calc R U . . .
C13B C 0.7895(4) 0.3550(3) 0.8393(4) 0.085(3) Uani 1 1 d . . . . .
H13B H 0.836338 0.357496 0.858730 0.101 Uiso 1 1 calc R U . . .
C14B C 0.7595(5) 0.3289(2) 0.8390(4) 0.078(3) Uani 1 1 d . . . . .
H14B H 0.785127 0.313549 0.858227 0.094 Uiso 1 1 calc R U . . .
C15B C 0.6892(4) 0.32525(18) 0.8095(4) 0.0625(19) Uani 1 1 d . . . . .
C16B C 0.6573(5) 0.2991(2) 0.8050(5) 0.077(3) Uani 1 1 d . . . . .
H16B H 0.681321 0.283155 0.823349 0.092 Uiso 1 1 calc R U . . .
C17B C 0.5911(5) 0.29657(15) 0.7739(4) 0.068(2) Uani 1 1 d . . . . .
H17B H 0.569816 0.278746 0.767980 0.082 Uiso 1 1 calc R U . . .
C18B C 0.3519(3) 0.37472(14) 0.6893(3) 0.0453(14) Uani 1 1 d . . . . .
N19B N 0.3823(3) 0.39138(11) 0.7354(2) 0.0417(11) Uani 1 1 d . . . . .
C20B C 0.3542(3) 0.41766(14) 0.7417(3) 0.0479(15) Uani 1 1 d . . . . .
C21B C 0.3792(4) 0.43419(15) 0.7956(4) 0.0559(17) Uani 1 1 d . . . . .
H21B H 0.414820 0.427487 0.827208 0.067 Uiso 1 1 calc R U . . .
C22B C 0.3501(5) 0.46128(17) 0.8019(5) 0.071(2) Uani 1 1 d . . . . .
H22B H 0.365455 0.472916 0.838279 0.085 Uiso 1 1 calc R U . . .
C23B C 0.2988(4) 0.4705(2) 0.7540(5) 0.073(2) Uani 1 1 d . . . . .
H23B H 0.280757 0.488868 0.757831 0.088 Uiso 1 1 calc R U . . .
C24B C 0.2741(4) 0.45502(19) 0.7037(6) 0.077(3) Uani 1 1 d . . . . .
H24B H 0.239077 0.462400 0.672335 0.093 Uiso 1 1 calc R U . . .
C25B C 0.2990(4) 0.42746(17) 0.6955(4) 0.062(2) Uani 1 1 d . . . . .
C26B C 0.2719(4) 0.40939(19) 0.6460(4) 0.066(2) Uani 1 1 d . . . . .
H26B H 0.236135 0.415613 0.613853 0.079 Uiso 1 1 calc R U . . .
C27B C 0.2962(4) 0.38308(17) 0.6436(4) 0.0562(17) Uani 1 1 d . . . . .
H27B H 0.276079 0.370337 0.611474 0.067 Uiso 1 1 calc R U . . .
N28B N 0.5441(5) 0.4185(2) 0.7941(5) 0.035(2) Uiso 0.61 1 d . . P B 1
C29B C 0.5439(6) 0.4408(2) 0.7551(6) 0.038(2) Uiso 0.61 1 d . . P B 1
C30B C 0.5725(7) 0.4659(3) 0.7782(6) 0.055(3) Uiso 0.61 1 d . . P B 1
H30B H 0.571388 0.481857 0.750074 0.066 Uiso 0.61 1 calc R U P B 1
C31B C 0.6021(9) 0.4673(4) 0.8418(9) 0.074(4) Uiso 0.61 1 d . . P B 1
H31B H 0.620722 0.484642 0.857729 0.089 Uiso 0.61 1 calc R U P B 1
C32B C 0.6062(7) 0.4449(3) 0.8835(7) 0.055(3) Uiso 0.61 1 d . . P B 1
H32B H 0.629477 0.445903 0.926944 0.066 Uiso 0.61 1 calc R U P B 1
C33B C 0.5731(6) 0.4197(3) 0.8579(6) 0.043(2) Uiso 0.61 1 d . . P B 1
C34B C 0.5118(5) 0.4356(2) 0.6873(5) 0.037(2) Uiso 0.61 1 d . . P B 1
N35B N 0.5062(6) 0.40920(17) 0.6698(5) 0.036(2) Uiso 0.61 1 d . . P B 1
C36B C 0.4775(7) 0.4027(3) 0.6050(6) 0.048(3) Uiso 0.61 1 d . . P B 1
C37B C 0.4856(7) 0.3751(3) 0.5814(6) 0.051(3) Uiso 0.61 1 d . . P B 1
H37B H 0.512794 0.361660 0.606641 0.062 Uiso 0.61 1 calc R U P B 1
C38B C 0.4525(7) 0.3689(3) 0.5209(7) 0.060(3) Uiso 0.61 1 d . . P B 1
H38B H 0.456867 0.350599 0.503616 0.072 Uiso 0.61 1 calc R U P B 1
C39B C 0.4107(7) 0.3894(3) 0.4819(7) 0.062(3) Uiso 0.61 1 d . . P B 1
H39B H 0.384966 0.383941 0.441693 0.075 Uiso 0.61 1 calc R U P B 1
C40B C 0.4081(7) 0.4171(3) 0.5032(7) 0.066(3) Uiso 0.61 1 d . . P B 1
H40B H 0.383603 0.430822 0.476608 0.079 Uiso 0.61 1 calc R U P B 1
C41B C 0.4433(7) 0.4240(3) 0.5658(6) 0.056(3) Uiso 0.61 1 d . . P B 1
C42B C 0.4465(7) 0.4521(3) 0.5881(7) 0.061(3) Uiso 0.61 1 d . . P B 1
H42B H 0.422974 0.466478 0.562637 0.073 Uiso 0.61 1 calc R U P B 1
C43B C 0.4850(7) 0.4582(3) 0.6480(7) 0.056(3) Uiso 0.61 1 d . . P B 1
H43B H 0.492972 0.476951 0.662054 0.068 Uiso 0.61 1 calc R U P B 1
C44B C 0.5674(6) 0.3938(3) 0.8947(5) 0.043(2) Uiso 0.61 1 d . . P B 1
N45B N 0.5204(5) 0.3761(2) 0.8699(4) 0.041(2) Uiso 0.61 1 d . . P B 1
C46B C 0.5079(6) 0.3516(2) 0.9032(5) 0.042(2) Uiso 0.61 1 d . . P B 1
C47B C 0.4543(6) 0.3341(2) 0.8813(6) 0.048(2) Uiso 0.61 1 d . . P B 1
H47B H 0.424575 0.339230 0.843265 0.057 Uiso 0.61 1 calc R U P B 1
C48B C 0.4416(7) 0.3089(3) 0.9128(6) 0.060(3) Uiso 0.61 1 d . . P B 1
H48B H 0.403404 0.297292 0.897129 0.072 Uiso 0.61 1 calc R U P B 1
C49B C 0.4864(9) 0.3012(3) 0.9681(7) 0.065(3) Uiso 0.61 1 d . . P B 1
H49B H 0.477765 0.284226 0.990258 0.077 Uiso 0.61 1 calc R U P B 1
C50B C 0.5420(7) 0.3174(3) 0.9909(7) 0.066(3) Uiso 0.61 1 d . . P B 1
H50B H 0.572994 0.311178 1.027091 0.079 Uiso 0.61 1 calc R U P B 1
C51B C 0.5536(7) 0.3433(3) 0.9613(7) 0.062(3) Uiso 0.61 1 d . . P B 1
C52B C 0.6067(8) 0.3628(3) 0.9804(8) 0.073(4) Uiso 0.61 1 d . . P B 1
H52B H 0.640229 0.357921 1.015830 0.087 Uiso 0.61 1 calc R U P B 1
C53B C 0.6129(7) 0.3869(3) 0.9533(7) 0.066(3) Uiso 0.61 1 d . . P B 1
H53B H 0.646799 0.399976 0.971445 0.079 Uiso 0.61 1 calc R U P B 1
N28E N 0.5541(8) 0.4109(3) 0.8087(8) 0.041(4) Uiso 0.39 1 d . . P B 2
C29E C 0.5633(11) 0.4359(4) 0.7756(11) 0.054(5) Uiso 0.39 1 d . . P B 2
C30E C 0.5960(11) 0.4587(4) 0.8047(11) 0.057(4) Uiso 0.39 1 d . . P B 2
H30E H 0.601023 0.475270 0.779801 0.068 Uiso 0.39 1 calc R U P B 2
C31E C 0.6201(14) 0.4574(7) 0.8662(14) 0.077(6) Uiso 0.39 1 d . . P B 2
H31E H 0.642006 0.473182 0.887212 0.092 Uiso 0.39 1 calc R U P B 2
C32E C 0.6133(11) 0.4308(5) 0.9044(11) 0.061(5) Uiso 0.39 1 d . . P B 2
H32E H 0.633067 0.429567 0.949126 0.073 Uiso 0.39 1 calc R U P B 2
C33E C 0.5780(10) 0.4077(5) 0.8746(10) 0.052(4) Uiso 0.39 1 d . . P B 2
N35E N 0.5229(6) 0.4097(2) 0.6780(4) 0.049(6) Uiso 0.39 1 d G . P B 2
C34E C 0.5326(7) 0.4358(2) 0.7075(5) 0.049(4) Uiso 0.39 1 d G . P B 2
C43E C 0.5090(8) 0.4596(2) 0.6733(6) 0.088(8) Uiso 0.39 1 d G . P B 2
H43E H 0.515684 0.477357 0.693439 0.106 Uiso 0.39 1 calc R U P B 2
C42E C 0.4758(8) 0.45732(17) 0.6096(6) 0.075(6) Uiso 0.39 1 d G . P B 2
H42E H 0.459652 0.473574 0.586236 0.089 Uiso 0.39 1 calc R U P B 2
C41E C 0.4660(5) 0.43128(18) 0.5801(5) 0.086(8) Uiso 0.39 1 d G . P B 2
C36E C 0.4896(4) 0.40749(17) 0.6143(4) 0.051(6) Uiso 0.39 1 d G . P B 2
C37E C 0.4799(7) 0.38146(18) 0.5848(5) 0.044(6) Uiso 0.39 1 d G . P B 2
H37E H 0.496021 0.365198 0.608159 0.053 Uiso 0.39 1 calc R U P B 2
C38E C 0.4466(7) 0.3792(2) 0.5211(5) 0.056(5) Uiso 0.39 1 d G . P B 2
H38E H 0.439989 0.361413 0.500955 0.067 Uiso 0.39 1 calc R U P B 2
C39E C 0.4231(7) 0.4030(3) 0.4869(5) 0.056(4) Uiso 0.39 1 d G . P B 2
H39E H 0.400307 0.401459 0.443404 0.067 Uiso 0.39 1 calc R U P B 2
C40E C 0.4328(7) 0.4290(3) 0.5164(5) 0.105(9) Uiso 0.39 1 d G . P B 2
H40E H 0.416655 0.445289 0.493056 0.126 Uiso 0.39 1 calc R U P B 2
N45E N 0.5100(5) 0.36714(19) 0.8710(5) 0.044(4) Uiso 0.39 1 d G . P B 2
C44E C 0.5678(6) 0.3816(2) 0.9002(6) 0.048(4) Uiso 0.39 1 d G . P B 2
C53E C 0.6080(6) 0.3701(3) 0.9539(6) 0.091(8) Uiso 0.39 1 d G . P B 2
H53E H 0.647522 0.379941 0.973821 0.109 Uiso 0.39 1 calc R U P B 2
C52E C 0.5904(6) 0.3441(3) 0.9783(5) 0.082(7) Uiso 0.39 1 d G . P B 2
H52E H 0.617860 0.336182 1.014973 0.099 Uiso 0.39 1 calc R U P B 2
C51E C 0.5326(5) 0.32961(19) 0.9491(4) 0.067(5) Uiso 0.39 1 d G . P B 2
C46E C 0.4924(4) 0.34115(17) 0.8955(4) 0.051(4) Uiso 0.39 1 d G . P B 2
C47E C 0.4346(5) 0.3267(2) 0.8663(5) 0.055(5) Uiso 0.39 1 d G . P B 2
H47E H 0.407079 0.334583 0.829603 0.065 Uiso 0.39 1 calc R U P B 2
C48E C 0.4169(6) 0.3007(2) 0.8907(6) 0.066(5) Uiso 0.39 1 d G . P B 2
H48E H 0.377414 0.290823 0.870754 0.079 Uiso 0.39 1 calc R U P B 2
C49E C 0.4571(7) 0.2892(2) 0.9444(6) 0.087(7) Uiso 0.39 1 d G . P B 2
H49E H 0.445083 0.271398 0.961061 0.104 Uiso 0.39 1 calc R U P B 2
C50E C 0.5149(7) 0.3036(2) 0.9736(5) 0.057(5) Uiso 0.39 1 d G . P B 2
H50E H 0.542417 0.295732 1.010218 0.068 Uiso 0.39 1 calc R U P B 2
Fe1C Fe 0.00819(5) 0.62464(2) 0.77707(5) 0.0380(2) Uani 1 1 d . . . . .
N2C N 0.0588(3) 0.59440(10) 0.8380(3) 0.0422(11) Uani 1 1 d . . . . .
C3C C 0.0721(3) 0.56933(12) 0.8125(3) 0.0435(13) Uani 1 1 d . . . . .
C4C C 0.1082(4) 0.54916(15) 0.8508(4) 0.0591(19) Uani 1 1 d . . . . .
H4C H 0.118299 0.531546 0.832071 0.071 Uiso 1 1 calc R U . . .
C5C C 0.1293(5) 0.55500(17) 0.9160(4) 0.069(2) Uani 1 1 d . . . . .
H5C H 0.153480 0.541355 0.943211 0.083 Uiso 1 1 calc R U . . .
C6C C 0.1148(5) 0.58110(17) 0.9421(4) 0.063(2) Uani 1 1 d . . . . .
H6C H 0.129264 0.585533 0.987064 0.076 Uiso 1 1 calc R U . . .
C7C C 0.0790(4) 0.60048(14) 0.9013(3) 0.0479(15) Uani 1 1 d . . . . .
C8C C 0.0457(3) 0.56623(12) 0.7411(3) 0.0428(13) Uani 1 1 d . . . . .
N9C N 0.0335(3) 0.58965(10) 0.7079(2) 0.0397(11) Uani 1 1 d . . . . .
C10C C 0.0081(3) 0.58825(12) 0.6428(3) 0.0386(12) Uani 1 1 d . . . . .
C11C C 0.0016(3) 0.61300(13) 0.6046(3) 0.0429(13) Uani 1 1 d . . . . .
H11C H 0.018010 0.630168 0.623405 0.051 Uiso 1 1 calc R U . . .
C12C C -0.0284(4) 0.61222(15) 0.5407(3) 0.0517(16) Uani 1 1 d . . . . .
H12C H -0.031428 0.628769 0.514712 0.062 Uiso 1 1 calc R U . . .
C13C C -0.0548(4) 0.58689(17) 0.5132(4) 0.0581(18) Uani 1 1 d . . . . .
H13C H -0.079101 0.586837 0.470188 0.070 Uiso 1 1 calc R U . . .
C14C C -0.0459(4) 0.56295(17) 0.5470(4) 0.065(2) Uani 1 1 d . . . . .
H14C H -0.061280 0.545954 0.526530 0.078 Uiso 1 1 calc R U . . .
C15C C -0.0139(4) 0.56270(14) 0.6125(4) 0.0536(16) Uani 1 1 d . . . . .
C16C C -0.0008(5) 0.53817(15) 0.6513(4) 0.068(2) Uani 1 1 d . . . . .
H16C H -0.014832 0.520570 0.633318 0.081 Uiso 1 1 calc R U . . .
C17C C 0.0314(4) 0.53960(14) 0.7133(4) 0.0548(17) Uani 1 1 d . . . . .
H17C H 0.044003 0.523160 0.737637 0.066 Uiso 1 1 calc R U . . .
C18C C 0.0600(4) 0.62861(14) 0.9226(3) 0.0494(15) Uani 1 1 d . . . . .
N19C N 0.0115(3) 0.64167(10) 0.8832(2) 0.0405(11) Uani 1 1 d . . . . .
C20C C -0.0109(4) 0.66780(13) 0.9016(3) 0.0443(14) Uani 1 1 d . . . . .
C21C C -0.0668(4) 0.68084(14) 0.8649(3) 0.0482(15) Uani 1 1 d . . . . .
H21C H -0.090138 0.671388 0.828043 0.058 Uiso 1 1 calc R U . . .
C22C C -0.0888(4) 0.70719(14) 0.8811(3) 0.0535(16) Uani 1 1 d . . . . .
H22C H -0.126467 0.715917 0.855195 0.064 Uiso 1 1 calc R U . . .
C23C C -0.0553(4) 0.72104(15) 0.9359(4) 0.0582(18) Uani 1 1 d . . . . .
H23C H -0.070248 0.739261 0.946824 0.070 Uiso 1 1 calc R U . . .
C24C C -0.0014(4) 0.70874(15) 0.9739(3) 0.0563(17) Uani 1 1 d . . . . .
H24C H 0.020386 0.718412 1.011102 0.068 Uiso 1 1 calc R U . . .
C25C C 0.0224(4) 0.68158(14) 0.9582(3) 0.0511(16) Uani 1 1 d . . . . .
C26C C 0.0754(4) 0.66739(16) 0.9972(3) 0.0570(17) Uani 1 1 d . . . . .
H26C H 0.098875 0.676227 1.034878 0.068 Uiso 1 1 calc R U . . .
C27C C 0.0928(4) 0.64097(15) 0.9807(3) 0.0561(17) Uani 1 1 d . . . . .
H27C H 0.126743 0.630842 1.008111 0.067 Uiso 1 1 calc R U . . .
N28C N -0.0423(3) 0.65590(10) 0.7193(2) 0.0380(10) Uani 1 1 d . . . . .
C29C C -0.1067(3) 0.65136(13) 0.6888(3) 0.0451(14) Uani 1 1 d . . . . .
C30C C -0.1437(4) 0.67245(14) 0.6545(4) 0.0502(15) Uani 1 1 d . . . . .
H30C H -0.188936 0.669010 0.632450 0.060 Uiso 1 1 calc R U . . .
C31C C -0.1133(4) 0.69849(14) 0.6530(3) 0.0533(16) Uani 1 1 d . . . . .
H31C H -0.138441 0.713320 0.630837 0.064 Uiso 1 1 calc R U . . .
C32C C -0.0469(4) 0.70325(13) 0.6834(3) 0.0459(14) Uani 1 1 d . . . . .
H32C H -0.025542 0.721137 0.682000 0.055 Uiso 1 1 calc R U . . .
C33C C -0.0118(3) 0.68108(12) 0.7162(3) 0.0386(12) Uani 1 1 d . . . . .
C34C C -0.1335(3) 0.62271(13) 0.6978(4) 0.0499(16) Uani 1 1 d . . . . .
N35C N -0.1050(3) 0.60885(11) 0.7504(3) 0.0500(13) Uani 1 1 d . . . . .
C36C C -0.1290(4) 0.58214(14) 0.7618(5) 0.067(2) Uani 1 1 d . . . . .
C37C C -0.1024(4) 0.56812(17) 0.8197(6) 0.079(3) Uani 1 1 d . . . . .
H37C H -0.070895 0.577013 0.851953 0.095 Uiso 1 1 calc R U . . .
C38C C -0.1243(5) 0.54036(19) 0.8281(7) 0.096(4) Uani 1 1 d . . . . .
H38C H -0.106965 0.530324 0.866578 0.116 Uiso 1 1 calc R U . . .
C39C C -0.1714(6) 0.5272(2) 0.7808(10) 0.136(7) Uani 1 1 d . . . . .
H39C H -0.184176 0.508224 0.786664 0.164 Uiso 1 1 calc R U . . .
C40C C -0.1971(5) 0.54088(19) 0.7293(8) 0.108(5) Uani 1 1 d . . . . .
H40C H -0.229831 0.531762 0.698607 0.130 Uiso 1 1 calc R U . . .
C41C C -0.1787(4) 0.56872(16) 0.7165(6) 0.081(3) Uani 1 1 d . . . . .
C42C C -0.2060(5) 0.58446(18) 0.6599(6) 0.089(3) Uani 1 1 d . . . . .
H42C H -0.239068 0.576168 0.628176 0.107 Uiso 1 1 calc R U . . .
C43C C -0.1849(4) 0.61111(16) 0.6514(5) 0.069(2) Uani 1 1 d . . . . .
H43C H -0.204269 0.621820 0.614750 0.083 Uiso 1 1 calc R U . . .
C44C C 0.0607(3) 0.68247(12) 0.7476(3) 0.0422(13) Uani 1 1 d . . . . .
N45C N 0.0912(3) 0.65794(10) 0.7651(2) 0.0400(11) Uani 1 1 d . . . . .
C46C C 0.1607(3) 0.65822(12) 0.7902(3) 0.0392(12) Uani 1 1 d . . . . .
C47C C 0.1962(4) 0.63247(14) 0.8032(3) 0.0474(14) Uani 1 1 d . . . . .
H47C H 0.171825 0.615407 0.794423 0.057 Uiso 1 1 calc R U . . .
C48C C 0.2652(4) 0.63227(14) 0.8282(3) 0.0522(16) Uani 1 1 d . . . . .
H48C H 0.287778 0.614987 0.838693 0.063 Uiso 1 1 calc R U . . .
C49C C 0.3034(4) 0.65710(16) 0.8387(4) 0.0605(19) Uani 1 1 d . . . . .
H49C H 0.351907 0.656533 0.854604 0.073 Uiso 1 1 calc R U . . .
C50C C 0.2711(5) 0.68182(17) 0.8263(4) 0.069(2) Uani 1 1 d . . . . .
H50C H 0.297237 0.698556 0.833878 0.083 Uiso 1 1 calc R U . . .
C51C C 0.1988(4) 0.68332(14) 0.8020(3) 0.0535(17) Uani 1 1 d . . . . .
C52C C 0.1632(4) 0.70826(14) 0.7875(4) 0.064(2) Uani 1 1 d . . . . .
H52C H 0.186441 0.725483 0.797095 0.077 Uiso 1 1 calc R U . . .
C53C C 0.0956(4) 0.70817(13) 0.7596(4) 0.0549(18) Uani 1 1 d . . . . .
H53C H 0.072062 0.725191 0.748342 0.066 Uiso 1 1 calc R U . . .
Fe1D Fe 0.25451(4) 0.62863(2) 0.50256(4) 0.03081(17) Uani 1 1 d . . . . .
N2D N 0.3385(3) 0.63304(13) 0.5769(2) 0.0477(13) Uani 1 1 d . . . . .
C3D C 0.3384(4) 0.65508(17) 0.6193(3) 0.0565(18) Uani 1 1 d . . . . .
C4D C 0.3934(4) 0.6587(2) 0.6687(4) 0.068(2) Uani 1 1 d . . . . .
H4D H 0.394273 0.674437 0.697474 0.081 Uiso 1 1 calc R U . . .
C5D C 0.4448(5) 0.6395(2) 0.6744(4) 0.074(2) Uani 1 1 d . . . . .
H5D H 0.481259 0.641146 0.709094 0.088 Uiso 1 1 calc R U . . .
C6D C 0.4458(4) 0.61735(19) 0.6310(4) 0.063(2) Uani 1 1 d . . . . .
H6D H 0.483784 0.604365 0.634018 0.076 Uiso 1 1 calc R U . . .
C7D C 0.3894(4) 0.61434(17) 0.5820(3) 0.0546(17) Uani 1 1 d . . . . .
C8D C 0.2771(3) 0.67340(17) 0.6105(3) 0.0534(17) Uani 1 1 d . . . . .
N9D N 0.2239(3) 0.66352(11) 0.5695(2) 0.0422(11) Uani 1 1 d . . . . .
C10D C 0.1639(3) 0.67969(13) 0.5613(3) 0.0442(14) Uani 1 1 d . . . . .
C11D C 0.1053(3) 0.66941(13) 0.5235(3) 0.0459(14) Uani 1 1 d . . . . .
H11D H 0.107043 0.651369 0.504253 0.055 Uiso 1 1 calc R U . . .
C12D C 0.0445(4) 0.68528(15) 0.5137(4) 0.0529(16) Uani 1 1 d . . . . .
H12D H 0.004883 0.677976 0.487734 0.063 Uiso 1 1 calc R U . . .
C13D C 0.0403(5) 0.71185(16) 0.5413(4) 0.065(2) Uani 1 1 d . . . . .
H13D H -0.001582 0.722666 0.533681 0.078 Uiso 1 1 calc R U . . .
C14D C 0.0949(5) 0.72176(15) 0.5779(4) 0.064(2) Uani 1 1 d . . . . .
H14D H 0.091646 0.739917 0.596271 0.077 Uiso 1 1 calc R U . . .
C15D C 0.1578(4) 0.70656(16) 0.5911(4) 0.0624(19) Uani 1 1 d . . . . .
C16D C 0.2160(5) 0.7159(2) 0.6310(5) 0.078(3) Uani 1 1 d . . . . .
H16D H 0.215182 0.734103 0.649474 0.093 Uiso 1 1 calc R U . . .
C17D C 0.2727(4) 0.69994(18) 0.6439(4) 0.066(2) Uani 1 1 d . . . . .
H17D H 0.309999 0.705924 0.674694 0.080 Uiso 1 1 calc R U . . .
C18D C 0.3813(3) 0.59175(16) 0.5325(3) 0.0545(17) Uani 1 1 d . . . . .
N19D N 0.3350(3) 0.59623(11) 0.4786(2) 0.0429(11) Uani 1 1 d . . . . .
C20D C 0.3248(4) 0.57682(14) 0.4299(4) 0.0518(16) Uani 1 1 d . . . . .
C21D C 0.2850(3) 0.58271(14) 0.3695(3) 0.0488(15) Uani 1 1 d . . . . .
H21D H 0.266934 0.600991 0.361971 0.059 Uiso 1 1 calc R U . . .
C22D C 0.2718(4) 0.56286(18) 0.3215(4) 0.068(2) Uani 1 1 d . . . . .
H22D H 0.245902 0.567130 0.280511 0.082 Uiso 1 1 calc R U . . .
C23D C 0.2987(5) 0.53509(18) 0.3354(5) 0.085(3) Uani 1 1 d . . . . .
H23D H 0.285809 0.520261 0.305640 0.102 Uiso 1 1 calc R U . . .
C24D C 0.3434(5) 0.52999(19) 0.3922(5) 0.080(3) Uani 1 1 d . . . . .
H24D H 0.364386 0.512123 0.398311 0.096 Uiso 1 1 calc R U . . .
C25D C 0.3577(5) 0.55027(16) 0.4396(5) 0.067(2) Uani 1 1 d . . . . .
C26D C 0.4029(5) 0.54655(18) 0.4992(5) 0.078(3) Uani 1 1 d . . . . .
H26D H 0.423553 0.528777 0.508161 0.093 Uiso 1 1 calc R U . . .
C27D C 0.4170(4) 0.56714(17) 0.5425(4) 0.066(2) Uani 1 1 d . . . . .
H27D H 0.450918 0.564824 0.579293 0.079 Uiso 1 1 calc R U . . .
N28D N 0.1724(2) 0.62251(9) 0.4282(2) 0.0312(9) Uani 1 1 d . . . . .
C29D C 0.1621(3) 0.64073(12) 0.3787(3) 0.0348(11) Uani 1 1 d . . . . .
C30D C 0.1069(3) 0.63817(14) 0.3298(3) 0.0460(14) Uani 1 1 d . . . . .
H30D H 0.100245 0.651363 0.294679 0.055 Uiso 1 1 calc R U . . .
C31D C 0.0621(3) 0.61560(16) 0.3343(3) 0.0536(17) Uani 1 1 d . . . . .
H31D H 0.022917 0.613502 0.302513 0.064 Uiso 1 1 calc R U . . .
C32D C 0.0734(3) 0.59612(14) 0.3842(3) 0.0460(14) Uani 1 1 d . . . . .
H32D H 0.043394 0.580315 0.386049 0.055 Uiso 1 1 calc R U . . .
C33D C 0.1292(3) 0.59993(12) 0.4316(3) 0.0342(11) Uani 1 1 d . . . . .
C34D C 0.2161(3) 0.66349(11) 0.3794(3) 0.0344(11) Uani 1 1 d . . . . .
N35D N 0.2726(2) 0.66030(9) 0.4228(2) 0.0341(10) Uani 1 1 d . . . . .
C36D C 0.3252(3) 0.67994(13) 0.4229(3) 0.0400(13) Uani 1 1 d . . . . .
C37D C 0.3890(3) 0.67593(14) 0.4635(3) 0.0465(14) Uani 1 1 d . . . . .
H37D H 0.395274 0.659624 0.490049 0.056 Uiso 1 1 calc R U . . .
C38D C 0.4410(4) 0.69551(16) 0.4642(4) 0.0574(18) Uani 1 1 d . . . . .
H38D H 0.483353 0.692738 0.491743 0.069 Uiso 1 1 calc R U . . .
C39D C 0.4335(4) 0.71982(17) 0.4250(4) 0.0625(19) Uani 1 1 d . . . . .
H39D H 0.469958 0.733486 0.427279 0.075 Uiso 1 1 calc R U . . .
C40D C 0.3748(4) 0.72364(15) 0.3845(4) 0.0610(19) Uani 1 1 d . . . . .
H40D H 0.370747 0.739851 0.357361 0.073 Uiso 1 1 calc R U . . .
C41D C 0.3189(4) 0.70395(13) 0.3814(3) 0.0469(14) Uani 1 1 d . . . . .
C42D C 0.2574(4) 0.70683(14) 0.3392(3) 0.0507(16) Uani 1 1 d . . . . .
H42D H 0.250990 0.722884 0.311781 0.061 Uiso 1 1 calc R U . . .
C43D C 0.2065(3) 0.68660(13) 0.3373(3) 0.0444(14) Uani 1 1 d . . . . .
H43D H 0.165135 0.688215 0.307935 0.053 Uiso 1 1 calc R U . . .
C44D C 0.1461(3) 0.58143(13) 0.4895(3) 0.0381(12) Uani 1 1 d . . . . .
N45D N 0.1878(2) 0.59268(10) 0.5388(2) 0.0351(10) Uani 1 1 d . . . . .
C46D C 0.2021(3) 0.57742(12) 0.5957(3) 0.0373(12) Uani 1 1 d . . . . .
C47D C 0.2381(3) 0.58964(13) 0.6519(3) 0.0420(13) Uani 1 1 d . . . . .
H47D H 0.251880 0.608644 0.650594 0.050 Uiso 1 1 calc R U . . .
C48D C 0.2532(4) 0.57439(15) 0.7083(3) 0.0497(15) Uani 1 1 d . . . . .
H48D H 0.279451 0.582714 0.745154 0.060 Uiso 1 1 calc R U . . .
C49D C 0.2310(4) 0.54683(16) 0.7132(3) 0.0549(17) Uani 1 1 d . . . . .
H49D H 0.242157 0.536615 0.753019 0.066 Uiso 1 1 calc R U . . .
C50D C 0.1934(4) 0.53452(17) 0.6612(4) 0.065(2) Uani 1 1 d . . . . .
H50D H 0.177227 0.515905 0.665139 0.078 Uiso 1 1 calc R U . . .
C51D C 0.1782(4) 0.54959(15) 0.6005(3) 0.0526(17) Uani 1 1 d . . . . .
C52D C 0.1366(4) 0.53865(16) 0.5459(4) 0.064(2) Uani 1 1 d . . . . .
H52D H 0.119674 0.520046 0.547676 0.077 Uiso 1 1 calc R U . . .
C53D C 0.1202(4) 0.55433(14) 0.4909(3) 0.0511(16) Uani 1 1 d . . . . .
H53D H 0.091719 0.546993 0.454162 0.061 Uiso 1 1 calc R U . . .
B54 B 0.0870(4) 0.71517(13) 0.1875(3) 0.0432(16) Uani 1 1 d . . . C 2
F55 F 0.14578(19) 0.72885(7) 0.21676(17) 0.0446(8) Uani 1 1 d . . . C 2
F56 F 0.0278(2) 0.73264(8) 0.1888(2) 0.0568(10) Uani 1 1 d . . . C 2
F57 F 0.0969(2) 0.70839(9) 0.12224(19) 0.0629(11) Uani 1 1 d . . . C 2
F58 F 0.0743(2) 0.69099(7) 0.2239(2) 0.0586(11) Uani 1 1 d . . . C 2
B59 B 0.1841(4) 0.54830(16) 0.1148(4) 0.067(2) Uani 1 1 d D . . . .
F60A F 0.1609(7) 0.5649(3) 0.1667(6) 0.059(3) Uiso 0.34 1 d D . P D 1
F61A F 0.2331(6) 0.5283(3) 0.1468(7) 0.065(3) Uiso 0.34 1 d D . P D 1
F62A F 0.1358(9) 0.5347(4) 0.0772(9) 0.100(6) Uiso 0.34 1 d D . P D 1
F63A F 0.2280(7) 0.5657(3) 0.0778(6) 0.060(4) Uiso 0.34 1 d D . P D 1
F60B F 0.1379(8) 0.5701(3) 0.1160(9) 0.102(5) Uiso 0.33 1 d D . P D 2
F61B F 0.2170(8) 0.5413(3) 0.1729(6) 0.077(4) Uiso 0.33 1 d D . P D 2
F62B F 0.1363(7) 0.5241(3) 0.0988(7) 0.072(4) Uiso 0.33 1 d D . P D 2
F63B F 0.2235(8) 0.5498(4) 0.0612(7) 0.086(5) Uiso 0.33 1 d D . P D 2
F60C F 0.1142(6) 0.5458(3) 0.0881(8) 0.081(4) Uiso 0.33 1 d D . P D 3
F61C F 0.2103(9) 0.5729(3) 0.0807(7) 0.071(5) Uiso 0.33 1 d D . P D 3
F62C F 0.2269(10) 0.5269(3) 0.1060(12) 0.132(8) Uiso 0.33 1 d D . P D 3
F63C F 0.1830(8) 0.5554(3) 0.1811(5) 0.063(3) Uiso 0.33 1 d D . P D 3
B64 B 0.4099(4) 0.46198(14) 0.3528(4) 0.0395(14) Uani 1 1 d . . . . .
F65 F 0.4560(2) 0.47708(8) 0.3948(2) 0.0658(11) Uani 1 1 d . . . . .
F66 F 0.3458(2) 0.45831(9) 0.3809(2) 0.0680(12) Uani 1 1 d . . . . .
F67 F 0.3991(2) 0.47544(8) 0.2918(2) 0.0622(10) Uani 1 1 d . . . . .
F68 F 0.4400(2) 0.43579(8) 0.3434(2) 0.0577(10) Uani 1 1 d . . . . .
F70 F 0.1934(4) 0.35199(17) 0.5117(4) 0.139(3) Uani 1 1 d D . . . .
B69A B 0.1508(6) 0.3319(3) 0.5435(6) 0.056(4) Uiso 0.7 1 d D . P E 1
F71A F 0.1912(5) 0.3168(2) 0.5927(5) 0.092(4) Uiso 0.7 1 d D . P E 1
F72A F 0.0958(4) 0.34511(16) 0.5777(3) 0.0663(18) Uiso 0.7 1 d D . P E 1
F73A F 0.1215(4) 0.31177(18) 0.5025(4) 0.089(2) Uiso 0.7 1 d D . P E 1
B69B B 0.1486(10) 0.3377(4) 0.5470(9) 0.060(12) Uiso 0.3 1 d D . P E 2
F71B F 0.1968(8) 0.3234(3) 0.5887(7) 0.047(4) Uiso 0.3 1 d D . P E 2
F72B F 0.1075(8) 0.3560(4) 0.5783(8) 0.077(5) Uiso 0.3 1 d D . P E 2
F73B F 0.1184(7) 0.3243(3) 0.4920(6) 0.059(4) Uiso 0.3 1 d D . P E 2
B74A B 0.2502(8) 0.2485(3) 0.3117(7) 0.109(7) Uiso 0.67 1 d D . P . .
F75A F 0.2335(12) 0.2415(4) 0.3735(8) 0.118(8) Uiso 0.34 1 d D . P F 1
F76A F 0.2600(9) 0.2772(2) 0.3050(9) 0.065(5) Uiso 0.34 1 d D . P F 1
F77A F 0.1954(11) 0.2412(5) 0.2638(10) 0.128(8) Uiso 0.34 1 d D . P F 1
F78A F 0.3118(9) 0.2354(4) 0.2934(12) 0.101(7) Uiso 0.34 1 d D . P F 1
F76B F 0.273(2) 0.2757(4) 0.315(2) 0.29(3) Uiso 0.33 1 d D . P F 2
F75B F 0.2036(11) 0.2435(4) 0.3614(10) 0.085(5) Uiso 0.33 1 d D . P F 2
F77B F 0.2219(19) 0.2417(10) 0.2497(10) 0.31(3) Uiso 0.33 1 d D . P F 2
F78B F 0.3067(10) 0.2306(4) 0.3328(12) 0.125(8) Uiso 0.33 1 d D . P F 2
B74C B 0.2414(10) 0.2533(4) 0.2923(10) 0.062(7) Uiso 0.33 1 d D . P G 3
F75C F 0.2912(10) 0.2346(4) 0.2731(10) 0.098(6) Uiso 0.33 1 d D . P G 3
F76C F 0.1918(9) 0.2397(4) 0.3300(10) 0.110(7) Uiso 0.33 1 d D . P G 3
F77C F 0.2026(9) 0.2614(4) 0.2344(8) 0.105(6) Uiso 0.33 1 d D . P G 3
F78C F 0.2702(9) 0.2763(3) 0.3249(9) 0.066(5) Uiso 0.33 1 d D . P G 3
B79 B 0.3144(4) 0.53499(18) 0.8948(4) 0.0500(18) Uani 1 1 d . . . . .
F80 F 0.3142(3) 0.53861(13) 0.9608(2) 0.0897(16) Uani 1 1 d . . . . .
F81 F 0.3196(3) 0.55930(10) 0.8607(3) 0.0895(17) Uani 1 1 d . . . . .
F82 F 0.2552(2) 0.52002(9) 0.86994(19) 0.0565(10) Uani 1 1 d . . . . .
F83 F 0.3751(2) 0.51884(11) 0.8843(3) 0.0888(16) Uani 1 1 d . . . . .
B84 B 0.4539(5) 0.71298(16) 0.8118(4) 0.058(2) Uani 1 1 d . . . . .
F85 F 0.4792(3) 0.68734(9) 0.7905(2) 0.0790(14) Uani 1 1 d . . . . .
F86 F 0.5109(3) 0.73052(10) 0.8247(2) 0.0749(13) Uani 1 1 d . . . . .
F87 F 0.4213(3) 0.70912(10) 0.8708(2) 0.0689(12) Uani 1 1 d . . . . .
F88 F 0.4074(3) 0.72405(9) 0.7639(2) 0.0700(12) Uani 1 1 d . . . . .
B89 B 0.0799(4) 0.46282(14) 0.6329(3) 0.0403(14) Uani 1 1 d . . . . .
F90 F 0.0144(2) 0.47169(9) 0.6055(2) 0.0700(13) Uani 1 1 d . . . . .
F91 F 0.0990(2) 0.47708(8) 0.69116(19) 0.0518(9) Uani 1 1 d . . . . .
F92 F 0.0756(2) 0.43462(7) 0.64529(19) 0.0541(9) Uani 1 1 d . . . . .
F93 F 0.1303(2) 0.46716(11) 0.5873(2) 0.0715(13) Uani 1 1 d . . . . .
C94 C 0.000000 0.500000 0.000000 0.080(4) Uani 1 2 d S . P . .
H94A H -0.037847 0.497752 -0.035457 0.120 Uiso 0.5 1 calc R U P . .
H94B H 0.036180 0.512690 -0.015143 0.120 Uiso 0.5 1 calc R U P . .
H94C H -0.019856 0.507721 0.039850 0.120 Uiso 0.5 1 calc R U P . .
C95 C 0.0333(9) 0.4719(4) 0.0166(8) 0.066(4) Uani 0.5 1 d . . P . .
N96 N 0.0581(10) 0.4506(3) 0.0311(8) 0.087(5) Uani 0.5 1 d . . P . .
C97A C 0.0429(9) 0.5393(3) 0.2342(8) 0.094(5) Uiso 0.7 1 d D . P H 1
H97A H 0.074374 0.551418 0.210386 0.141 Uiso 0.7 1 calc R U P I 1
H97B H 0.070997 0.524929 0.258434 0.141 Uiso 0.7 1 calc R U P J 1
H97C H 0.017550 0.550414 0.265811 0.141 Uiso 0.7 1 calc R U P K 1
C98A C -0.0091(7) 0.5258(3) 0.1854(7) 0.063(3) Uiso 0.7 1 d D . P H 1
N99A N -0.0512(7) 0.5164(3) 0.1486(7) 0.078(4) Uiso 0.7 1 d D . P H 1
C97B C 0.0623(17) 0.5328(7) 0.2559(15) 0.077(8) Uiso 0.3 1 d D . P L 2
H97D H 0.039269 0.532771 0.298188 0.116 Uiso 0.3 1 calc R U P M 2
H97E H 0.080755 0.551449 0.247619 0.116 Uiso 0.3 1 calc R U P N 2
H97F H 0.101355 0.519356 0.258402 0.116 Uiso 0.3 1 calc R U P O 2
C98B C 0.0106(12) 0.5251(5) 0.2016(11) 0.043(5) Uiso 0.3 1 d D . P L 2
N99B N -0.0312(12) 0.5176(5) 0.1609(11) 0.050(5) Uiso 0.3 1 d D . P L 2
C100 C -0.0396(7) 0.7125(3) 0.3298(7) 0.092(4) Uiso 0.8 1 d . . P . .
H10A H -0.064363 0.725700 0.299061 0.138 Uiso 0.8 1 calc R U P . .
H10B H -0.068840 0.708746 0.367248 0.138 Uiso 0.8 1 calc R U P . .
H10C H -0.030996 0.695126 0.306259 0.138 Uiso 0.8 1 calc R U P . .
C101 C 0.0306(7) 0.7250(3) 0.3561(6) 0.078(3) Uiso 0.8 1 d . . P . .
N102 N 0.0834(6) 0.7349(2) 0.3752(5) 0.088(3) Uiso 0.8 1 d . . P . .
C103 C 0.4393(8) 0.2763(3) 0.3302(7) 0.099(4) Uiso 0.8 1 d . . P . .
H10D H 0.393846 0.267000 0.335461 0.149 Uiso 0.8 1 calc R U P . .
H10E H 0.478020 0.264484 0.348873 0.149 Uiso 0.8 1 calc R U P . .
H10F H 0.445013 0.279466 0.282649 0.149 Uiso 0.8 1 calc R U P . .
C104 C 0.4407(6) 0.3024(2) 0.3645(5) 0.066(2) Uiso 0.8 1 d . . P . .
N105 N 0.4369(5) 0.3229(2) 0.3900(5) 0.074(2) Uiso 0.8 1 d . . P . .
C106 C 0.2917(7) 0.2953(3) 0.4711(7) 0.087(3) Uiso 0.8 1 d . . P . .
H10G H 0.271601 0.288805 0.427537 0.131 Uiso 0.8 1 calc R U P . .
H10H H 0.304514 0.315033 0.467920 0.131 Uiso 0.8 1 calc R U P . .
H10I H 0.256583 0.293054 0.504325 0.131 Uiso 0.8 1 calc R U P . .
C107 C 0.3548(6) 0.2791(2) 0.4910(5) 0.068(3) Uiso 0.8 1 d . . P . .
N108 N 0.3998(5) 0.2669(2) 0.5065(5) 0.077(2) Uiso 0.8 1 d . . P . .
C109 C 0.4233(7) 0.5322(3) 0.7307(7) 0.075(3) Uiso 0.67 1 d . . P P 1
H10J H 0.399802 0.522615 0.766167 0.113 Uiso 0.67 1 calc R U P Q 1
H10K H 0.469918 0.523825 0.725959 0.113 Uiso 0.67 1 calc R U P R 1
H10L H 0.394303 0.530397 0.688499 0.113 Uiso 0.67 1 calc R U P S 1
C110 C 0.4313(9) 0.5597(4) 0.7465(9) 0.093(4) Uiso 0.67 1 d . . P P 1
N111 N 0.4369(8) 0.5841(3) 0.7610(7) 0.099(4) Uiso 0.67 1 d . . P P 1
C12E C 0.317(2) 0.5030(10) 0.5840(18) 0.112(14) Uiso 0.34 1 d D . P T 1
H12E H 0.286126 0.507915 0.619298 0.168 Uiso 0.34 1 calc R U P U 1
H12F H 0.342696 0.519620 0.570601 0.168 Uiso 0.34 1 calc R U P V 1
H12G H 0.351298 0.488841 0.600660 0.168 Uiso 0.34 1 calc R U P W 1
C13E C 0.2741(12) 0.4919(5) 0.5259(11) 0.059(5) Uiso 0.34 1 d D . P T 1
N14E N 0.2365(14) 0.4836(6) 0.4834(12) 0.084(7) Uiso 0.34 1 d D . P T 1
C12F C 0.249(4) 0.4723(16) 0.491(3) 0.26(5) Uiso 0.33 1 d D . P X 2
H12H H 0.286725 0.463963 0.466845 0.396 Uiso 0.33 1 calc R U P Y 2
H12I H 0.221063 0.457485 0.510596 0.396 Uiso 0.33 1 calc R U P Z 2
H12J H 0.269978 0.484133 0.527214 0.396 Uiso 0.33 1 calc R U P A 2
C13F C 0.2019(16) 0.4895(6) 0.4448(15) 0.081(8) Uiso 0.33 1 d D . P X 2
N14F N 0.1612(15) 0.4964(6) 0.4022(14) 0.102(8) Uiso 0.33 1 d D . P X 2
C12G C 0.3120(19) 0.4965(8) 0.5652(18) 0.088(10) Uiso 0.33 1 d D . P B 3
H12K H 0.312418 0.476250 0.570805 0.132 Uiso 0.33 1 calc R U P C 3
H12L H 0.329073 0.501290 0.521672 0.132 Uiso 0.33 1 calc R U P D 3
H12M H 0.263616 0.503516 0.567826 0.132 Uiso 0.33 1 calc R U P E 3
C13G C 0.3598(16) 0.5097(6) 0.6197(14) 0.084(8) Uiso 0.33 1 d D . P B 3
N14G N 0.386(2) 0.5200(8) 0.6674(16) 0.132(12) Uiso 0.33 1 d D . P B 3
C15E C 0.2002(18) 0.7675(8) 0.4636(17) 0.082(10) Uiso 0.25 1 d D . P F 1
H15A H 0.174810 0.778260 0.427934 0.124 Uiso 0.25 1 calc R U P G 1
H15B H 0.223818 0.751611 0.444252 0.124 Uiso 0.25 1 calc R U P H 1
H15C H 0.166449 0.760860 0.494901 0.124 Uiso 0.25 1 calc R U P I 1
C16E C 0.255(2) 0.7858(7) 0.500(2) 0.126(19) Uiso 0.25 1 d D . P F 1
H16E H 0.287988 0.792851 0.468052 0.151 Uiso 0.25 1 calc R U P J 1
H16F H 0.230607 0.802102 0.518711 0.151 Uiso 0.25 1 calc R U P K 1
O17E O 0.2932(16) 0.7715(8) 0.5524(16) 0.127(16) Uiso 0.25 1 d D . P F 1
C18E C 0.348(2) 0.7552(11) 0.5303(16) 0.093(18) Uiso 0.25 1 d D . P F 1
H18A H 0.375696 0.766182 0.499167 0.112 Uiso 0.25 1 calc R U P L 1
H18B H 0.328419 0.738749 0.505926 0.112 Uiso 0.25 1 calc R U P M 1
C19E C 0.3979(16) 0.7455(7) 0.5895(17) 0.042(8) Uiso 0.25 1 d D . P F 1
H19A H 0.422653 0.761680 0.609920 0.063 Uiso 0.25 1 calc R U P N 1
H19B H 0.432659 0.732347 0.573908 0.063 Uiso 0.25 1 calc R U P O 1
H19C H 0.370006 0.736432 0.622665 0.063 Uiso 0.25 1 calc R U P P 1
C15F C 0.241(3) 0.7945(9) 0.476(2) 0.122(18) Uiso 0.25 1 d D . P Q 2
H15D H 0.200698 0.797786 0.443270 0.183 Uiso 0.25 1 calc R U P R 2
H15E H 0.245564 0.810253 0.506898 0.183 Uiso 0.25 1 calc R U P S 2
H15F H 0.284401 0.792590 0.452539 0.183 Uiso 0.25 1 calc R U P T 2
C16F C 0.2284(14) 0.7685(6) 0.5137(16) 0.064(8) Uiso 0.25 1 d D . P Q 2
H16G H 0.183762 0.770371 0.536432 0.077 Uiso 0.25 1 calc R U P U 2
H16H H 0.222603 0.752706 0.482068 0.077 Uiso 0.25 1 calc R U P V 2
O17F O 0.2851(10) 0.7625(5) 0.5622(10) 0.049(5) Uiso 0.25 1 d D . P Q 2
C18F C 0.3379(16) 0.7486(9) 0.540(2) 0.069(11) Uiso 0.25 1 d D . P Q 2
H18C H 0.346388 0.756010 0.494997 0.082 Uiso 0.25 1 calc R U P W 2
H18D H 0.322671 0.728964 0.533639 0.082 Uiso 0.25 1 calc R U P X 2
C19F C 0.4080(14) 0.7486(12) 0.581(3) 0.09(2) Uiso 0.25 1 d D . P Q 2
H19D H 0.421107 0.767819 0.593058 0.139 Uiso 0.25 1 calc R U P Y 2
H19E H 0.444742 0.740433 0.554965 0.139 Uiso 0.25 1 calc R U P Z 2
H19F H 0.403599 0.737670 0.621661 0.139 Uiso 0.25 1 calc R U P A 2
O120 O 0.2171(4) 0.23855(16) 0.1172(5) 0.086(3) Uani 0.75 1 d . . P . .
O121 O 0.739180 0.402850 1.016810 0.083 Uiso 0.25 1 d . . P . .

loop_
_atom_site_aniso_label
_atom_site_aniso_U_11
_atom_site_aniso_U_22
_atom_site_aniso_U_33
_atom_site_aniso_U_23
_atom_site_aniso_U_13
_atom_site_aniso_U_12
Fe1A 0.0348(4) 0.0366(4) 0.0375(4) 0.0089(4) -0.0039(3) -0.0005(4)
N2A 0.046(3) 0.051(3) 0.051(3) 0.008(2) 0.013(2) 0.006(2)
C3A 0.056(4) 0.055(4) 0.055(4) -0.008(3) 0.014(3) 0.002(3)
C4A 0.078(6) 0.056(5) 0.084(6) 0.008(4) 0.026(5) -0.009(4)
C5A 0.067(5) 0.049(4) 0.116(8) 0.006(5) 0.004(5) 0.010(4)
C6A 0.067(5) 0.059(5) 0.080(5) 0.011(4) 0.018(4) 0.014(4)
C7A 0.059(4) 0.056(4) 0.049(4) 0.008(3) -0.002(3) 0.020(3)
C8A 0.070(5) 0.054(4) 0.050(4) -0.002(3) 0.019(3) -0.022(3)
N9A 0.040(3) 0.051(3) 0.042(3) -0.003(2) 0.011(2) -0.014(2)
C10A 0.041(3) 0.067(5) 0.047(3) 0.009(3) 0.006(3) -0.017(3)
C11A 0.035(3) 0.076(5) 0.052(4) 0.019(3) 0.001(3) -0.010(3)
C12A 0.053(4) 0.097(7) 0.078(6) 0.041(5) 0.005(4) -0.002(4)
C13A 0.036(4) 0.127(8) 0.074(5) 0.052(6) -0.019(4) -0.029(4)
C14A 0.059(5) 0.094(7) 0.061(5) 0.005(4) -0.001(4) -0.030(5)
C15A 0.057(4) 0.093(6) 0.054(4) 0.006(4) 0.008(3) -0.029(4)
C16A 0.066(5) 0.071(5) 0.066(5) -0.004(4) 0.010(4) -0.029(4)
C17A 0.068(5) 0.062(5) 0.080(6) -0.009(4) 0.003(4) -0.020(4)
C18A 0.045(4) 0.058(4) 0.057(4) 0.011(3) 0.003(3) 0.004(3)
N19A 0.045(3) 0.069(4) 0.043(3) 0.010(3) 0.004(2) 0.010(3)
C20A 0.031(3) 0.065(4) 0.060(4) -0.007(3) -0.003(3) -0.007(3)
C21A 0.051(4) 0.078(5) 0.059(4) 0.007(4) 0.001(3) -0.015(4)
C22A 0.063(5) 0.072(5) 0.077(5) 0.018(4) -0.008(4) -0.024(4)
C23A 0.075(6) 0.092(7) 0.096(7) 0.020(6) -0.018(5) -0.029(5)
C24A 0.053(5) 0.099(7) 0.085(6) 0.017(5) -0.026(4) -0.030(4)
C25A 0.052(4) 0.086(6) 0.067(5) 0.018(4) -0.008(4) -0.011(4)
C26A 0.059(5) 0.083(6) 0.092(6) 0.021(5) -0.011(4) 0.008(4)
C27A 0.057(4) 0.080(6) 0.060(5) 0.010(4) -0.005(4) 0.004(4)
N28A 0.046(3) 0.040(3) 0.075(4) 0.018(3) 0.010(3) -0.005(2)
C29A 0.062(5) 0.039(4) 0.092(6) -0.003(4) 0.023(4) -0.012(3)
C30A 0.115(8) 0.043(4) 0.122(8) -0.001(5) 0.053(7) -0.019(5)
C31A 0.108(8) 0.040(4) 0.146(11) 0.029(6) 0.061(8) 0.005(5)
C32A 0.108(7) 0.052(5) 0.109(8) 0.039(5) 0.057(6) 0.024(5)
C33A 0.051(4) 0.056(4) 0.087(6) 0.035(4) 0.018(4) 0.008(3)
C34A 0.054(4) 0.046(4) 0.073(5) -0.016(3) 0.008(3) -0.015(3)
N35A 0.044(3) 0.039(3) 0.048(3) -0.004(2) -0.005(2) -0.007(2)
C36A 0.049(4) 0.055(4) 0.038(3) -0.006(3) -0.006(3) -0.001(3)
C37A 0.061(4) 0.045(3) 0.039(3) 0.004(3) -0.003(3) 0.003(3)
C38A 0.080(5) 0.055(4) 0.043(4) 0.005(3) 0.011(3) 0.014(4)
C39A 0.082(6) 0.090(6) 0.044(4) 0.008(4) -0.002(4) 0.032(5)
C40A 0.077(6) 0.102(7) 0.045(4) -0.011(4) -0.023(4) 0.008(5)
C41A 0.067(5) 0.089(6) 0.049(4) -0.018(4) -0.019(4) -0.001(4)
C42A 0.076(6) 0.115(8) 0.060(5) -0.033(5) -0.006(4) -0.030(5)
C43A 0.097(7) 0.072(6) 0.082(6) -0.026(5) 0.007(5) -0.039(5)
C44A 0.039(3) 0.090(6) 0.064(5) 0.043(4) 0.015(3) 0.007(4)
N45A 0.036(3) 0.059(3) 0.045(3) 0.024(3) -0.005(2) -0.010(2)
C46A 0.043(4) 0.109(7) 0.040(3) 0.031(4) -0.004(3) -0.034(4)
C47A 0.087(6) 0.065(5) 0.047(4) 0.007(4) 0.007(4) -0.030(4)
C48A 0.132(9) 0.090(7) 0.062(5) 0.001(5) 0.024(6) -0.052(6)
C49A 0.134(11) 0.172(13) 0.047(5) -0.023(7) 0.013(6) -0.085(10)
C50A 0.058(6) 0.235(16) 0.035(4) 0.016(7) 0.002(4) -0.049(8)
C51A 0.046(4) 0.150(9) 0.039(4) 0.019(5) -0.001(3) -0.027(5)
C52A 0.051(5) 0.215(15) 0.057(6) 0.068(8) -0.002(4) 0.009(7)
C53A 0.057(5) 0.136(9) 0.076(6) 0.067(7) 0.014(4) 0.031(5)
Fe1B 0.0447(5) 0.0373(5) 0.0308(4) -0.0019(3) -0.0020(4) -0.0039(4)
N2B 0.045(3) 0.040(3) 0.036(2) -0.002(2) 0.002(2) -0.004(2)
C3B 0.064(4) 0.034(3) 0.051(4) -0.001(3) 0.005(3) -0.004(3)
C4B 0.071(5) 0.043(4) 0.076(5) -0.007(3) 0.012(4) -0.014(3)
C5B 0.075(5) 0.052(4) 0.084(6) -0.027(4) 0.016(4) -0.026(4)
C6B 0.063(5) 0.076(5) 0.053(4) -0.020(4) 0.009(3) -0.022(4)
C7B 0.045(3) 0.053(4) 0.037(3) -0.003(3) 0.004(3) -0.009(3)
C8B 0.059(4) 0.042(3) 0.045(3) 0.003(3) 0.005(3) 0.001(3)
N9B 0.047(3) 0.042(3) 0.037(2) 0.002(2) 0.002(2) 0.000(2)
C10B 0.041(3) 0.067(4) 0.036(3) 0.000(3) -0.002(3) 0.006(3)
C11B 0.042(4) 0.072(5) 0.052(4) -0.009(3) 0.003(3) 0.002(3)
C12B 0.043(4) 0.105(7) 0.066(5) -0.019(5) 0.002(4) -0.008(4)
C13B 0.040(4) 0.151(10) 0.062(5) -0.026(6) -0.001(4) 0.014(5)
C14B 0.061(5) 0.121(8) 0.051(4) 0.007(5) -0.005(4) 0.037(5)
C15B 0.064(5) 0.075(5) 0.048(4) 0.009(4) 0.001(3) 0.015(4)
C16B 0.077(6) 0.077(6) 0.077(6) 0.028(5) 0.004(4) 0.031(5)
C17B 0.085(6) 0.039(4) 0.080(5) 0.017(4) 0.003(4) 0.009(4)
C18B 0.042(3) 0.057(4) 0.037(3) -0.002(3) 0.009(3) -0.006(3)
N19B 0.045(3) 0.045(3) 0.037(2) 0.003(2) 0.009(2) -0.004(2)
C20B 0.042(3) 0.050(4) 0.054(4) 0.003(3) 0.016(3) -0.006(3)
C21B 0.059(4) 0.053(4) 0.058(4) -0.004(3) 0.019(3) -0.003(3)
C22B 0.080(6) 0.053(4) 0.084(6) -0.009(4) 0.034(5) -0.012(4)
C23B 0.049(4) 0.079(6) 0.094(6) 0.007(5) 0.020(4) 0.015(4)
C24B 0.046(4) 0.070(5) 0.116(8) 0.014(5) 0.009(5) 0.015(4)
C25B 0.042(4) 0.071(5) 0.075(5) 0.018(4) 0.017(3) 0.010(3)
C26B 0.035(3) 0.087(6) 0.074(5) 0.018(4) 0.001(3) -0.004(4)
C27B 0.042(4) 0.072(5) 0.055(4) 0.005(3) 0.005(3) -0.012(3)
Fe1C 0.0494(5) 0.0283(4) 0.0367(4) 0.0008(3) 0.0057(4) 0.0048(4)
N2C 0.049(3) 0.033(2) 0.045(3) 0.005(2) 0.012(2) 0.003(2)
C3C 0.049(3) 0.035(3) 0.048(3) 0.005(3) 0.014(3) 0.005(3)
C4C 0.077(5) 0.044(4) 0.059(4) 0.009(3) 0.021(4) 0.022(3)
C5C 0.091(6) 0.066(5) 0.052(4) 0.021(4) 0.012(4) 0.033(4)
C6C 0.082(5) 0.069(5) 0.039(3) 0.007(3) 0.014(3) 0.019(4)
C7C 0.062(4) 0.048(4) 0.035(3) 0.007(3) 0.013(3) 0.009(3)
C8C 0.045(3) 0.033(3) 0.052(3) -0.001(3) 0.008(3) 0.007(2)
N9C 0.039(3) 0.036(3) 0.045(3) -0.005(2) 0.008(2) 0.002(2)
C10C 0.035(3) 0.038(3) 0.043(3) -0.011(2) 0.006(2) 0.005(2)
C11C 0.043(3) 0.045(3) 0.041(3) -0.011(3) 0.005(3) 0.001(3)
C12C 0.051(4) 0.059(4) 0.044(3) -0.011(3) 0.003(3) 0.012(3)
C13C 0.046(4) 0.077(5) 0.050(4) -0.013(4) -0.009(3) 0.002(3)
C14C 0.068(5) 0.060(5) 0.065(5) -0.024(4) -0.006(4) 0.000(4)
C15C 0.043(3) 0.048(4) 0.069(4) -0.015(3) -0.002(3) -0.001(3)
C16C 0.085(6) 0.040(4) 0.076(5) -0.017(4) -0.004(4) 0.006(4)
C17C 0.062(4) 0.033(3) 0.069(5) 0.001(3) 0.002(3) 0.006(3)
C18C 0.069(4) 0.045(3) 0.035(3) 0.006(3) 0.010(3) 0.004(3)
N19C 0.052(3) 0.035(2) 0.035(2) 0.000(2) 0.009(2) 0.001(2)
C20C 0.059(4) 0.041(3) 0.034(3) 0.001(2) 0.012(3) -0.001(3)
C21C 0.057(4) 0.050(4) 0.039(3) -0.006(3) 0.009(3) 0.005(3)
C22C 0.067(4) 0.049(4) 0.045(3) 0.000(3) 0.005(3) 0.004(3)
C23C 0.080(5) 0.045(4) 0.050(4) -0.010(3) 0.012(4) 0.009(3)
C24C 0.076(5) 0.050(4) 0.043(3) -0.011(3) 0.006(3) -0.003(3)
C25C 0.070(4) 0.050(4) 0.035(3) -0.005(3) 0.010(3) -0.003(3)
C26C 0.069(5) 0.061(4) 0.041(3) -0.006(3) 0.003(3) 0.003(4)
C27C 0.073(5) 0.058(4) 0.037(3) 0.001(3) -0.005(3) 0.006(4)
N28C 0.045(3) 0.030(2) 0.039(2) -0.0032(19) 0.005(2) 0.002(2)
C29C 0.050(4) 0.042(3) 0.044(3) -0.003(3) 0.005(3) 0.004(3)
C30C 0.047(4) 0.048(4) 0.056(4) 0.000(3) 0.001(3) 0.008(3)
C31C 0.063(4) 0.044(4) 0.052(4) 0.006(3) -0.001(3) 0.013(3)
C32C 0.061(4) 0.033(3) 0.043(3) 0.002(2) 0.001(3) 0.005(3)
C33C 0.049(3) 0.034(3) 0.033(3) -0.002(2) 0.007(2) 0.004(2)
C34C 0.039(3) 0.036(3) 0.076(5) -0.004(3) 0.009(3) 0.002(3)
N35C 0.044(3) 0.036(3) 0.072(4) 0.003(3) 0.015(3) 0.006(2)
C36C 0.049(4) 0.036(3) 0.118(7) 0.012(4) 0.032(4) 0.003(3)
C37C 0.050(4) 0.055(4) 0.137(8) 0.037(5) 0.038(5) 0.017(4)
C38C 0.070(6) 0.058(5) 0.169(11) 0.045(6) 0.061(7) 0.021(5)
C39C 0.055(6) 0.049(5) 0.31(2) 0.044(9) 0.044(9) -0.003(5)
C40C 0.052(5) 0.046(5) 0.229(15) 0.001(7) 0.028(7) -0.009(4)
C41C 0.038(4) 0.044(4) 0.163(10) -0.001(5) 0.012(5) 0.002(3)
C42C 0.054(5) 0.050(5) 0.161(10) -0.016(6) -0.007(6) -0.007(4)
C43C 0.054(4) 0.044(4) 0.108(7) -0.005(4) -0.013(4) 0.000(3)
C44C 0.057(4) 0.034(3) 0.034(3) 0.003(2) -0.003(3) -0.002(3)
N45C 0.054(3) 0.034(2) 0.033(2) -0.0013(19) 0.005(2) -0.001(2)
C46C 0.049(3) 0.040(3) 0.028(3) 0.001(2) -0.001(2) 0.000(2)
C47C 0.054(4) 0.044(3) 0.044(3) -0.001(3) 0.006(3) 0.001(3)
C48C 0.057(4) 0.047(4) 0.052(4) 0.001(3) -0.003(3) 0.004(3)
C49C 0.056(4) 0.068(5) 0.054(4) 0.006(3) -0.020(3) -0.002(3)
C50C 0.080(5) 0.056(4) 0.066(5) 0.008(4) -0.025(4) -0.018(4)
C51C 0.062(4) 0.049(4) 0.047(4) 0.003(3) -0.016(3) -0.009(3)
C52C 0.083(5) 0.038(4) 0.067(5) 0.005(3) -0.023(4) -0.017(3)
C53C 0.074(5) 0.033(3) 0.054(4) 0.005(3) -0.019(3) -0.006(3)
Fe1D 0.0298(4) 0.0342(4) 0.0270(4) 0.0001(3) -0.0079(3) 0.0041(3)
N2D 0.029(2) 0.078(4) 0.035(3) 0.003(2) -0.005(2) 0.007(2)
C3D 0.054(4) 0.082(5) 0.033(3) -0.010(3) -0.005(3) -0.016(4)
C4D 0.047(4) 0.101(6) 0.053(4) -0.012(4) -0.006(3) -0.005(4)
C5D 0.067(5) 0.113(7) 0.038(4) -0.012(4) -0.014(3) 0.016(5)
C6D 0.040(4) 0.089(6) 0.060(4) 0.002(4) 0.001(3) 0.014(4)
C7D 0.049(4) 0.075(5) 0.039(3) 0.012(3) -0.006(3) 0.011(3)
C8D 0.043(3) 0.079(5) 0.038(3) -0.018(3) 0.001(3) -0.012(3)
N9D 0.043(3) 0.048(3) 0.036(2) -0.010(2) 0.000(2) -0.010(2)
C10D 0.052(4) 0.038(3) 0.045(3) -0.006(3) 0.017(3) 0.004(3)
C11D 0.052(4) 0.040(3) 0.045(3) -0.005(3) -0.001(3) 0.013(3)
C12D 0.052(4) 0.054(4) 0.054(4) 0.005(3) 0.014(3) 0.019(3)
C13D 0.070(5) 0.056(4) 0.071(5) 0.007(4) 0.021(4) 0.020(4)
C14D 0.077(5) 0.041(4) 0.077(5) 0.000(3) 0.029(4) 0.017(4)
C15D 0.073(5) 0.054(4) 0.061(4) -0.013(3) 0.010(4) -0.009(4)
C16D 0.075(6) 0.072(5) 0.088(6) -0.032(5) 0.014(5) -0.008(5)
C17D 0.067(5) 0.074(5) 0.057(4) -0.026(4) -0.004(4) -0.017(4)
C18D 0.040(3) 0.071(5) 0.053(4) 0.018(3) 0.010(3) 0.023(3)
N19D 0.044(3) 0.047(3) 0.037(2) 0.004(2) 0.004(2) 0.016(2)
C20D 0.048(4) 0.050(4) 0.059(4) 0.009(3) 0.016(3) 0.017(3)
C21D 0.042(3) 0.048(4) 0.057(4) -0.017(3) 0.008(3) 0.004(3)
C22D 0.058(4) 0.077(5) 0.072(5) -0.036(4) 0.027(4) -0.014(4)
C23D 0.090(6) 0.061(5) 0.108(7) -0.055(5) 0.040(6) -0.019(5)
C24D 0.078(6) 0.061(5) 0.103(7) -0.014(5) 0.021(5) -0.003(4)
C25D 0.072(5) 0.051(4) 0.081(5) -0.006(4) 0.022(4) 0.008(4)
C26D 0.077(6) 0.052(5) 0.099(7) 0.018(5) -0.021(5) 0.011(4)
C27D 0.067(5) 0.067(5) 0.062(5) 0.009(4) 0.000(4) 0.020(4)
N28D 0.028(2) 0.034(2) 0.030(2) -0.0013(17) -0.0022(17) 0.0056(17)
C29D 0.031(3) 0.040(3) 0.032(3) 0.003(2) -0.005(2) 0.001(2)
C30D 0.047(3) 0.050(4) 0.039(3) 0.007(3) -0.010(3) -0.002(3)
C31D 0.038(3) 0.073(5) 0.047(4) 0.008(3) -0.016(3) -0.015(3)
C32D 0.036(3) 0.056(4) 0.045(3) 0.007(3) -0.008(3) -0.010(3)
C33D 0.030(3) 0.040(3) 0.032(3) 0.001(2) 0.003(2) -0.001(2)
C34D 0.037(3) 0.034(3) 0.032(3) 0.001(2) -0.007(2) 0.005(2)
N35D 0.036(2) 0.033(2) 0.031(2) 0.0029(18) -0.0080(18) -0.0011(18)
C36D 0.040(3) 0.044(3) 0.035(3) 0.000(2) -0.007(2) 0.002(2)
C37D 0.043(3) 0.053(4) 0.042(3) 0.002(3) -0.013(3) -0.005(3)
C38D 0.053(4) 0.065(4) 0.052(4) 0.003(3) -0.015(3) -0.014(3)
C39D 0.061(4) 0.062(5) 0.063(4) 0.003(4) -0.009(4) -0.021(4)
C40D 0.067(5) 0.044(4) 0.070(5) 0.014(3) -0.013(4) -0.015(3)
C41D 0.049(4) 0.041(3) 0.050(3) 0.002(3) -0.005(3) -0.008(3)
C42D 0.052(4) 0.042(3) 0.056(4) 0.016(3) -0.011(3) -0.001(3)
C43D 0.043(3) 0.043(3) 0.045(3) 0.009(3) -0.015(3) 0.000(3)
C44D 0.026(3) 0.051(3) 0.037(3) 0.004(2) 0.001(2) -0.001(2)
N45D 0.029(2) 0.042(3) 0.034(2) 0.0029(19) 0.0028(18) 0.0063(19)
C46D 0.032(3) 0.046(3) 0.034(3) 0.008(2) 0.001(2) 0.007(2)
C47D 0.045(3) 0.044(3) 0.036(3) 0.004(2) 0.001(2) 0.010(3)
C48D 0.050(4) 0.064(4) 0.035(3) 0.007(3) 0.000(3) 0.011(3)
C49D 0.047(4) 0.075(5) 0.043(3) 0.021(3) 0.000(3) -0.002(3)
C50D 0.065(5) 0.063(5) 0.064(5) 0.028(4) -0.009(4) -0.022(4)
C51D 0.046(4) 0.058(4) 0.052(4) 0.018(3) -0.011(3) -0.014(3)
C52D 0.062(4) 0.059(4) 0.069(5) 0.023(4) -0.010(4) -0.030(4)
C53D 0.046(3) 0.055(4) 0.051(4) 0.010(3) -0.013(3) -0.016(3)
B54 0.061(4) 0.028(3) 0.037(3) 0.001(3) -0.022(3) -0.003(3)
F55 0.051(2) 0.0382(17) 0.0425(18) -0.0005(14) -0.0114(15) -0.0068(15)
F56 0.050(2) 0.043(2) 0.075(3) 0.0082(18) -0.0117(19) 0.0079(16)
F57 0.088(3) 0.056(2) 0.042(2) -0.0072(17) -0.018(2) 0.018(2)
F58 0.060(2) 0.0375(19) 0.074(3) 0.0170(18) -0.026(2) -0.0099(17)
B59 0.061(5) 0.068(6) 0.072(6) -0.023(5) 0.006(4) -0.007(4)
B64 0.039(3) 0.033(3) 0.046(4) 0.001(3) 0.001(3) -0.001(3)
F65 0.067(3) 0.049(2) 0.078(3) -0.012(2) -0.021(2) -0.0100(19)
F66 0.047(2) 0.065(3) 0.092(3) 0.021(2) 0.011(2) 0.0026(19)
F67 0.077(3) 0.052(2) 0.056(2) 0.0093(18) -0.003(2) 0.005(2)
F68 0.066(2) 0.045(2) 0.060(2) -0.0120(17) -0.0124(19) 0.0203(18)
F70 0.128(6) 0.169(8) 0.120(6) 0.034(5) 0.011(5) 0.007(5)
B79 0.043(4) 0.068(5) 0.038(4) 0.003(3) -0.003(3) -0.007(3)
F80 0.103(4) 0.121(4) 0.045(2) -0.012(3) 0.002(2) -0.034(3)
F81 0.105(4) 0.066(3) 0.091(4) 0.027(3) -0.044(3) -0.030(3)
F82 0.046(2) 0.070(3) 0.052(2) 0.0124(18) -0.0063(17) -0.0159(18)
F83 0.056(3) 0.079(3) 0.130(5) -0.034(3) -0.001(3) -0.014(2)
B84 0.094(7) 0.036(4) 0.042(4) -0.004(3) -0.015(4) 0.006(4)
F85 0.118(4) 0.043(2) 0.072(3) -0.015(2) -0.015(3) 0.012(2)
F86 0.084(3) 0.062(3) 0.078(3) -0.021(2) 0.003(2) -0.016(2)
F87 0.083(3) 0.079(3) 0.043(2) -0.001(2) -0.010(2) 0.001(2)
F88 0.089(3) 0.063(3) 0.055(2) 0.007(2) -0.018(2) 0.007(2)
B89 0.042(4) 0.038(3) 0.040(3) -0.002(3) -0.004(3) -0.008(3)
F90 0.062(3) 0.055(2) 0.087(3) -0.008(2) -0.033(2) 0.012(2)
F91 0.051(2) 0.052(2) 0.052(2) -0.0090(17) -0.0014(17) -0.0087(17)
F92 0.069(2) 0.0400(19) 0.051(2) 0.0036(16) -0.0136(18) -0.0066(17)
F93 0.069(3) 0.096(3) 0.051(2) -0.008(2) 0.015(2) -0.040(2)
C94 0.092(9) 0.076(8) 0.073(8) -0.015(6) 0.006(7) 0.014(7)
C95 0.065(10) 0.081(12) 0.053(8) -0.028(8) 0.006(7) -0.018(9)
N96 0.114(13) 0.065(9) 0.079(10) -0.021(8) -0.018(9) 0.008(9)
O120 0.080(5) 0.056(4) 0.125(7) 0.030(5) 0.022(5) 0.002(4)

loop_
_atom_type_symbol
_atom_type_description
_atom_type_scat_dispersion_real
_atom_type_scat_dispersion_imag
_atom_type_scat_source
C C 0.0181 0.0091 'International Tables Vol C Tables 4.2.6.8 and 6.1.1.4'
H H 0.0000 0.0000 'International Tables Vol C Tables 4.2.6.8 and 6.1.1.4'
B B 0.0090 0.0039 'International Tables Vol C Tables 4.2.6.8 and 6.1.1.4'
F F 0.0727 0.0534 'International Tables Vol C Tables 4.2.6.8 and 6.1.1.4'
Fe Fe -1.1336 3.1974 'International Tables Vol C Tables 4.2.6.8 and 6.1.1.4'
N N 0.0311 0.0180 'International Tables Vol C Tables 4.2.6.8 and 6.1.1.4'
O O 0.0492 0.0322 'International Tables Vol C Tables 4.2.6.8 and 6.1.1.4'

loop_
_geom_angle_atom_site_label_1
_geom_angle_atom_site_label_2
_geom_angle_atom_site_label_3
_geom_angle
_geom_angle_site_symmetry_1
_geom_angle_site_symmetry_3
_geom_angle_publ_flag
N2A Fe1A N9A 76.2(2) . . ?
N2A Fe1A N19A 72.5(2) . . ?
N2A Fe1A N28A 164.9(2) . . ?
N2A Fe1A N35A 95.2(2) . . ?
N2A Fe1A N45A 117.6(2) . . ?
N9A Fe1A N19A 148.0(2) . . ?
N9A Fe1A N35A 107.15(18) . . ?
N28A Fe1A N9A 115.8(2) . . ?
N28A Fe1A N19A 96.2(2) . . ?
N28A Fe1A N35A 73.1(2) . . ?
N28A Fe1A N45A 74.4(2) . . ?
N35A Fe1A N19A 82.62(19) . . ?
N45A Fe1A N9A 83.46(19) . . ?
N45A Fe1A N19A 104.96(19) . . ?
N45A Fe1A N35A 147.2(2) . . ?
C3A N2A Fe1A 118.9(5) . . ?
C3A N2A C7A 122.2(6) . . ?
C7A N2A Fe1A 118.3(5) . . ?
N2A C3A C4A 122.0(7) . . ?
N2A C3A C8A 116.5(7) . . ?
C4A C3A C8A 121.5(7) . . ?
C3A C4A H4A 122.1 . . ?
C5A C4A C3A 115.9(8) . . ?
C5A C4A H4A 122.1 . . ?
C4A C5A H5A 119.1 . . ?
C6A C5A C4A 121.8(8) . . ?
C6A C5A H5A 119.1 . . ?
C5A C6A H6A 120.7 . . ?
C5A C6A C7A 118.6(8) . . ?
C7A C6A H6A 120.7 . . ?
N2A C7A C18A 114.8(6) . . ?
C6A C7A N2A 119.0(7) . . ?
C6A C7A C18A 125.9(7) . . ?
N9A C8A C3A 113.5(6) . . ?
C17A C8A C3A 125.0(8) . . ?
C17A C8A N9A 121.4(8) . . ?
C8A N9A Fe1A 108.8(4) . . ?
C10A N9A Fe1A 124.4(4) . . ?
C10A N9A C8A 119.8(6) . . ?
N9A C10A C11A 119.5(6) . . ?
N9A C10A C15A 119.8(7) . . ?
C11A C10A C15A 120.7(7) . . ?
C10A C11A H11A 119.5 . . ?
C10A C11A C12A 121.0(8) . . ?
C12A C11A H11A 119.5 . . ?
C11A C12A H12A 120.8 . . ?
C13A C12A C11A 118.4(9) . . ?
C13A C12A H12A 120.8 . . ?
C12A C13A H13A 119.0 . . ?
C12A C13A C14A 122.0(7) . . ?
C14A C13A H13A 119.0 . . ?
C13A C14A H14A 120.4 . . ?
C15A C14A C13A 119.1(8) . . ?
C15A C14A H14A 120.4 . . ?
C14A C15A C10A 118.7(9) . . ?
C14A C15A C16A 124.2(8) . . ?
C16A C15A C10A 117.1(8) . . ?
C15A C16A H16A 119.1 . . ?
C17A C16A C15A 121.9(8) . . ?
C17A C16A H16A 119.1 . . ?
C8A C17A H17A 120.3 . . ?
C16A C17A C8A 119.3(8) . . ?
C16A C17A H17A 120.3 . . ?
N19A C18A C7A 114.3(6) . . ?
N19A C18A C27A 124.5(7) . . ?
C27A C18A C7A 121.2(7) . . ?
C18A N19A Fe1A 110.6(5) . . ?
C18A N19A C20A 119.7(6) . . ?
C20A N19A Fe1A 123.8(4) . . ?
N19A C20A C25A 117.9(7) . . ?
C21A C20A N19A 121.5(6) . . ?
C21A C20A C25A 120.6(7) . . ?
C20A C21A H21A 119.4 . . ?
C22A C21A C20A 121.2(7) . . ?
C22A C21A H21A 119.4 . . ?
C21A C22A H22A 119.9 . . ?
C21A C22A C23A 120.1(8) . . ?
C23A C22A H22A 119.9 . . ?
C22A C23A H23A 120.3 . . ?
C24A C23A C22A 119.4(8) . . ?
C24A C23A H23A 120.3 . . ?
C23A C24A H24A 119.4 . . ?
C23A C24A C25A 121.2(7) . . ?
C25A C24A H24A 119.4 . . ?
C24A C25A C20A 117.3(7) . . ?
C26A C25A C20A 119.6(8) . . ?
C26A C25A C24A 122.9(8) . . ?
C25A C26A H26A 118.8 . . ?
C25A C26A C27A 122.3(8) . . ?
C27A C26A H26A 118.8 . . ?
C18A C27A H27A 122.2 . . ?
C26A C27A C18A 115.6(8) . . ?
C26A C27A H27A 122.2 . . ?
C29A N28A Fe1A 119.1(5) . . ?
C29A N28A C33A 121.7(7) . . ?
C33A N28A Fe1A 118.8(6) . . ?
N28A C29A C30A 120.8(9) . . ?
N28A C29A C34A 115.2(6) . . ?
C30A C29A C34A 124.0(9) . . ?
C29A C30A H30A 122.1 . . ?
C31A C30A C29A 115.9(10) . . ?
C31A C30A H30A 122.1 . . ?
C30A C31A H31A 118.6 . . ?
C32A C31A C30A 122.8(8) . . ?
C32A C31A H31A 118.6 . . ?
C31A C32A H32A 120.9 . . ?
C31A C32A C33A 118.2(9) . . ?
C33A C32A H32A 120.9 . . ?
N28A C33A C32A 120.6(9) . . ?
N28A C33A C44A 114.5(7) . . ?
C32A C33A C44A 124.8(8) . . ?
N35A C34A C29A 114.0(6) . . ?
N35A C34A C43A 122.4(8) . . ?
C43A C34A C29A 123.4(7) . . ?
C34A N35A Fe1A 109.7(5) . . ?
C34A N35A C36A 118.2(6) . . ?
C36A N35A Fe1A 124.5(4) . . ?
N35A C36A C37A 119.4(5) . . ?
N35A C36A C41A 122.4(7) . . ?
C37A C36A C41A 118.2(7) . . ?
C36A C37A H37A 119.8 . . ?
C38A C37A C36A 120.4(7) . . ?
C38A C37A H37A 119.8 . . ?
C37A C38A H38A 119.6 . . ?
C37A C38A C39A 120.9(8) . . ?
C39A C38A H38A 119.6 . . ?
C38A C39A H39A 119.8 . . ?
C40A C39A C38A 120.4(8) . . ?
C40A C39A H39A 119.8 . . ?
C39A C40A H40A 119.1 . . ?
C39A C40A C41A 121.8(7) . . ?
C41A C40A H40A 119.1 . . ?
C40A C41A C36A 118.3(8) . . ?
C40A C41A C42A 126.0(8) . . ?
C42A C41A C36A 115.7(8) . . ?
C41A C42A H42A 119.3 . . ?
C43A C42A C41A 121.4(7) . . ?
C43A C42A H42A 119.3 . . ?
C34A C43A H43A 120.5 . . ?
C42A C43A C34A 119.0(8) . . ?
C42A C43A H43A 120.5 . . ?
N45A C44A C33A 115.0(6) . . ?
N45A C44A C53A 121.7(9) . . ?
C53A C44A C33A 123.2(9) . . ?
C44A N45A Fe1A 113.3(5) . . ?
C44A N45A C46A 119.1(6) . . ?
C46A N45A Fe1A 123.0(4) . . ?
N45A C46A C47A 119.9(6) . . ?
N45A C46A C51A 121.4(9) . . ?
C47A C46A C51A 118.7(9) . . ?
C46A C47A H47A 120.3 . . ?
C48A C47A C46A 119.4(9) . . ?
C48A C47A H47A 120.3 . . ?
C47A C48A H48A 119.3 . . ?
C47A C48A C49A 121.5(12) . . ?
C49A C48A H48A 119.3 . . ?
C48A C49A H49A 119.1 . . ?
C50A C49A C48A 121.8(11) . . ?
C50A C49A H49A 119.1 . . ?
C49A C50A H50A 120.1 . . ?
C49A C50A C51A 119.8(10) . . ?
C51A C50A H50A 120.1 . . ?
C50A C51A C46A 118.7(11) . . ?
C50A C51A C52A 124.7(10) . . ?
C52A C51A C46A 116.6(9) . . ?
C51A C52A H52A 119.5 . . ?
C53A C52A C51A 120.9(8) . . ?
C53A C52A H52A 119.5 . . ?
C44A C53A H53A 120.0 . . ?
C52A C53A C44A 120.0(10) . . ?
C52A C53A H53A 120.0 . . ?
N2B Fe1B N9B 73.44(19) . . ?
N2B Fe1B N19B 73.08(19) . . ?
N2B Fe1B N28B 173.6(3) . . ?
N2B Fe1B N35B 103.3(3) . . ?
N2B Fe1B N45B 112.9(3) . . ?
N2B Fe1B N35E 109.5(3) . . ?
N2B Fe1B N45E 101.2(3) . . ?
N9B Fe1B N19B 146.53(19) . . ?
N9B Fe1B N35B 109.8(3) . . ?
N9B Fe1B N45E 80.4(3) . . ?
N19B Fe1B N45E 106.0(3) . . ?
N28B Fe1B N9B 111.5(3) . . ?
N28B Fe1B N19B 101.9(3) . . ?
N28B Fe1B N35B 71.3(4) . . ?
N28B Fe1B N45B 72.3(4) . . ?
N35B Fe1B N19B 78.3(3) . . ?
N45B Fe1B N9B 84.2(3) . . ?
N45B Fe1B N19B 108.7(3) . . ?
N45B Fe1B N35B 143.6(4) . . ?
N28E Fe1B N2B 173.1(5) . . ?
N28E Fe1B N9B 101.8(5) . . ?
N28E Fe1B N19B 111.5(5) . . ?
N28E Fe1B N35E 76.3(5) . . ?
N28E Fe1B N45E 72.8(5) . . ?
N35E Fe1B N9B 105.1(3) . . ?
N35E Fe1B N19B 86.2(3) . . ?
N35E Fe1B N45E 149.1(3) . . ?
C3B N2B Fe1B 119.6(4) . . ?
C7B N2B Fe1B 120.3(4) . . ?
C7B N2B C3B 120.1(5) . . ?
N2B C3B C4B 120.6(7) . . ?
N2B C3B C8B 114.3(5) . . ?
C4B C3B C8B 125.1(7) . . ?
C3B C4B H4B 120.2 . . ?
C5B C4B C3B 119.6(7) . . ?
C5B C4B H4B 120.2 . . ?
C4B C5B H5B 120.1 . . ?
C4B C5B C6B 119.9(7) . . ?
C6B C5B H5B 120.1 . . ?
C5B C6B H6B 120.7 . . ?
C5B C6B C7B 118.6(7) . . ?
C7B C6B H6B 120.7 . . ?
N2B C7B C6B 121.2(7) . . ?
N2B C7B C18B 114.2(5) . . ?
C6B C7B C18B 124.5(6) . . ?
N9B C8B C3B 114.7(6) . . ?
N9B C8B C17B 122.9(7) . . ?
C17B C8B C3B 122.3(7) . . ?
C8B N9B Fe1B 111.9(4) . . ?
C8B N9B C10B 117.7(6) . . ?
C10B N9B Fe1B 124.8(4) . . ?
N9B C10B C11B 119.3(6) . . ?
N9B C10B C15B 121.7(7) . . ?
C11B C10B C15B 119.1(7) . . ?
C10B C11B H11B 119.4 . . ?
C12B C11B C10B 121.2(8) . . ?
C12B C11B H11B 119.4 . . ?
C11B C12B H12B 120.1 . . ?
C11B C12B C13B 119.7(9) . . ?
C13B C12B H12B 120.1 . . ?
C12B C13B H13B 119.4 . . ?
C14B C13B C12B 121.3(8) . . ?
C14B C13B H13B 119.4 . . ?
C13B C14B H14B 120.4 . . ?
C13B C14B C15B 119.1(8) . . ?
C15B C14B H14B 120.4 . . ?
C10B C15B C14B 119.6(8) . . ?
C16B C15B C10B 118.8(7) . . ?
C16B C15B C14B 121.6(8) . . ?
C15B C16B H16B 120.4 . . ?
C17B C16B C15B 119.1(7) . . ?
C17B C16B H16B 120.4 . . ?
C8B C17B H17B 120.2 . . ?
C16B C17B C8B 119.5(8) . . ?
C16B C17B H17B 120.2 . . ?
N19B C18B C7B 114.9(6) . . ?
N19B C18B C27B 123.5(7) . . ?
C27B C18B C7B 121.5(6) . . ?
C18B N19B Fe1B 111.0(4) . . ?
C18B N19B C20B 117.8(6) . . ?
C20B N19B Fe1B 125.2(4) . . ?
N19B C20B C21B 118.7(6) . . ?
N19B C20B C25B 120.7(7) . . ?
C21B C20B C25B 120.6(7) . . ?
C20B C21B H21B 120.8 . . ?
C20B C21B C22B 118.5(8) . . ?
C22B C21B H21B 120.8 . . ?
C21B C22B H22B 120.5 . . ?
C23B C22B C21B 119.1(8) . . ?
C23B C22B H22B 120.5 . . ?
C22B C23B H23B 118.5 . . ?
C24B C23B C22B 123.0(9) . . ?
C24B C23B H23B 118.5 . . ?
C23B C24B H24B 119.5 . . ?
C23B C24B C25B 121.0(9) . . ?
C25B C24B H24B 119.5 . . ?
C24B C25B C20B 117.7(8) . . ?
C26B C25B C20B 118.4(7) . . ?
C26B C25B C24B 123.8(8) . . ?
C25B C26B H26B 120.0 . . ?
C27B C26B C25B 120.0(7) . . ?
C27B C26B H26B 120.0 . . ?
C18B C27B H27B 120.4 . . ?
C26B C27B C18B 119.2(7) . . ?
C26B C27B H27B 120.4 . . ?
C29B N28B Fe1B 121.2(7) . . ?
C29B N28B C33B 120.3(10) . . ?
C33B N28B Fe1B 118.5(8) . . ?
N28B C29B C30B 121.4(11) . . ?
N28B C29B C34B 113.1(9) . . ?
C30B C29B C34B 125.5(11) . . ?
C29B C30B H30B 120.6 . . ?
C31B C30B C29B 118.7(14) . . ?
C31B C30B H30B 120.6 . . ?
C30B C31B H31B 118.6 . . ?
C30B C31B C32B 122.8(16) . . ?
C32B C31B H31B 118.6 . . ?
C31B C32B H32B 122.0 . . ?
C31B C32B C33B 116.0(13) . . ?
C33B C32B H32B 122.0 . . ?
N28B C33B C32B 120.7(12) . . ?
N28B C33B C44B 113.7(10) . . ?
C32B C33B C44B 125.6(11) . . ?
N35B C34B C29B 115.5(9) . . ?
N35B C34B C43B 124.8(11) . . ?
C43B C34B C29B 119.6(10) . . ?
C34B N35B Fe1B 113.3(7) . . ?
C34B N35B C36B 118.6(10) . . ?
C36B N35B Fe1B 122.8(7) . . ?
N35B C36B C37B 118.1(10) . . ?
N35B C36B C41B 119.0(12) . . ?
C37B C36B C41B 122.9(13) . . ?
C36B C37B H37B 121.6 . . ?
C38B C37B C36B 116.8(14) . . ?
C38B C37B H37B 121.6 . . ?
C37B C38B H38B 119.0 . . ?
C37B C38B C39B 122.0(15) . . ?
C39B C38B H38B 119.0 . . ?
C38B C39B H39B 119.8 . . ?
C40B C39B C38B 120.4(13) . . ?
C40B C39B H39B 119.8 . . ?
C39B C40B H40B 121.0 . . ?
C39B C40B C41B 118.0(13) . . ?
C41B C40B H40B 121.0 . . ?
C36B C41B C40B 119.3(13) . . ?
C36B C41B C42B 120.1(13) . . ?
C40B C41B C42B 120.5(12) . . ?
C41B C42B H42B 120.7 . . ?
C43B C42B C41B 118.7(12) . . ?
C43B C42B H42B 120.7 . . ?
C34B C43B H43B 121.2 . . ?
C42B C43B C34B 117.7(11) . . ?
C42B C43B H43B 121.2 . . ?
N45B C44B C33B 115.9(9) . . ?
N45B C44B C53B 120.9(12) . . ?
C53B C44B C33B 123.2(11) . . ?
C44B N45B Fe1B 113.5(8) . . ?
C44B N45B C46B 120.3(10) . . ?
C46B N45B Fe1B 121.5(7) . . ?
N45B C46B C51B 120.6(10) . . ?
C47B C46B N45B 121.1(10) . . ?
C47B C46B C51B 118.2(11) . . ?
C46B C47B H47B 118.8 . . ?
C46B C47B C48B 122.4(11) . . ?
C48B C47B H47B 118.8 . . ?
C47B C48B H48B 120.8 . . ?
C47B C48B C49B 118.5(13) . . ?
C49B C48B H48B 120.8 . . ?
C48B C49B H49B 119.1 . . ?
C50B C49B C48B 121.8(14) . . ?
C50B C49B H49B 119.1 . . ?
C49B C50B H50B 119.9 . . ?
C49B C50B C51B 120.2(13) . . ?
C51B C50B H50B 119.9 . . ?
C50B C51B C46B 118.8(12) . . ?
C50B C51B C52B 127.2(14) . . ?
C52B C51B C46B 114.0(12) . . ?
C51B C52B H52B 117.7 . . ?
C53B C52B C51B 124.7(15) . . ?
C53B C52B H52B 117.7 . . ?
C44B C53B H53B 120.6 . . ?
C52B C53B C44B 118.8(14) . . ?
C52B C53B H53B 120.6 . . ?
C29E N28E Fe1B 118.2(13) . . ?
C33E N28E Fe1B 120.8(14) . . ?
C33E N28E C29E 120.9(17) . . ?
N28E C29E C34E 113.1(16) . . ?
C30E C29E N28E 124(2) . . ?
C30E C29E C34E 123.2(19) . . ?
C29E C30E H30E 120.3 . . ?
C31E C30E C29E 119(2) . . ?
C31E C30E H30E 120.3 . . ?
C30E C31E H31E 120.2 . . ?
C30E C31E C32E 120(3) . . ?
C32E C31E H31E 120.2 . . ?
C31E C32E H32E 119.7 . . ?
C33E C32E C31E 121(2) . . ?
C33E C32E H32E 119.7 . . ?
N28E C33E C32E 116(2) . . ?
C44E C33E N28E 114.7(16) . . ?
C44E C33E C32E 129.4(19) . . ?
C34E N35E Fe1B 107.4(4) . . ?
C34E N35E C36E 120.0 . . ?
C36E N35E Fe1B 121.0(4) . . ?
N35E C34E C29E 116.0(11) . . ?
N35E C34E C43E 120.0 . . ?
C43E C34E C29E 123.8(11) . . ?
C34E C43E H43E 120.0 . . ?
C42E C43E C34E 120.0 . . ?
C42E C43E H43E 120.0 . . ?
C43E C42E H42E 120.0 . . ?
C41E C42E C43E 120.0 . . ?
C41E C42E H42E 120.0 . . ?
C42E C41E C36E 120.0 . . ?
C42E C41E C40E 120.0 . . ?
C36E C41E C40E 120.0 . . ?
C41E C36E N35E 120.0 . . ?
C37E C36E N35E 120.0 . . ?
C37E C36E C41E 120.0 . . ?
C36E C37E H37E 120.0 . . ?
C36E C37E C38E 120.0 . . ?
C38E C37E H37E 120.0 . . ?
C37E C38E H38E 120.0 . . ?
C39E C38E C37E 120.0 . . ?
C39E C38E H38E 120.0 . . ?
C38E C39E H39E 120.0 . . ?
C38E C39E C40E 120.0 . . ?
C40E C39E H39E 120.0 . . ?
C41E C40E H40E 120.0 . . ?
C39E C40E C41E 120.0 . . ?
C39E C40E H40E 120.0 . . ?
C44E N45E Fe1B 107.0(4) . . ?
C44E N45E C46E 120.0 . . ?
C46E N45E Fe1B 124.5(4) . . ?
C33E C44E N45E 115.1(10) . . ?
C33E C44E C53E 124.8(10) . . ?
N45E C44E C53E 120.0 . . ?
C44E C53E H53E 120.0 . . ?
C44E C53E C52E 120.0 . . ?
C52E C53E H53E 120.0 . . ?
C53E C52E H52E 120.0 . . ?
C51E C52E C53E 120.0 . . ?
C51E C52E H52E 120.0 . . ?
C52E C51E C46E 120.0 . . ?
C52E C51E C50E 120.0 . . ?
C46E C51E C50E 120.0 . . ?
C51E C46E N45E 120.0 . . ?
C47E C46E N45E 120.0 . . ?
C47E C46E C51E 120.0 . . ?
C46E C47E H47E 120.0 . . ?
C46E C47E C48E 120.0 . . ?
C48E C47E H47E 120.0 . . ?
C47E C48E H48E 120.0 . . ?
C47E C48E C49E 120.0 . . ?
C49E C48E H48E 120.0 . . ?
C48E C49E H49E 120.0 . . ?
C50E C49E C48E 120.0 . . ?
C50E C49E H49E 120.0 . . ?
C51E C50E H50E 120.0 . . ?
C49E C50E C51E 120.0 . . ?
C49E C50E H50E 120.0 . . ?
N2C Fe1C N9C 74.58(19) . . ?
N2C Fe1C N19C 73.71(19) . . ?
N2C Fe1C N35C 106.8(2) . . ?
N2C Fe1C N45C 105.0(2) . . ?
N9C Fe1C N19C 148.29(18) . . ?
N9C Fe1C N35C 81.06(19) . . ?
N9C Fe1C N45C 106.42(18) . . ?
N19C Fe1C N35C 107.5(2) . . ?
N28C Fe1C N2C 177.8(2) . . ?
N28C Fe1C N9C 107.60(19) . . ?
N28C Fe1C N19C 104.11(18) . . ?
N28C Fe1C N35C 74.03(19) . . ?
N28C Fe1C N45C 74.19(19) . . ?
N45C Fe1C N19C 82.60(18) . . ?
N45C Fe1C N35C 148.13(19) . . ?
C3C N2C Fe1C 119.5(4) . . ?
C7C N2C Fe1C 119.7(4) . . ?
C7C N2C C3C 120.8(5) . . ?
N2C C3C C4C 121.0(6) . . ?
N2C C3C C8C 113.4(5) . . ?
C4C C3C C8C 125.6(6) . . ?
C3C C4C H4C 120.5 . . ?
C5C C4C C3C 119.1(7) . . ?
C5C C4C H4C 120.5 . . ?
C4C C5C H5C 120.3 . . ?
C4C C5C C6C 119.4(7) . . ?
C6C C5C H5C 120.3 . . ?
C5C C6C H6C 120.5 . . ?
C7C C6C C5C 118.9(7) . . ?
C7C C6C H6C 120.5 . . ?
N2C C7C C6C 120.8(6) . . ?
N2C C7C C18C 114.8(6) . . ?
C6C C7C C18C 124.4(6) . . ?
N9C C8C C3C 115.8(5) . . ?
N9C C8C C17C 123.3(6) . . ?
C17C C8C C3C 120.8(6) . . ?
C8C N9C Fe1C 111.2(4) . . ?
C8C N9C C10C 118.7(5) . . ?
C10C N9C Fe1C 123.5(4) . . ?
N9C C10C C11C 119.4(5) . . ?
N9C C10C C15C 121.9(6) . . ?
C11C C10C C15C 118.7(6) . . ?
C10C C11C H11C 120.0 . . ?
C12C C11C C10C 120.1(6) . . ?
C12C C11C H11C 120.0 . . ?
C11C C12C H12C 119.9 . . ?
C11C C12C C13C 120.2(7) . . ?
C13C C12C H12C 119.9 . . ?
C12C C13C H13C 119.6 . . ?
C14C C13C C12C 120.8(7) . . ?
C14C C13C H13C 119.6 . . ?
C13C C14C H14C 119.6 . . ?
C13C C14C C15C 120.7(7) . . ?
C15C C14C H14C 119.6 . . ?
C10C C15C C16C 116.4(6) . . ?
C14C C15C C10C 119.2(7) . . ?
C14C C15C C16C 124.4(7) . . ?
C15C C16C H16C 119.5 . . ?
C17C C16C C15C 120.9(7) . . ?
C17C C16C H16C 119.5 . . ?
C8C C17C H17C 120.9 . . ?
C16C C17C C8C 118.2(6) . . ?
C16C C17C H17C 120.9 . . ?
N19C C18C C7C 115.8(6) . . ?
N19C C18C C27C 122.6(6) . . ?
C27C C18C C7C 121.6(6) . . ?
C18C N19C Fe1C 111.2(4) . . ?
C18C N19C C20C 118.8(5) . . ?
C20C N19C Fe1C 125.9(4) . . ?
N19C C20C C21C 120.1(6) . . ?
N19C C20C C25C 120.5(6) . . ?
C21C C20C C25C 119.4(6) . . ?
C20C C21C H21C 119.4 . . ?
C22C C21C C20C 121.1(6) . . ?
C22C C21C H21C 119.4 . . ?
C21C C22C H22C 120.2 . . ?
C21C C22C C23C 119.6(7) . . ?
C23C C22C H22C 120.2 . . ?
C22C C23C H23C 119.5 . . ?
C24C C23C C22C 120.9(7) . . ?
C24C C23C H23C 119.5 . . ?
C23C C24C H24C 119.7 . . ?
C23C C24C C25C 120.6(6) . . ?
C25C C24C H24C 119.7 . . ?
C24C C25C C20C 118.2(7) . . ?
C26C C25C C20C 118.6(6) . . ?
C26C C25C C24C 123.1(6) . . ?
C25C C26C H26C 120.2 . . ?
C27C C26C C25C 119.5(7) . . ?
C27C C26C H26C 120.2 . . ?
C18C C27C H27C 120.2 . . ?
C26C C27C C18C 119.6(7) . . ?
C26C C27C H27C 120.2 . . ?
C29C N28C Fe1C 120.2(4) . . ?
C29C N28C C33C 120.3(5) . . ?
C33C N28C Fe1C 119.5(4) . . ?
N28C C29C C30C 121.2(6) . . ?
N28C C29C C34C 113.7(6) . . ?
C30C C29C C34C 125.1(6) . . ?
C29C C30C H30C 120.8 . . ?
C31C C30C C29C 118.5(6) . . ?
C31C C30C H30C 120.8 . . ?
C30C C31C H31C 119.6 . . ?
C32C C31C C30C 120.7(6) . . ?
C32C C31C H31C 119.6 . . ?
C31C C32C H32C 120.9 . . ?
C31C C32C C33C 118.1(6) . . ?
C33C C32C H32C 120.9 . . ?
N28C C33C C32C 121.1(6) . . ?
N28C C33C C44C 114.3(5) . . ?
C32C C33C C44C 124.5(6) . . ?
N35C C34C C29C 116.0(6) . . ?
N35C C34C C43C 123.3(6) . . ?
C43C C34C C29C 120.7(7) . . ?
C34C N35C Fe1C 109.8(4) . . ?
C34C N35C C36C 118.4(7) . . ?
C36C N35C Fe1C 125.3(5) . . ?
N35C C36C C37C 118.6(8) . . ?
N35C C36C C41C 121.7(8) . . ?
C37C C36C C41C 119.8(7) . . ?
C36C C37C H37C 121.3 . . ?
C36C C37C C38C 117.4(11) . . ?
C38C C37C H37C 121.3 . . ?
C37C C38C H38C 119.2 . . ?
C39C C38C C37C 121.6(11) . . ?
C39C C38C H38C 119.2 . . ?
C38C C39C H39C 120.1 . . ?
C40C C39C C38C 119.7(9) . . ?
C40C C39C H39C 120.1 . . ?
C39C C40C H40C 118.5 . . ?
C39C C40C C41C 123.1(12) . . ?
C41C C40C H40C 118.5 . . ?
C36C C41C C42C 117.1(7) . . ?
C40C C41C C36C 118.3(11) . . ?
C40C C41C C42C 124.5(10) . . ?
C41C C42C H42C 119.8 . . ?
C43C C42C C41C 120.5(9) . . ?
C43C C42C H42C 119.8 . . ?
C34C C43C H43C 120.6 . . ?
C42C C43C C34C 118.9(9) . . ?
C42C C43C H43C 120.6 . . ?
N45C C44C C33C 116.2(5) . . ?
N45C C44C C53C 122.2(6) . . ?
C53C C44C C33C 121.5(6) . . ?
C44C N45C Fe1C 110.9(4) . . ?
C44C N45C C46C 117.9(5) . . ?
C46C N45C Fe1C 128.4(4) . . ?
N45C C46C C47C 119.0(5) . . ?
N45C C46C C51C 122.1(6) . . ?
C51C C46C C47C 118.8(6) . . ?
C46C C47C H47C 120.0 . . ?
C48C C47C C46C 120.0(6) . . ?
C48C C47C H47C 120.0 . . ?
C47C C48C H48C 119.4 . . ?
C47C C48C C49C 121.2(7) . . ?
C49C C48C H48C 119.4 . . ?
C48C C49C H49C 120.1 . . ?
C50C C49C C48C 119.8(7) . . ?
C50C C49C H49C 120.1 . . ?
C49C C50C H50C 119.3 . . ?
C49C C50C C51C 121.4(7) . . ?
C51C C50C H50C 119.3 . . ?
C46C C51C C50C 118.7(7) . . ?
C52C C51C C46C 117.6(6) . . ?
C52C C51C C50C 123.6(7) . . ?
C51C C52C H52C 119.7 . . ?
C53C C52C C51C 120.6(6) . . ?
C53C C52C H52C 119.7 . . ?
C44C C53C H53C 120.4 . . ?
C52C C53C C44C 119.2(6) . . ?
C52C C53C H53C 120.4 . . ?
N2D Fe1D N9D 73.4(2) . . ?
N2D Fe1D N19D 74.6(2) . . ?
N2D Fe1D N35D 106.9(2) . . ?
N2D Fe1D N45D 104.8(2) . . ?
N9D Fe1D N19D 147.99(19) . . ?
N9D Fe1D N35D 88.89(18) . . ?
N9D Fe1D N45D 101.61(18) . . ?
N19D Fe1D N35D 100.14(18) . . ?
N19D Fe1D N45D 86.72(18) . . ?
N28D Fe1D N2D 177.6(2) . . ?
N28D Fe1D N9D 108.75(18) . . ?
N28D Fe1D N19D 103.25(18) . . ?
N28D Fe1D N35D 74.34(17) . . ?
N28D Fe1D N45D 73.94(17) . . ?
N35D Fe1D N45D 148.28(16) . . ?
C3D N2D Fe1D 119.2(4) . . ?
C7D N2D Fe1D 119.8(5) . . ?
C7D N2D C3D 121.0(6) . . ?
N2D C3D C4D 120.6(7) . . ?
N2D C3D C8D 115.5(5) . . ?
C4D C3D C8D 123.8(7) . . ?
C3D C4D H4D 120.9 . . ?
C5D C4D C3D 118.3(8) . . ?
C5D C4D H4D 120.9 . . ?
C4D C5D H5D 119.3 . . ?
C4D C5D C6D 121.4(7) . . ?
C6D C5D H5D 119.3 . . ?
C5D C6D H6D 120.7 . . ?
C5D C6D C7D 118.6(7) . . ?
C7D C6D H6D 120.7 . . ?
N2D C7D C6D 120.0(7) . . ?
N2D C7D C18D 114.1(6) . . ?
C6D C7D C18D 125.9(7) . . ?
N9D C8D C3D 114.6(6) . . ?
N9D C8D C17D 122.1(7) . . ?
C17D C8D C3D 123.2(6) . . ?
C8D N9D Fe1D 114.7(4) . . ?
C8D N9D C10D 116.8(6) . . ?
C10D N9D Fe1D 126.3(4) . . ?
N9D C10D C11D 119.0(5) . . ?
N9D C10D C15D 123.2(6) . . ?
C11D C10D C15D 117.7(6) . . ?
C10D C11D H11D 119.8 . . ?
C12D C11D C10D 120.4(6) . . ?
C12D C11D H11D 119.8 . . ?
C11D C12D H12D 119.4 . . ?
C11D C12D C13D 121.2(7) . . ?
C13D C12D H12D 119.4 . . ?
C12D C13D H13D 120.4 . . ?
C14D C13D C12D 119.2(7) . . ?
C14D C13D H13D 120.4 . . ?
C13D C14D H14D 118.7 . . ?
C13D C14D C15D 122.7(7) . . ?
C15D C14D H14D 118.7 . . ?
C14D C15D C10D 118.7(7) . . ?
C16D C15D C10D 116.7(8) . . ?
C16D C15D C14D 124.6(8) . . ?
C15D C16D H16D 119.3 . . ?
C17D C16D C15D 121.5(8) . . ?
C17D C16D H16D 119.3 . . ?
C8D C17D H17D 120.3 . . ?
C16D C17D C8D 119.3(7) . . ?
C16D C17D H17D 120.3 . . ?
N19D C18D C7D 116.9(6) . . ?
N19D C18D C27D 122.5(7) . . ?
C27D C18D C7D 120.6(7) . . ?
C18D N19D Fe1D 110.2(4) . . ?
C20D N19D Fe1D 124.4(4) . . ?
C20D N19D C18D 121.1(6) . . ?
N19D C20D C21D 121.6(6) . . ?
N19D C20D C25D 118.5(7) . . ?
C21D C20D C25D 119.8(7) . . ?
C20D C21D H21D 119.1 . . ?
C22D C21D C20D 121.8(7) . . ?
C22D C21D H21D 119.1 . . ?
C21D C22D H22D 121.3 . . ?
C21D C22D C23D 117.5(9) . . ?
C23D C22D H22D 121.3 . . ?
C22D C23D H23D 119.8 . . ?
C24D C23D C22D 120.3(7) . . ?
C24D C23D H23D 119.8 . . ?
C23D C24D H24D 119.3 . . ?
C25D C24D C23D 121.4(9) . . ?
C25D C24D H24D 119.3 . . ?
C20D C25D C26D 117.0(8) . . ?
C24D C25D C20D 118.4(9) . . ?
C24D C25D C26D 124.6(8) . . ?
C25D C26D H26D 118.9 . . ?
C27D C26D C25D 122.3(7) . . ?
C27D C26D H26D 118.9 . . ?
C18D C27D H27D 121.0 . . ?
C26D C27D C18D 118.0(8) . . ?
C26D C27D H27D 121.0 . . ?
C29D N28D Fe1D 120.2(4) . . ?
C29D N28D C33D 120.3(4) . . ?
C33D N28D Fe1D 119.5(3) . . ?
N28D C29D C30D 122.3(5) . . ?
N28D C29D C34D 114.2(4) . . ?
C30D C29D C34D 123.4(5) . . ?
C29D C30D H30D 121.4 . . ?
C31D C30D C29D 117.2(6) . . ?
C31D C30D H30D 121.4 . . ?
C30D C31D H31D 119.5 . . ?
C32D C31D C30D 121.0(5) . . ?
C32D C31D H31D 119.5 . . ?
C31D C32D H32D 120.5 . . ?
C31D C32D C33D 118.9(6) . . ?
C33D C32D H32D 120.5 . . ?
N28D C33D C32D 120.1(5) . . ?
N28D C33D C44D 114.8(5) . . ?
C32D C33D C44D 125.1(5) . . ?
N35D C34D C29D 115.8(5) . . ?
N35D C34D C43D 123.2(5) . . ?
C43D C34D C29D 121.0(5) . . ?
C34D N35D Fe1D 112.7(4) . . ?
C34D N35D C36D 118.0(5) . . ?
C36D N35D Fe1D 127.5(3) . . ?
N35D C36D C37D 119.7(5) . . ?
N35D C36D C41D 121.7(5) . . ?
C37D C36D C41D 118.6(6) . . ?
C36D C37D H37D 120.1 . . ?
C38D C37D C36D 119.8(6) . . ?
C38D C37D H37D 120.1 . . ?
C37D C38D H38D 119.3 . . ?
C37D C38D C39D 121.4(6) . . ?
C39D C38D H38D 119.3 . . ?
C38D C39D H39D 120.0 . . ?
C40D C39D C38D 119.9(7) . . ?
C40D C39D H39D 120.0 . . ?
C39D C40D H40D 119.4 . . ?
C39D C40D C41D 121.2(7) . . ?
C41D C40D H40D 119.4 . . ?
C40D C41D C36D 118.9(6) . . ?
C42D C41D C36D 117.9(6) . . ?
C42D C41D C40D 123.2(6) . . ?
C41D C42D H42D 120.0 . . ?
C43D C42D C41D 120.1(6) . . ?
C43D C42D H42D 120.0 . . ?
C34D C43D H43D 120.5 . . ?
C42D C43D C34D 119.1(5) . . ?
C42D C43D H43D 120.5 . . ?
N45D C44D C33D 115.1(5) . . ?
N45D C44D C53D 123.6(5) . . ?
C53D C44D C33D 121.3(5) . . ?
C44D N45D Fe1D 112.3(4) . . ?
C44D N45D C46D 118.4(5) . . ?
C46D N45D Fe1D 126.0(4) . . ?
N45D C46D C47D 120.3(5) . . ?
N45D C46D C51D 121.1(5) . . ?
C47D C46D C51D 118.6(5) . . ?
C46D C47D H47D 119.8 . . ?
C48D C47D C46D 120.4(6) . . ?
C48D C47D H47D 119.8 . . ?
C47D C48D H48D 119.3 . . ?
C47D C48D C49D 121.4(6) . . ?
C49D C48D H48D 119.3 . . ?
C48D C49D H49D 119.9 . . ?
C50D C49D C48D 120.3(6) . . ?
C50D C49D H49D 119.9 . . ?
C49D C50D H50D 120.0 . . ?
C49D C50D C51D 119.9(7) . . ?
C51D C50D H50D 120.0 . . ?
C46D C51D C50D 119.3(6) . . ?
C52D C51D C46D 117.6(6) . . ?
C52D C51D C50D 123.0(6) . . ?
C51D C52D H52D 119.6 . . ?
C53D C52D C51D 120.8(6) . . ?
C53D C52D H52D 119.6 . . ?
C44D C53D H53D 120.8 . . ?
C52D C53D C44D 118.4(6) . . ?
C52D C53D H53D 120.8 . . ?
F55 B54 F56 109.1(5) . . ?
F55 B54 F58 109.4(5) . . ?
F56 B54 F58 108.7(6) . . ?
F57 B54 F55 111.0(6) . . ?
F57 B54 F56 108.7(5) . . ?
F57 B54 F58 109.9(5) . . ?
F60A B59 F61A 105.7(8) . . ?
F60A B59 F63A 106.1(9) . . ?
F62A B59 F60A 117.8(11) . . ?
F62A B59 F61A 108.6(10) . . ?
F62A B59 F63A 113.5(11) . . ?
F63A B59 F61A 104.1(9) . . ?
F60B B59 F62B 102.9(9) . . ?
F61B B59 F60B 116.2(10) . . ?
F61B B59 F62B 103.3(9) . . ?
F61B B59 F63B 117.6(10) . . ?
F63B B59 F60B 111.2(10) . . ?
F63B B59 F62B 103.1(9) . . ?
F60C B59 F61C 103.3(9) . . ?
F62C B59 F60C 116.8(11) . . ?
F62C B59 F61C 109.4(11) . . ?
F62C B59 F63C 111.9(11) . . ?
F63C B59 F60C 108.4(10) . . ?
F63C B59 F61C 106.3(9) . . ?
F65 B64 F66 110.7(6) . . ?
F65 B64 F67 110.1(5) . . ?
F65 B64 F68 108.1(5) . . ?
F66 B64 F67 109.8(5) . . ?
F66 B64 F68 108.5(5) . . ?
F67 B64 F68 109.6(5) . . ?
F71A B69A F70 111.4(9) . . ?
F71A B69A F72A 105.6(9) . . ?
F72A B69A F70 111.4(10) . . ?
F73A B69A F70 115.1(9) . . ?
F73A B69A F71A 103.7(11) . . ?
F73A B69A F72A 109.0(9) . . ?
F70 B69B F71B 99.3(13) . . ?
F70 B69B F72B 108.7(16) . . ?
F70 B69B F73B 93.2(12) . . ?
F72B B69B F71B 114.6(14) . . ?
F72B B69B F73B 117.3(15) . . ?
F73B B69B F71B 118.6(16) . . ?
F75A B74A F76A 112.0(14) . . ?
F75A B74A F77A 111.2(14) . . ?
F75A B74A F78A 112.7(14) . . ?
F76A B74A F77A 106.0(13) . . ?
F78A B74A F76A 107.4(12) . . ?
F78A B74A F77A 107.3(14) . . ?
F76B B74A F75B 109.7(16) . . ?
F76B B74A F78B 109.7(16) . . ?
F75B B74A F78B 100.5(12) . . ?
F77B B74A F76B 111.9(16) . . ?
F77B B74A F75B 112.7(16) . . ?
F77B B74A F78B 111.8(16) . . ?
F75C B74C F76C 110.0(15) . . ?
F75C B74C F77C 106.3(14) . . ?
F77C B74C F76C 104.3(14) . . ?
F78C B74C F75C 113.6(15) . . ?
F78C B74C F76C 111.9(15) . . ?
F78C B74C F77C 110.2(15) . . ?
F80 B79 F81 113.1(7) . . ?
F80 B79 F82 111.4(6) . . ?
F80 B79 F83 106.1(6) . . ?
F81 B79 F82 110.3(6) . . ?
F81 B79 F83 108.0(7) . . ?
F82 B79 F83 107.7(6) . . ?
F86 B84 F85 108.5(8) . . ?
F86 B84 F87 108.1(6) . . ?
F87 B84 F85 109.0(6) . . ?
F88 B84 F85 110.1(6) . . ?
F88 B84 F86 110.6(6) . . ?
F88 B84 F87 110.6(8) . . ?
F91 B89 F90 111.0(6) . . ?
F92 B89 F90 108.1(5) . . ?
F92 B89 F91 110.4(5) . . ?
F92 B89 F93 108.6(6) . . ?
F93 B89 F90 109.2(6) . . ?
F93 B89 F91 109.5(5) . . ?
H94A C94 H94A 180.0 . 3_565 ?
H94A C94 H94B 109.5 . . ?
H94A C94 H94B 109.5 3_565 3_565 ?
H94A C94 H94B 70.5 . 3_565 ?
H94A C94 H94C 70.5 . 3_565 ?
H94A C94 H94C 109.5 . . ?
H94A C94 H94C 109.5 3_565 3_565 ?
H94B C94 H94A 70.5 . 3_565 ?
H94B C94 H94B 180.0 . 3_565 ?
H94B C94 H94C 109.5 3_565 3_565 ?
H94B C94 H94C 70.5 . 3_565 ?
H94B C94 H94C 109.5 . . ?
H94C C94 H94A 70.5 . 3_565 ?
H94C C94 H94B 70.5 . 3_565 ?
H94C C94 H94C 180.0 . 3_565 ?
C95 C94 H94A 70.5(5) . 3_565 ?
C95 C94 H94A 109.5 . . ?
C95 C94 H94B 109.5 . . ?
C95 C94 H94B 70.5(6) . 3_565 ?
C95 C94 H94C 70.5(6) . 3_565 ?
C95 C94 H94C 109.5 . . ?
C94 C95 H94A 37.9(5) . 3_565 ?
C94 C95 H94B 37.9(5) . 3_565 ?
C94 C95 H94C 37.9(5) . 3_565 ?
H94A C95 H94B 64.2 3_565 3_565 ?
H94A C95 H94C 64.2 3_565 3_565 ?
H94B C95 H94C 64.2 3_565 3_565 ?
N96 C95 C94 178.1(17) . . ?
N96 C95 H94A 141.2(16) . 3_565 ?
N96 C95 H94B 141.1(18) . 3_565 ?
N96 C95 H94C 144.1(16) . 3_565 ?
H97A C97A H97B 109.5 . . ?
H97A C97A H97C 109.5 . . ?
H97B C97A H97C 109.5 . . ?
C98A C97A H97A 109.5 . . ?
C98A C97A H97B 109.5 . . ?
C98A C97A H97C 109.5 . . ?
N99A C98A C97A 176.9(16) . . ?
H97D C97B H97E 109.5 . . ?
H97D C97B H97F 109.5 . . ?
H97E C97B H97F 109.5 . . ?
C98B C97B H97D 109.5 . . ?
C98B C97B H97E 109.5 . . ?
C98B C97B H97F 109.5 . . ?
N99B C98B C97B 176(3) . . ?
H10A C100 H10B 109.5 . . ?
H10A C100 H10C 109.5 . . ?
H10B C100 H10C 109.5 . . ?
C101 C100 H10A 109.5 . . ?
C101 C100 H10B 109.5 . . ?
C101 C100 H10C 109.5 . . ?
N102 C101 C100 178.5(14) . . ?
H10D C103 H10E 109.5 . . ?
H10D C103 H10F 109.5 . . ?
H10E C103 H10F 109.5 . . ?
C104 C103 H10D 109.5 . . ?
C104 C103 H10E 109.5 . . ?
C104 C103 H10F 109.5 . . ?
N105 C104 C103 175.1(13) . . ?
H10G C106 H10H 109.5 . . ?
H10G C106 H10I 109.5 . . ?
H10H C106 H10I 109.5 . . ?
C107 C106 H10G 109.5 . . ?
C107 C106 H10H 109.5 . . ?
C107 C106 H10I 109.5 . . ?
N108 C107 C106 178.3(14) . . ?
H10J C109 H10K 109.5 . . ?
H10J C109 H10L 109.5 . . ?
H10K C109 H10L 109.5 . . ?
C110 C109 H10J 109.5 . . ?
C110 C109 H10K 109.5 . . ?
C110 C109 H10L 109.5 . . ?
N111 C110 C109 178.6(19) . . ?
H12E C12E H12F 109.5 . . ?
H12E C12E H12G 109.5 . . ?
H12F C12E H12G 109.5 . . ?
C13E C12E H12E 109.5 . . ?
C13E C12E H12F 109.5 . . ?
C13E C12E H12G 109.5 . . ?
N14E C13E C12E 175(3) . . ?
H12H C12F H12I 109.5 . . ?
H12H C12F H12J 109.5 . . ?
H12I C12F H12J 109.5 . . ?
C13F C12F H12H 109.5 . . ?
C13F C12F H12I 109.5 . . ?
C13F C12F H12J 109.5 . . ?
N14F C13F C12F 163(4) . . ?
H12K C12G H12L 109.5 . . ?
H12K C12G H12M 109.5 . . ?
H12L C12G H12M 109.5 . . ?
C13G C12G H12K 109.5 . . ?
C13G C12G H12L 109.5 . . ?
C13G C12G H12M 109.5 . . ?
N14G C13G C12G 168(4) . . ?
H15A C15E H15B 109.5 . . ?
H15A C15E H15C 109.5 . . ?
H15B C15E H15C 109.5 . . ?
C16E C15E H15A 109.5 . . ?
C16E C15E H15B 109.5 . . ?
C16E C15E H15C 109.5 . . ?
C15E C16E H16E 109.2 . . ?
C15E C16E H16F 109.2 . . ?
H16E C16E H16F 107.9 . . ?
O17E C16E C15E 112(2) . . ?
O17E C16E H16E 109.2 . . ?
O17E C16E H16F 109.2 . . ?
C18E O17E C16E 113(2) . . ?
O17E C18E H18A 109.5 . . ?
O17E C18E H18B 109.5 . . ?
O17E C18E C19E 110.5(19) . . ?
H18A C18E H18B 108.1 . . ?
C19E C18E H18A 109.5 . . ?
C19E C18E H18B 109.5 . . ?
C18E C19E H19A 109.5 . . ?
C18E C19E H19B 109.5 . . ?
C18E C19E H19C 109.5 . . ?
H19A C19E H19B 109.5 . . ?
H19A C19E H19C 109.5 . . ?
H19B C19E H19C 109.5 . . ?
H15D C15F H15E 109.5 . . ?
H15D C15F H15F 109.5 . . ?
H15E C15F H15F 109.5 . . ?
C16F C15F H15D 109.5 . . ?
C16F C15F H15E 109.5 . . ?
C16F C15F H15F 109.5 . . ?
C15F C16F H16G 109.1 . . ?
C15F C16F H16H 109.1 . . ?
H16G C16F H16H 107.9 . . ?
O17F C16F C15F 112(2) . . ?
O17F C16F H16G 109.1 . . ?
O17F C16F H16H 109.1 . . ?
C18F O17F C16F 115(2) . . ?
O17F C18F H18C 107.8 . . ?
O17F C18F H18D 107.8 . . ?
O17F C18F C19F 118(3) . . ?
H18C C18F H18D 107.1 . . ?
C19F C18F H18C 107.8 . . ?
C19F C18F H18D 107.8 . . ?
C18F C19F H19D 109.5 . . ?
C18F C19F H19E 109.5 . . ?
C18F C19F H19F 109.5 . . ?
H19D C19F H19E 109.5 . . ?
H19D C19F H19F 109.5 . . ?
H19E C19F H19F 109.5 . . ?

loop_
_geom_bond_atom_site_label_1
_geom_bond_atom_site_label_2
_geom_bond_distance
_geom_bond_site_symmetry_2
_geom_bond_publ_flag
Fe1A N2A 2.073(6) . ?
Fe1A N9A 2.234(5) . ?
Fe1A N19A 2.319(6) . ?
Fe1A N28A 2.102(6) . ?
Fe1A N35A 2.315(5) . ?
Fe1A N45A 2.221(5) . ?
N2A C3A 1.287(9) . ?
N2A C7A 1.389(9) . ?
C3A C4A 1.419(11) . ?
C3A C8A 1.468(11) . ?
C4A H4A 0.9500 . ?
C4A C5A 1.409(13) . ?
C5A H5A 0.9500 . ?
C5A C6A 1.370(12) . ?
C6A H6A 0.9500 . ?
C6A C7A 1.385(10) . ?
C7A C18A 1.462(11) . ?
C8A N9A 1.404(9) . ?
C8A C17A 1.365(10) . ?
N9A C10A 1.337(9) . ?
C10A C11A 1.368(11) . ?
C10A C15A 1.458(10) . ?
C11A H11A 0.9500 . ?
C11A C12A 1.415(10) . ?
C12A H12A 0.9500 . ?
C12A C13A 1.378(13) . ?
C13A H13A 0.9500 . ?
C13A C14A 1.444(14) . ?
C14A H14A 0.9500 . ?
C14A C15A 1.371(12) . ?
C15A C16A 1.396(13) . ?
C16A H16A 0.9500 . ?
C16A C17A 1.355(12) . ?
C17A H17A 0.9500 . ?
C18A N19A 1.310(9) . ?
C18A C27A 1.437(10) . ?
N19A C20A 1.405(9) . ?
C20A C21A 1.364(11) . ?
C20A C25A 1.448(10) . ?
C21A H21A 0.9500 . ?
C21A C22A 1.363(11) . ?
C22A H22A 0.9500 . ?
C22A C23A 1.420(12) . ?
C23A H23A 0.9500 . ?
C23A C24A 1.385(13) . ?
C24A H24A 0.9500 . ?
C24A C25A 1.399(12) . ?
C25A C26A 1.362(12) . ?
C26A H26A 0.9500 . ?
C26A C27A 1.383(13) . ?
C27A H27A 0.9500 . ?
N28A C29A 1.336(10) . ?
N28A C33A 1.337(9) . ?
C29A C30A 1.406(11) . ?
C29A C34A 1.491(12) . ?
C30A H30A 0.9500 . ?
C30A C31A 1.399(16) . ?
C31A H31A 0.9500 . ?
C31A C32A 1.346(15) . ?
C32A H32A 0.9500 . ?
C32A C33A 1.383(11) . ?
C33A C44A 1.475(13) . ?
C34A N35A 1.340(8) . ?
C34A C43A 1.408(11) . ?
N35A C36A 1.363(8) . ?
C36A C37A 1.411(9) . ?
C36A C41A 1.429(9) . ?
C37A H37A 0.9500 . ?
C37A C38A 1.357(9) . ?
C38A H38A 0.9500 . ?
C38A C39A 1.401(11) . ?
C39A H39A 0.9500 . ?
C39A C40A 1.322(13) . ?
C40A H40A 0.9500 . ?
C40A C41A 1.411(13) . ?
C41A C42A 1.418(14) . ?
C42A H42A 0.9500 . ?
C42A C43A 1.345(14) . ?
C43A H43A 0.9500 . ?
C44A N45A 1.326(10) . ?
C44A C53A 1.422(11) . ?
N45A C46A 1.367(10) . ?
C46A C47A 1.400(13) . ?
C46A C51A 1.435(10) . ?
C47A H47A 0.9500 . ?
C47A C48A 1.343(12) . ?
C48A H48A 0.9500 . ?
C48A C49A 1.390(17) . ?
C49A H49A 0.9500 . ?
C49A C50A 1.317(19) . ?
C50A H50A 0.9500 . ?
C50A C51A 1.410(17) . ?
C51A C52A 1.414(17) . ?
C52A H52A 0.9500 . ?
C52A C53A 1.324(18) . ?
C53A H53A 0.9500 . ?
Fe1B N2B 2.100(5) . ?
Fe1B N9B 2.271(5) . ?
Fe1B N19B 2.299(5) . ?
Fe1B N28B 2.148(9) . ?
Fe1B N35B 2.287(9) . ?
Fe1B N45B 2.252(9) . ?
Fe1B N28E 2.049(15) . ?
Fe1B N35E 2.235(10) . ?
Fe1B N45E 2.335(8) . ?
N2B C3B 1.353(8) . ?
N2B C7B 1.333(8) . ?
C3B C4B 1.388(9) . ?
C3B C8B 1.477(10) . ?
C4B H4B 0.9500 . ?
C4B C5B 1.369(12) . ?
C5B H5B 0.9500 . ?
C5B C6B 1.375(12) . ?
C6B H6B 0.9500 . ?
C6B C7B 1.403(9) . ?
C7B C18B 1.486(10) . ?
C8B N9B 1.340(8) . ?
C8B C17B 1.402(10) . ?
N9B C10B 1.372(8) . ?
C10B C11B 1.405(10) . ?
C10B C15B 1.409(10) . ?
C11B H11B 0.9500 . ?
C11B C12B 1.366(10) . ?
C12B H12B 0.9500 . ?
C12B C13B 1.406(14) . ?
C13B H13B 0.9500 . ?
C13B C14B 1.374(15) . ?
C14B H14B 0.9500 . ?
C14B C15B 1.429(12) . ?
C15B C16B 1.395(13) . ?
C16B H16B 0.9500 . ?
C16B C17B 1.364(12) . ?
C17B H17B 0.9500 . ?
C18B N19B 1.324(8) . ?
C18B C27B 1.406(10) . ?
N19B C20B 1.378(9) . ?
C20B C21B 1.397(10) . ?
C20B C25B 1.428(10) . ?
C21B H21B 0.9500 . ?
C21B C22B 1.421(11) . ?
C22B H22B 0.9500 . ?
C22B C23B 1.390(13) . ?
C23B H23B 0.9500 . ?
C23B C24B 1.314(13) . ?
C24B H24B 0.9500 . ?
C24B C25B 1.418(12) . ?
C25B C26B 1.390(12) . ?
C26B H26B 0.9500 . ?
C26B C27B 1.347(12) . ?
C27B H27B 0.9500 . ?
N28B C29B 1.327(16) . ?
N28B C33B 1.359(14) . ?
C29B C30B 1.389(16) . ?
C29B C34B 1.474(15) . ?
C30B H30B 0.9500 . ?
C30B C31B 1.36(2) . ?
C31B H31B 0.9500 . ?
C31B C32B 1.36(2) . ?
C32B H32B 0.9500 . ?
C32B C33B 1.443(18) . ?
C33B C44B 1.455(16) . ?
C34B N35B 1.317(12) . ?
C34B C43B 1.417(16) . ?
N35B C36B 1.410(17) . ?
C36B C37B 1.42(2) . ?
C36B C41B 1.419(16) . ?
C37B H37B 0.9500 . ?
C37B C38B 1.361(17) . ?
C38B H38B 0.9500 . ?
C38B C39B 1.459(19) . ?
C39B H39B 0.9500 . ?
C39B C40B 1.396(19) . ?
C40B H40B 0.9500 . ?
C40B C41B 1.421(19) . ?
C41B C42B 1.424(18) . ?
C42B H42B 0.9500 . ?
C42B C43B 1.394(19) . ?
C43B H43B 0.9500 . ?
C44B N45B 1.305(15) . ?
C44B C53B 1.447(17) . ?
N45B C46B 1.380(14) . ?
C46B C47B 1.367(17) . ?
C46B C51B 1.458(17) . ?
C47B H47B 0.9500 . ?
C47B C48B 1.390(17) . ?
C48B H48B 0.9500 . ?
C48B C49B 1.398(19) . ?
C49B H49B 0.9500 . ?
C49B C50B 1.36(2) . ?
C50B H50B 0.9500 . ?
C50B C51B 1.400(19) . ?
C51B C52B 1.41(2) . ?
C52B H52B 0.9500 . ?
C52B C53B 1.29(2) . ?
C53B H53B 0.9500 . ?
N28E C29E 1.39(3) . ?
N28E C33E 1.38(3) . ?
C29E C30E 1.37(3) . ?
C29E C34E 1.45(2) . ?
C30E H30E 0.9500 . ?
C30E C31E 1.29(4) . ?
C31E H31E 0.9500 . ?
C31E C32E 1.50(4) . ?
C32E H32E 0.9500 . ?
C32E C33E 1.41(3) . ?
C33E C44E 1.37(3) . ?
N35E C34E 1.3900 . ?
N35E C36E 1.3900 . ?
C34E C43E 1.3900 . ?
C43E H43E 0.9500 . ?
C43E C42E 1.3900 . ?
C42E H42E 0.9500 . ?
C42E C41E 1.3900 . ?
C41E C36E 1.3900 . ?
C41E C40E 1.3900 . ?
C36E C37E 1.3900 . ?
C37E H37E 0.9500 . ?
C37E C38E 1.3900 . ?
C38E H38E 0.9500 . ?
C38E C39E 1.3900 . ?
C39E H39E 0.9500 . ?
C39E C40E 1.3900 . ?
C40E H40E 0.9500 . ?
N45E C44E 1.3900 . ?
N45E C46E 1.3900 . ?
C44E C53E 1.3900 . ?
C53E H53E 0.9500 . ?
C53E C52E 1.3900 . ?
C52E H52E 0.9500 . ?
C52E C51E 1.3900 . ?
C51E C46E 1.3900 . ?
C51E C50E 1.3900 . ?
C46E C47E 1.3900 . ?
C47E H47E 0.9500 . ?
C47E C48E 1.3900 . ?
C48E H48E 0.9500 . ?
C48E C49E 1.3900 . ?
C49E H49E 0.9500 . ?
C49E C50E 1.3900 . ?
C50E H50E 0.9500 . ?
Fe1C N2C 2.088(5) . ?
Fe1C N9C 2.252(5) . ?
Fe1C N19C 2.280(5) . ?
Fe1C N28C 2.088(5) . ?
Fe1C N35C 2.298(6) . ?
Fe1C N45C 2.265(5) . ?
N2C C3C 1.338(8) . ?
N2C C7C 1.334(8) . ?
C3C C4C 1.386(9) . ?
C3C C8C 1.494(9) . ?
C4C H4C 0.9500 . ?
C4C C5C 1.372(11) . ?
C5C H5C 0.9500 . ?
C5C C6C 1.392(11) . ?
C6C H6C 0.9500 . ?
C6C C7C 1.385(10) . ?
C7C C18C 1.469(9) . ?
C8C N9C 1.319(8) . ?
C8C C17C 1.414(9) . ?
N9C C10C 1.363(8) . ?
C10C C11C 1.415(9) . ?
C10C C15C 1.419(9) . ?
C11C H11C 0.9500 . ?
C11C C12C 1.367(9) . ?
C12C H12C 0.9500 . ?
C12C C13C 1.413(10) . ?
C13C H13C 0.9500 . ?
C13C C14C 1.339(11) . ?
C14C H14C 0.9500 . ?
C14C C15C 1.410(11) . ?
C15C C16C 1.425(11) . ?
C16C H16C 0.9500 . ?
C16C C17C 1.349(11) . ?
C17C H17C 0.9500 . ?
C18C N19C 1.326(8) . ?
C18C C27C 1.415(9) . ?
N19C C20C 1.383(8) . ?
C20C C21C 1.395(9) . ?
C20C C25C 1.424(9) . ?
C21C H21C 0.9500 . ?
C21C C22C 1.377(9) . ?
C22C H22C 0.9500 . ?
C22C C23C 1.400(10) . ?
C23C H23C 0.9500 . ?
C23C C24C 1.363(11) . ?
C24C H24C 0.9500 . ?
C24C C25C 1.422(10) . ?
C25C C26C 1.405(10) . ?
C26C H26C 0.9500 . ?
C26C C27C 1.357(10) . ?
C27C H27C 0.9500 . ?
N28C C29C 1.342(8) . ?
N28C C33C 1.343(8) . ?
C29C C30C 1.386(9) . ?
C29C C34C 1.481(9) . ?
C30C H30C 0.9500 . ?
C30C C31C 1.377(10) . ?
C31C H31C 0.9500 . ?
C31C C32C 1.376(10) . ?
C32C H32C 0.9500 . ?
C32C C33C 1.395(8) . ?
C33C C44C 1.472(9) . ?
C34C N35C 1.330(9) . ?
C34C C43C 1.414(10) . ?
N35C C36C 1.385(9) . ?
C36C C37C 1.406(13) . ?
C36C C41C 1.418(13) . ?
C37C H37C 0.9500 . ?
C37C C38C 1.410(12) . ?
C38C H38C 0.9500 . ?
C38C C39C 1.406(19) . ?
C39C H39C 0.9500 . ?
C39C C40C 1.292(19) . ?
C40C H40C 0.9500 . ?
C40C C41C 1.409(12) . ?
C41C C42C 1.430(15) . ?
C42C H42C 0.9500 . ?
C42C C43C 1.355(11) . ?
C43C H43C 0.9500 . ?
C44C N45C 1.347(8) . ?
C44C C53C 1.412(9) . ?
N45C C46C 1.374(8) . ?
C46C C47C 1.422(9) . ?
C46C C51C 1.415(9) . ?
C47C H47C 0.9500 . ?
C47C C48C 1.367(10) . ?
C48C H48C 0.9500 . ?
C48C C49C 1.402(10) . ?
C49C H49C 0.9500 . ?
C49C C50C 1.350(11) . ?
C50C H50C 0.9500 . ?
C50C C51C 1.422(11) . ?
C51C C52C 1.394(10) . ?
C52C H52C 0.9500 . ?
C52C C53C 1.360(10) . ?
C53C H53C 0.9500 . ?
Fe1D N2D 2.114(5) . ?
Fe1D N9D 2.249(5) . ?
Fe1D N19D 2.252(5) . ?
Fe1D N28D 2.099(4) . ?
Fe1D N35D 2.252(5) . ?
Fe1D N45D 2.286(5) . ?
N2D C3D 1.357(9) . ?
N2D C7D 1.316(9) . ?
C3D C4D 1.398(9) . ?
C3D C8D 1.456(11) . ?
C4D H4D 0.9500 . ?
C4D C5D 1.341(12) . ?
C5D H5D 0.9500 . ?
C5D C6D 1.374(12) . ?
C6D H6D 0.9500 . ?
C6D C7D 1.407(10) . ?
C7D C18D 1.473(11) . ?
C8D N9D 1.341(8) . ?
C8D C17D 1.444(10) . ?
N9D C10D 1.376(8) . ?
C10D C11D 1.390(9) . ?
C10D C15D 1.430(9) . ?
C11D H11D 0.9500 . ?
C11D C12D 1.382(9) . ?
C12D H12D 0.9500 . ?
C12D C13D 1.395(11) . ?
C13D H13D 0.9500 . ?
C13D C14D 1.315(12) . ?
C14D H14D 0.9500 . ?
C14D C15D 1.406(11) . ?
C15D C16D 1.389(12) . ?
C16D H16D 0.9500 . ?
C16D C17D 1.329(12) . ?
C17D H17D 0.9500 . ?
C18D N19D 1.361(8) . ?
C18D C27D 1.370(10) . ?
N19D C20D 1.355(9) . ?
C20D C21D 1.412(10) . ?
C20D C25D 1.426(10) . ?
C21D H21D 0.9500 . ?
C21D C22D 1.366(9) . ?
C22D H22D 0.9500 . ?
C22D C23D 1.448(13) . ?
C23D H23D 0.9500 . ?
C23D C24D 1.394(15) . ?
C24D H24D 0.9500 . ?
C24D C25D 1.375(12) . ?
C25D C26D 1.435(12) . ?
C26D H26D 0.9500 . ?
C26D C27D 1.331(12) . ?
C27D H27D 0.9500 . ?
N28D C29D 1.328(7) . ?
N28D C33D 1.362(7) . ?
C29D C30D 1.389(8) . ?
C29D C34D 1.495(8) . ?
C30D H30D 0.9500 . ?
C30D C31D 1.382(9) . ?
C31D H31D 0.9500 . ?
C31D C32D 1.376(9) . ?
C32D H32D 0.9500 . ?
C32D C33D 1.383(8) . ?
C33D C44D 1.480(8) . ?
C34D N35D 1.340(7) . ?
C34D C43D 1.398(8) . ?
N35D C36D 1.369(8) . ?
C36D C37D 1.421(8) . ?
C36D C41D 1.423(9) . ?
C37D H37D 0.9500 . ?
C37D C38D 1.360(9) . ?
C38D H38D 0.9500 . ?
C38D C39D 1.410(10) . ?
C39D H39D 0.9500 . ?
C39D C40D 1.343(10) . ?
C40D H40D 0.9500 . ?
C40D C41D 1.417(9) . ?
C41D C42D 1.398(9) . ?
C42D H42D 0.9500 . ?
C42D C43D 1.366(9) . ?
C43D H43D 0.9500 . ?
C44D N45D 1.337(7) . ?
C44D C53D 1.391(9) . ?
N45D C46D 1.369(7) . ?
C46D C47D 1.405(8) . ?
C46D C51D 1.415(9) . ?
C47D H47D 0.9500 . ?
C47D C48D 1.363(8) . ?
C48D H48D 0.9500 . ?
C48D C49D 1.394(10) . ?
C49D H49D 0.9500 . ?
C49D C50D 1.356(10) . ?
C50D H50D 0.9500 . ?
C50D C51D 1.429(9) . ?
C51D C52D 1.407(10) . ?
C52D H52D 0.9500 . ?
C52D C53D 1.356(9) . ?
C53D H53D 0.9500 . ?
B54 F55 1.387(7) . ?
B54 F56 1.401(8) . ?
B54 F57 1.376(8) . ?
B54 F58 1.401(8) . ?
B59 F60A 1.405(11) . ?
B59 F61A 1.453(12) . ?
B59 F62A 1.318(12) . ?
B59 F63A 1.423(12) . ?
B59 F60B 1.366(13) . ?
B59 F61B 1.327(12) . ?
B59 F62B 1.494(12) . ?
B59 F63B 1.353(12) . ?
B59 F60C 1.398(12) . ?
B59 F61C 1.467(12) . ?
B59 F62C 1.326(13) . ?
B59 F63C 1.376(12) . ?
B64 F65 1.376(8) . ?
B64 F66 1.384(8) . ?
B64 F67 1.389(8) . ?
B64 F68 1.399(8) . ?
F70 B69A 1.434(13) . ?
F70 B69B 1.331(18) . ?
B69A F71A 1.407(12) . ?
B69A F72A 1.432(13) . ?
B69A F73A 1.363(13) . ?
B69B F71B 1.378(17) . ?
B69B F72B 1.356(17) . ?
B69B F73B 1.368(17) . ?
B74A F75A 1.344(15) . ?
B74A F76A 1.398(15) . ?
B74A F77A 1.408(16) . ?
B74A F78A 1.394(15) . ?
B74A F76B 1.377(17) . ?
B74A F75B 1.398(15) . ?
B74A F77B 1.360(17) . ?
B74A F78B 1.414(16) . ?
B74C F75C 1.375(16) . ?
B74C F76C 1.406(17) . ?
B74C F77C 1.386(17) . ?
B74C F78C 1.375(16) . ?
B79 F80 1.338(9) . ?
B79 F81 1.359(9) . ?
B79 F82 1.393(8) . ?
B79 F83 1.413(10) . ?
B84 F85 1.398(9) . ?
B84 F86 1.378(10) . ?
B84 F87 1.386(11) . ?
B84 F88 1.366(9) . ?
B89 F90 1.387(8) . ?
B89 F91 1.382(7) . ?
B89 F92 1.380(8) . ?
B89 F93 1.382(8) . ?
C94 H94A 0.9800 3_565 ?
C94 H94A 0.9800 . ?
C94 H94B 0.9799 3_565 ?
C94 H94B 0.9800 . ?
C94 H94C 0.9800 . ?
C94 H94C 0.9800 3_565 ?
C94 C95 1.51(2) . ?
C95 N96 1.16(2) . ?
C97A H97A 0.9800 . ?
C97A H97B 0.9800 . ?
C97A H97C 0.9800 . ?
C97A C98A 1.487(13) . ?
C98A N99A 1.139(13) . ?
C97B H97D 0.9800 . ?
C97B H97E 0.9800 . ?
C97B H97F 0.9800 . ?
C97B C98B 1.461(16) . ?
C98B N99B 1.155(16) . ?
C100 H10A 0.9800 . ?
C100 H10B 0.9800 . ?
C100 H10C 0.9800 . ?
C100 C101 1.518(17) . ?
C101 N102 1.148(15) . ?
C103 H10D 0.9800 . ?
C103 H10E 0.9800 . ?
C103 H10F 0.9800 . ?
C103 C104 1.429(17) . ?
C104 N105 1.116(13) . ?
C106 H10G 0.9800 . ?
C106 H10H 0.9800 . ?
C106 H10I 0.9800 . ?
C106 C107 1.458(16) . ?
C107 N108 1.061(13) . ?
C109 H10J 0.9800 . ?
C109 H10K 0.9800 . ?
C109 H10L 0.9800 . ?
C109 C110 1.37(2) . ?
C110 N111 1.21(2) . ?
C12E H12E 0.9800 . ?
C12E H12F 0.9800 . ?
C12E H12G 0.9800 . ?
C12E C13E 1.476(16) . ?
C13E N14E 1.144(15) . ?
C12F H12H 0.9800 . ?
C12F H12I 0.9800 . ?
C12F H12J 0.9800 . ?
C12F C13F 1.495(17) . ?
C13F N14F 1.158(16) . ?
C12G H12K 0.9800 . ?
C12G H12L 0.9800 . ?
C12G H12M 0.9800 . ?
C12G C13G 1.508(16) . ?
C13G N14G 1.157(16) . ?
C15E H15A 0.9800 . ?
C15E H15B 0.9800 . ?
C15E H15C 0.9800 . ?
C15E C16E 1.50(2) . ?
C16E H16E 0.9900 . ?
C16E H16F 0.9900 . ?
C16E O17E 1.417(19) . ?
O17E C18E 1.40(2) . ?
C18E H18A 0.9900 . ?
C18E H18B 0.9900 . ?
C18E C19E 1.533(19) . ?
C19E H19A 0.9800 . ?
C19E H19B 0.9800 . ?
C19E H19C 0.9800 . ?
C15F H15D 0.9800 . ?
C15F H15E 0.9800 . ?
C15F H15F 0.9800 . ?
C15F C16F 1.490(19) . ?
C16F H16G 0.9900 . ?
C16F H16H 0.9900 . ?
C16F O17F 1.43(3) . ?
O17F C18F 1.31(3) . ?
C18F H18C 0.9900 . ?
C18F H18D 0.9900 . ?
C18F C19F 1.514(19) . ?
C19F H19D 0.9800 . ?
C19F H19E 0.9800 . ?
C19F H19F 0.9800 . ?

loop_
_geom_torsion_atom_site_label_1
_geom_torsion_atom_site_label_2
_geom_torsion_atom_site_label_3
_geom_torsion_atom_site_label_4
_geom_torsion
_geom_torsion_site_symmetry_1
_geom_torsion_site_symmetry_2
_geom_torsion_site_symmetry_3
_geom_torsion_site_symmetry_4
_geom_torsion_publ_flag
Fe1A N2A C3A C4A -167.6(6) . . . . ?
Fe1A N2A C3A C8A 10.7(8) . . . . ?
Fe1A N2A C7A C6A 162.8(6) . . . . ?
Fe1A N2A C7A C18A -10.7(8) . . . . ?
Fe1A N9A C10A C11A -38.4(8) . . . . ?
Fe1A N9A C10A C15A 140.3(5) . . . . ?
Fe1A N19A C20A C21A -33.7(9) . . . . ?
Fe1A N19A C20A C25A 144.4(6) . . . . ?
Fe1A N28A C29A C30A 174.1(6) . . . . ?
Fe1A N28A C29A C34A -6.7(9) . . . . ?
Fe1A N28A C33A C32A -173.9(6) . . . . ?
Fe1A N28A C33A C44A 3.6(8) . . . . ?
Fe1A N35A C36A C37A -42.4(8) . . . . ?
Fe1A N35A C36A C41A 135.6(6) . . . . ?
Fe1A N45A C46A C47A -29.1(8) . . . . ?
Fe1A N45A C46A C51A 148.7(5) . . . . ?
N2A C3A C4A C5A 0.4(12) . . . . ?
N2A C3A C8A N9A -25.8(9) . . . . ?
N2A C3A C8A C17A 151.4(7) . . . . ?
N2A C7A C18A N19A -15.6(9) . . . . ?
N2A C7A C18A C27A 167.8(7) . . . . ?
C3A N2A C7A C6A -7.4(11) . . . . ?
C3A N2A C7A C18A 179.1(6) . . . . ?
C3A C4A C5A C6A 1.8(14) . . . . ?
C3A C8A N9A Fe1A 26.3(7) . . . . ?
C3A C8A N9A C10A 178.2(6) . . . . ?
C3A C8A C17A C16A -170.8(7) . . . . ?
C4A C3A C8A N9A 152.5(7) . . . . ?
C4A C3A C8A C17A -30.3(11) . . . . ?
C4A C5A C6A C7A -6.6(14) . . . . ?
C5A C6A C7A N2A 9.2(12) . . . . ?
C5A C6A C7A C18A -178.1(8) . . . . ?
C6A C7A C18A N19A 171.4(7) . . . . ?
C6A C7A C18A C27A -5.1(12) . . . . ?
C7A N2A C3A C4A 2.5(11) . . . . ?
C7A N2A C3A C8A -179.2(6) . . . . ?
C7A C18A N19A Fe1A 30.7(8) . . . . ?
C7A C18A N19A C20A -175.3(6) . . . . ?
C7A C18A C27A C26A 180.0(8) . . . . ?
C8A C3A C4A C5A -177.9(8) . . . . ?
C8A N9A C10A C11A 174.3(6) . . . . ?
C8A N9A C10A C15A -7.1(9) . . . . ?
N9A C8A C17A C16A 6.2(12) . . . . ?
N9A C10A C11A C12A 176.2(6) . . . . ?
N9A C10A C15A C14A -174.6(7) . . . . ?
N9A C10A C15A C16A 6.4(10) . . . . ?
C10A C11A C12A C13A -0.1(11) . . . . ?
C10A C15A C16A C17A 0.7(12) . . . . ?
C11A C10A C15A C14A 4.0(10) . . . . ?
C11A C10A C15A C16A -175.0(7) . . . . ?
C11A C12A C13A C14A 1.1(12) . . . . ?
C12A C13A C14A C15A 0.5(12) . . . . ?
C13A C14A C15A C10A -3.0(11) . . . . ?
C13A C14A C15A C16A 176.0(8) . . . . ?
C14A C15A C16A C17A -178.2(8) . . . . ?
C15A C10A C11A C12A -2.4(10) . . . . ?
C15A C16A C17A C8A -6.8(13) . . . . ?
C17A C8A N9A Fe1A -151.1(6) . . . . ?
C17A C8A N9A C10A 0.8(10) . . . . ?
C18A N19A C20A C21A 175.9(7) . . . . ?
C18A N19A C20A C25A -6.0(10) . . . . ?
N19A C18A C27A C26A 3.8(13) . . . . ?
N19A C20A C21A C22A 176.7(8) . . . . ?
N19A C20A C25A C24A -179.0(8) . . . . ?
N19A C20A C25A C26A 6.0(12) . . . . ?
C20A C21A C22A C23A 0.8(15) . . . . ?
C20A C25A C26A C27A -1.0(15) . . . . ?
C21A C20A C25A C24A -0.8(13) . . . . ?
C21A C20A C25A C26A -175.9(9) . . . . ?
C21A C22A C23A C24A 1.9(16) . . . . ?
C22A C23A C24A C25A -4.2(17) . . . . ?
C23A C24A C25A C20A 3.6(16) . . . . ?
C23A C24A C25A C26A 178.4(11) . . . . ?
C24A C25A C26A C27A -175.8(10) . . . . ?
C25A C20A C21A C22A -1.3(13) . . . . ?
C25A C26A C27A C18A -3.7(14) . . . . ?
C27A C18A N19A Fe1A -152.9(7) . . . . ?
C27A C18A N19A C20A 1.1(11) . . . . ?
N28A C29A C30A C31A -0.8(13) . . . . ?
N28A C29A C34A N35A -18.2(10) . . . . ?
N28A C29A C34A C43A 157.1(8) . . . . ?
N28A C33A C44A N45A -18.0(9) . . . . ?
N28A C33A C44A C53A 159.8(7) . . . . ?
C29A N28A C33A C32A -1.1(11) . . . . ?
C29A N28A C33A C44A 176.4(6) . . . . ?
C29A C30A C31A C32A -0.1(15) . . . . ?
C29A C34A N35A Fe1A 30.8(7) . . . . ?
C29A C34A N35A C36A -178.1(6) . . . . ?
C29A C34A C43A C42A -172.9(9) . . . . ?
C30A C29A C34A N35A 160.9(8) . . . . ?
C30A C29A C34A C43A -23.8(13) . . . . ?
C30A C31A C32A C33A 0.3(15) . . . . ?
C31A C32A C33A N28A 0.3(13) . . . . ?
C31A C32A C33A C44A -177.0(8) . . . . ?
C32A C33A C44A N45A 159.5(8) . . . . ?
C32A C33A C44A C53A -22.8(12) . . . . ?
C33A N28A C29A C30A 1.4(11) . . . . ?
C33A N28A C29A C34A -179.5(6) . . . . ?
C33A C44A N45A Fe1A 22.6(7) . . . . ?
C33A C44A N45A C46A 179.4(6) . . . . ?
C33A C44A C53A C52A -174.8(8) . . . . ?
C34A C29A C30A C31A -179.8(8) . . . . ?
C34A N35A C36A C37A 171.2(7) . . . . ?
C34A N35A C36A C41A -10.8(10) . . . . ?
N35A C34A C43A C42A 2.1(14) . . . . ?
N35A C36A C37A C38A 176.1(7) . . . . ?
N35A C36A C41A C40A -174.9(7) . . . . ?
N35A C36A C41A C42A 6.6(12) . . . . ?
C36A C37A C38A C39A -0.8(11) . . . . ?
C36A C41A C42A C43A 2.3(14) . . . . ?
C37A C36A C41A C40A 3.1(12) . . . . ?
C37A C36A C41A C42A -175.4(8) . . . . ?
C37A C38A C39A C40A 2.4(13) . . . . ?
C38A C39A C40A C41A -1.2(14) . . . . ?
C39A C40A C41A C36A -1.6(14) . . . . ?
C39A C40A C41A C42A 176.8(10) . . . . ?
C40A C41A C42A C43A -176.1(10) . . . . ?
C41A C36A C37A C38A -2.0(11) . . . . ?
C41A C42A C43A C34A -6.4(15) . . . . ?
C43A C34A N35A Fe1A -144.6(7) . . . . ?
C43A C34A N35A C36A 6.5(11) . . . . ?
C44A N45A C46A C47A 176.4(6) . . . . ?
C44A N45A C46A C51A -5.8(9) . . . . ?
N45A C44A C53A C52A 2.7(12) . . . . ?
N45A C46A C47A C48A 174.4(7) . . . . ?
N45A C46A C51A C50A -172.9(7) . . . . ?
N45A C46A C51A C52A 5.4(10) . . . . ?
C46A C47A C48A C49A -0.3(14) . . . . ?
C46A C51A C52A C53A -1.0(13) . . . . ?
C47A C46A C51A C50A 4.9(11) . . . . ?
C47A C46A C51A C52A -176.7(7) . . . . ?
C47A C48A C49A C50A 2.9(18) . . . . ?
C48A C49A C50A C51A -1.3(18) . . . . ?
C49A C50A C51A C46A -2.6(14) . . . . ?
C49A C50A C51A C52A 179.2(10) . . . . ?
C50A C51A C52A C53A 177.2(9) . . . . ?
C51A C46A C47A C48A -3.5(11) . . . . ?
C51A C52A C53A C44A -2.9(14) . . . . ?
C53A C44A N45A Fe1A -155.2(6) . . . . ?
C53A C44A N45A C46A 1.7(10) . . . . ?
Fe1B N2B C3B C4B 176.0(5) . . . . ?
Fe1B N2B C3B C8B -3.8(8) . . . . ?
Fe1B N2B C7B C6B -177.5(5) . . . . ?
Fe1B N2B C7B C18B -0.3(7) . . . . ?
Fe1B N9B C10B C11B -33.8(8) . . . . ?
Fe1B N9B C10B C15B 146.6(5) . . . . ?
Fe1B N19B C20B C21B -38.2(8) . . . . ?
Fe1B N19B C20B C25B 143.8(5) . . . . ?
Fe1B N28B C29B C30B 179.7(8) . . . . ?
Fe1B N28B C29B C34B -0.9(12) . . . . ?
Fe1B N28B C33B C32B 177.7(8) . . . . ?
Fe1B N28B C33B C44B -2.0(12) . . . . ?
Fe1B N35B C36B C37B -40.8(14) . . . . ?
Fe1B N35B C36B C41B 140.5(10) . . . . ?
Fe1B N45B C46B C47B -32.2(13) . . . . ?
Fe1B N45B C46B C51B 145.5(9) . . . . ?
Fe1B N28E C29E C30E 177.0(16) . . . . ?
Fe1B N28E C29E C34E -1(2) . . . . ?
Fe1B N28E C33E C32E -178.4(13) . . . . ?
Fe1B N28E C33E C44E 6(2) . . . . ?
Fe1B N35E C34E C29E 32.2(11) . . . . ?
Fe1B N35E C34E C43E -143.6(7) . . . . ?
Fe1B N35E C36E C41E 138.6(7) . . . . ?
Fe1B N35E C36E C37E -41.4(7) . . . . ?
Fe1B N45E C44E C33E 34.1(11) . . . . ?
Fe1B N45E C44E C53E -149.4(6) . . . . ?
Fe1B N45E C46E C51E 143.8(7) . . . . ?
Fe1B N45E C46E C47E -36.2(7) . . . . ?
N2B C3B C4B C5B 2.3(12) . . . . ?
N2B C3B C8B N9B -16.3(9) . . . . ?
N2B C3B C8B C17B 163.6(7) . . . . ?
N2B C7B C18B N19B -20.1(8) . . . . ?
N2B C7B C18B C27B 157.6(6) . . . . ?
C3B N2B C7B C6B 0.4(9) . . . . ?
C3B N2B C7B C18B 177.5(6) . . . . ?
C3B C4B C5B C6B -1.3(13) . . . . ?
C3B C8B N9B Fe1B 26.4(7) . . . . ?
C3B C8B N9B C10B -178.6(6) . . . . ?
C3B C8B C17B C16B -177.1(8) . . . . ?
C4B C3B C8B N9B 163.9(7) . . . . ?
C4B C3B C8B C17B -16.1(12) . . . . ?
C4B C5B C6B C7B -0.1(12) . . . . ?
C5B C6B C7B N2B 0.6(11) . . . . ?
C5B C6B C7B C18B -176.2(7) . . . . ?
C6B C7B C18B N19B 157.0(6) . . . . ?
C6B C7B C18B C27B -25.4(10) . . . . ?
C7B N2B C3B C4B -1.8(10) . . . . ?
C7B N2B C3B C8B 178.4(6) . . . . ?
C7B C18B N19B Fe1B 28.2(6) . . . . ?
C7B C18B N19B C20B -177.6(5) . . . . ?
C7B C18B C27B C26B -177.3(6) . . . . ?
C8B C3B C4B C5B -177.9(7) . . . . ?
C8B N9B C10B C11B 174.7(6) . . . . ?
C8B N9B C10B C15B -4.8(9) . . . . ?
N9B C8B C17B C16B 2.9(12) . . . . ?
N9B C10B C11B C12B 177.5(7) . . . . ?
N9B C10B C15B C14B -178.2(7) . . . . ?
N9B C10B C15B C16B 3.9(11) . . . . ?
C10B C11B C12B C13B 2.1(12) . . . . ?
C10B C15B C16B C17B 0.5(13) . . . . ?
C11B C10B C15B C14B 2.2(11) . . . . ?
C11B C10B C15B C16B -175.7(7) . . . . ?
C11B C12B C13B C14B -0.8(13) . . . . ?
C12B C13B C14B C15B 0.2(13) . . . . ?
C13B C14B C15B C10B -0.9(12) . . . . ?
C13B C14B C15B C16B 176.9(8) . . . . ?
C14B C15B C16B C17B -177.3(8) . . . . ?
C15B C10B C11B C12B -2.9(11) . . . . ?
C15B C16B C17B C8B -3.8(13) . . . . ?
C17B C8B N9B Fe1B -153.5(6) . . . . ?
C17B C8B N9B C10B 1.5(10) . . . . ?
C18B N19B C20B C21B 171.6(6) . . . . ?
C18B N19B C20B C25B -6.4(9) . . . . ?
N19B C18B C27B C26B 0.1(10) . . . . ?
N19B C20B C21B C22B 180.0(6) . . . . ?
N19B C20B C25B C24B -178.0(7) . . . . ?
N19B C20B C25B C26B 3.2(10) . . . . ?
C20B C21B C22B C23B -1.0(11) . . . . ?
C20B C25B C26B C27B 1.9(11) . . . . ?
C21B C20B C25B C24B 4.0(10) . . . . ?
C21B C20B C25B C26B -174.8(7) . . . . ?
C21B C22B C23B C24B 2.0(13) . . . . ?
C22B C23B C24B C25B 0.1(14) . . . . ?
C23B C24B C25B C20B -3.1(12) . . . . ?
C23B C24B C25B C26B 175.7(8) . . . . ?
C24B C25B C26B C27B -176.9(8) . . . . ?
C25B C20B C21B C22B -2.1(10) . . . . ?
C25B C26B C27B C18B -3.5(11) . . . . ?
C27B C18B N19B Fe1B -149.4(5) . . . . ?
C27B C18B N19B C20B 4.8(9) . . . . ?
N28B C29B C30B C31B 1.1(19) . . . . ?
N28B C29B C34B N35B -17.8(13) . . . . ?
N28B C29B C34B C43B 157.9(10) . . . . ?
N28B C33B C44B N45B -17.7(14) . . . . ?
N28B C33B C44B C53B 158.9(11) . . . . ?
C29B N28B C33B C32B -1.9(16) . . . . ?
C29B N28B C33B C44B 178.4(9) . . . . ?
C29B C30B C31B C32B 1(2) . . . . ?
C29B C34B N35B Fe1B 26.4(12) . . . . ?
C29B C34B N35B C36B -178.5(10) . . . . ?
C29B C34B C43B C42B -171.5(11) . . . . ?
C30B C29B C34B N35B 161.6(11) . . . . ?
C30B C29B C34B C43B -22.7(17) . . . . ?
C30B C31B C32B C33B -4(2) . . . . ?
C31B C32B C33B N28B 4.0(18) . . . . ?
C31B C32B C33B C44B -176.3(12) . . . . ?
C32B C33B C44B N45B 162.6(11) . . . . ?
C32B C33B C44B C53B -20.8(18) . . . . ?
C33B N28B C29B C30B -0.7(16) . . . . ?
C33B N28B C29B C34B 178.7(9) . . . . ?
C33B C44B N45B Fe1B 27.6(11) . . . . ?
C33B C44B N45B C46B -176.2(9) . . . . ?
C33B C44B C53B C52B -176.0(13) . . . . ?
C34B C29B C30B C31B -178.3(12) . . . . ?
C34B N35B C36B C37B 166.6(11) . . . . ?
C34B N35B C36B C41B -12.1(16) . . . . ?
N35B C34B C43B C42B 3.8(17) . . . . ?
N35B C36B C37B C38B 174.9(11) . . . . ?
N35B C36B C41B C40B -173.8(12) . . . . ?
N35B C36B C41B C42B 8.5(18) . . . . ?
C36B C37B C38B C39B 0.0(19) . . . . ?
C36B C41B C42B C43B 1.3(19) . . . . ?
C37B C36B C41B C40B 7.5(19) . . . . ?
C37B C36B C41B C42B -170.1(12) . . . . ?
C37B C38B C39B C40B 5(2) . . . . ?
C38B C39B C40B C41B -4(2) . . . . ?
C39B C40B C41B C36B -1.9(19) . . . . ?
C39B C40B C41B C42B 175.8(12) . . . . ?
C40B C41B C42B C43B -176.3(12) . . . . ?
C41B C36B C37B C38B -6.4(19) . . . . ?
C41B C42B C43B C34B -7.3(18) . . . . ?
C43B C34B N35B Fe1B -149.0(9) . . . . ?
C43B C34B N35B C36B 6.1(16) . . . . ?
C44B N45B C46B C47B 173.5(10) . . . . ?
C44B N45B C46B C51B -8.8(15) . . . . ?
N45B C44B C53B C52B 0.5(19) . . . . ?
N45B C46B C47B C48B 178.3(10) . . . . ?
N45B C46B C51B C50B -175.8(11) . . . . ?
N45B C46B C51B C52B 3.1(17) . . . . ?
C46B C47B C48B C49B -1.2(19) . . . . ?
C46B C51B C52B C53B 5(2) . . . . ?
C47B C46B C51B C50B 1.9(18) . . . . ?
C47B C46B C51B C52B -179.2(12) . . . . ?
C47B C48B C49B C50B -1(2) . . . . ?
C48B C49B C50B C51B 3(2) . . . . ?
C49B C50B C51B C46B -4(2) . . . . ?
C49B C50B C51B C52B 177.4(14) . . . . ?
C50B C51B C52B C53B -176.5(15) . . . . ?
C51B C46B C47B C48B 0.6(17) . . . . ?
C51B C52B C53B C44B -7(2) . . . . ?
C53B C44B N45B Fe1B -149.1(9) . . . . ?
C53B C44B N45B C46B 7.1(16) . . . . ?
N28E C29E C30E C31E 0(3) . . . . ?
N28E C29E C34E N35E -22.5(19) . . . . ?
N28E C29E C34E C43E 153.1(12) . . . . ?
N28E C33E C44E N45E -28.6(19) . . . . ?
N28E C33E C44E C53E 155.1(12) . . . . ?
C29E N28E C33E C32E -2(3) . . . . ?
C29E N28E C33E C44E -177.7(16) . . . . ?
C29E C30E C31E C32E 1(4) . . . . ?
C29E C34E C43E C42E -175.5(13) . . . . ?
C30E C29E C34E N35E 159.2(16) . . . . ?
C30E C29E C34E C43E -25(2) . . . . ?
C30E C31E C32E C33E -3(3) . . . . ?
C31E C32E C33E N28E 3(3) . . . . ?
C31E C32E C33E C44E 178.2(19) . . . . ?
C32E C33E C44E N45E 156.2(18) . . . . ?
C32E C33E C44E C53E -20(3) . . . . ?
C33E N28E C29E C30E 0(3) . . . . ?
C33E N28E C29E C34E -178.0(15) . . . . ?
C33E C44E C53E C52E 176.2(13) . . . . ?
N35E C34E C43E C42E 0.0 . . . . ?
N35E C36E C37E C38E 180.0 . . . . ?
C34E C29E C30E C31E 178(2) . . . . ?
C34E N35E C36E C41E 0.0 . . . . ?
C34E N35E C36E C37E 180.0 . . . . ?
C34E C43E C42E C41E 0.0 . . . . ?
C43E C42E C41E C36E 0.0 . . . . ?
C43E C42E C41E C40E 180.0 . . . . ?
C42E C41E C36E N35E 0.0 . . . . ?
C42E C41E C36E C37E 180.0 . . . . ?
C42E C41E C40E C39E 180.0 . . . . ?
C41E C36E C37E C38E 0.0 . . . . ?
C36E N35E C34E C29E 175.8(12) . . . . ?
C36E N35E C34E C43E 0.0 . . . . ?
C36E C41E C40E C39E 0.0 . . . . ?
C36E C37E C38E C39E 0.0 . . . . ?
C37E C38E C39E C40E 0.0 . . . . ?
C38E C39E C40E C41E 0.0 . . . . ?
C40E C41E C36E N35E 180.0 . . . . ?
C40E C41E C36E C37E 0.0 . . . . ?
N45E C44E C53E C52E 0.0 . . . . ?
N45E C46E C47E C48E 180.0 . . . . ?
C44E N45E C46E C51E 0.0 . . . . ?
C44E N45E C46E C47E 180.0 . . . . ?
C44E C53E C52E C51E 0.0 . . . . ?
C53E C52E C51E C46E 0.0 . . . . ?
C53E C52E C51E C50E 180.0 . . . . ?
C52E C51E C46E N45E 0.0 . . . . ?
C52E C51E C46E C47E 180.0 . . . . ?
C52E C51E C50E C49E 180.0 . . . . ?
C51E C46E C47E C48E 0.0 . . . . ?
C46E N45E C44E C33E -176.5(12) . . . . ?
C46E N45E C44E C53E 0.0 . . . . ?
C46E C51E C50E C49E 0.0 . . . . ?
C46E C47E C48E C49E 0.0 . . . . ?
C47E C48E C49E C50E 0.0 . . . . ?
C48E C49E C50E C51E 0.0 . . . . ?
C50E C51E C46E N45E 180.0 . . . . ?
C50E C51E C46E C47E 0.0 . . . . ?
Fe1C N2C C3C C4C 177.3(5) . . . . ?
Fe1C N2C C3C C8C -1.6(7) . . . . ?
Fe1C N2C C7C C6C -177.8(6) . . . . ?
Fe1C N2C C7C C18C 2.4(8) . . . . ?
Fe1C N9C C10C C11C 37.5(7) . . . . ?
Fe1C N9C C10C C15C -140.9(5) . . . . ?
Fe1C N19C C20C C21C 31.4(8) . . . . ?
Fe1C N19C C20C C25C -148.9(5) . . . . ?
Fe1C N28C C29C C30C 175.0(5) . . . . ?
Fe1C N28C C29C C34C -3.2(7) . . . . ?
Fe1C N28C C33C C32C -173.9(4) . . . . ?
Fe1C N28C C33C C44C 8.2(7) . . . . ?
Fe1C N35C C36C C37C 35.4(10) . . . . ?
Fe1C N35C C36C C41C -144.0(6) . . . . ?
Fe1C N45C C46C C47C 26.6(8) . . . . ?
Fe1C N45C C46C C51C -154.8(5) . . . . ?
N2C C3C C4C C5C 1.2(11) . . . . ?
N2C C3C C8C N9C 19.8(8) . . . . ?
N2C C3C C8C C17C -156.8(6) . . . . ?
N2C C7C C18C N19C 15.8(9) . . . . ?
N2C C7C C18C C27C -162.9(7) . . . . ?
C3C N2C C7C C6C 0.6(10) . . . . ?
C3C N2C C7C C18C -179.2(6) . . . . ?
C3C C4C C5C C6C -0.9(13) . . . . ?
C3C C8C N9C Fe1C -26.3(6) . . . . ?
C3C C8C N9C C10C -178.8(5) . . . . ?
C3C C8C C17C C16C 171.7(7) . . . . ?
C4C C3C C8C N9C -159.1(7) . . . . ?
C4C C3C C8C C17C 24.3(10) . . . . ?
C4C C5C C6C C7C 0.4(13) . . . . ?
C5C C6C C7C N2C -0.3(12) . . . . ?
C5C C6C C7C C18C 179.5(8) . . . . ?
C6C C7C C18C N19C -164.0(7) . . . . ?
C6C C7C C18C C27C 17.3(11) . . . . ?
C7C N2C C3C C4C -1.1(10) . . . . ?
C7C N2C C3C C8C 180.0(6) . . . . ?
C7C C18C N19C Fe1C -24.0(7) . . . . ?
C7C C18C N19C C20C 177.5(6) . . . . ?
C7C C18C C27C C26C 177.6(7) . . . . ?
C8C C3C C4C C5C -179.9(7) . . . . ?
C8C N9C C10C C11C -173.6(5) . . . . ?
C8C N9C C10C C15C 8.0(9) . . . . ?
N9C C8C C17C C16C -4.6(11) . . . . ?
N9C C10C C11C C12C -175.5(6) . . . . ?
N9C C10C C15C C14C 174.1(6) . . . . ?
N9C C10C C15C C16C -6.7(10) . . . . ?
C10C C11C C12C C13C 1.8(10) . . . . ?
C10C C15C C16C C17C -0.4(12) . . . . ?
C11C C10C C15C C14C -4.2(10) . . . . ?
C11C C10C C15C C16C 174.9(6) . . . . ?
C11C C12C C13C C14C -5.4(11) . . . . ?
C12C C13C C14C C15C 4.0(12) . . . . ?
C13C C14C C15C C10C 0.8(12) . . . . ?
C13C C14C C15C C16C -178.3(8) . . . . ?
C14C C15C C16C C17C 178.7(8) . . . . ?
C15C C10C C11C C12C 2.9(9) . . . . ?
C15C C16C C17C C8C 5.8(12) . . . . ?
C17C C8C N9C Fe1C 150.2(5) . . . . ?
C17C C8C N9C C10C -2.3(9) . . . . ?
C18C N19C C20C C21C -173.5(6) . . . . ?
C18C N19C C20C C25C 6.2(9) . . . . ?
N19C C18C C27C C26C -1.0(11) . . . . ?
N19C C20C C21C C22C -178.1(6) . . . . ?
N19C C20C C25C C24C 178.3(6) . . . . ?
N19C C20C C25C C26C -3.9(10) . . . . ?
C20C C21C C22C C23C -0.9(11) . . . . ?
C20C C25C C26C C27C -0.9(11) . . . . ?
C21C C20C C25C C24C -2.0(10) . . . . ?
C21C C20C C25C C26C 175.8(7) . . . . ?
C21C C22C C23C C24C -0.4(12) . . . . ?
C22C C23C C24C C25C 0.6(12) . . . . ?
C23C C24C C25C C20C 0.7(11) . . . . ?
C23C C24C C25C C26C -177.0(7) . . . . ?
C24C C25C C26C C27C 176.8(7) . . . . ?
C25C C20C C21C C22C 2.2(10) . . . . ?
C25C C26C C27C C18C 3.3(12) . . . . ?
C27C C18C N19C Fe1C 154.7(6) . . . . ?
C27C C18C N19C C20C -3.8(10) . . . . ?
N28C C29C C30C C31C -1.0(10) . . . . ?
N28C C29C C34C N35C 22.3(8) . . . . ?
N28C C29C C34C C43C -156.1(7) . . . . ?
N28C C33C C44C N45C 10.7(8) . . . . ?
N28C C33C C44C C53C -168.3(6) . . . . ?
C29C N28C C33C C32C 2.1(9) . . . . ?
C29C N28C C33C C44C -175.8(5) . . . . ?
C29C C30C C31C C32C 1.8(11) . . . . ?
C29C C34C N35C Fe1C -27.9(7) . . . . ?
C29C C34C N35C C36C 178.8(6) . . . . ?
C29C C34C C43C C42C 177.5(8) . . . . ?
C30C C29C C34C N35C -155.8(6) . . . . ?
C30C C29C C34C C43C 25.9(11) . . . . ?
C30C C31C C32C C33C -0.7(10) . . . . ?
C31C C32C C33C N28C -1.3(9) . . . . ?
C31C C32C C33C C44C 176.4(6) . . . . ?
C32C C33C C44C N45C -167.2(6) . . . . ?
C32C C33C C44C C53C 13.9(10) . . . . ?
C33C N28C C29C C30C -1.0(9) . . . . ?
C33C N28C C29C C34C -179.1(5) . . . . ?
C33C C44C N45C Fe1C -22.0(6) . . . . ?
C33C C44C N45C C46C 175.4(5) . . . . ?
C33C C44C C53C C52C -178.6(7) . . . . ?
C34C C29C C30C C31C 176.9(7) . . . . ?
C34C N35C C36C C37C -175.9(7) . . . . ?
C34C N35C C36C C41C 4.8(10) . . . . ?
N35C C34C C43C C42C -0.7(13) . . . . ?
N35C C36C C37C C38C -176.2(7) . . . . ?
N35C C36C C41C C40C 175.8(8) . . . . ?
N35C C36C C41C C42C -3.1(12) . . . . ?
C36C C37C C38C C39C -0.4(13) . . . . ?
C36C C41C C42C C43C -0.6(14) . . . . ?
C37C C36C C41C C40C -3.5(13) . . . . ?
C37C C36C C41C C42C 177.5(8) . . . . ?
C37C C38C C39C C40C -2.1(17) . . . . ?
C38C C39C C40C C41C 1.9(19) . . . . ?
C39C C40C C41C C36C 0.9(17) . . . . ?
C39C C40C C41C C42C 179.8(11) . . . . ?
C40C C41C C42C C43C -179.4(10) . . . . ?
C41C C36C C37C C38C 3.2(12) . . . . ?
C41C C42C C43C C34C 2.4(14) . . . . ?
C43C C34C N35C Fe1C 150.4(6) . . . . ?
C43C C34C N35C C36C -2.8(10) . . . . ?
C44C N45C C46C C47C -174.2(5) . . . . ?
C44C N45C C46C C51C 4.4(9) . . . . ?
N45C C44C C53C C52C 2.5(11) . . . . ?
N45C C46C C47C C48C -179.8(6) . . . . ?
N45C C46C C51C C50C -178.3(6) . . . . ?
N45C C46C C51C C52C 0.0(10) . . . . ?
C46C C47C C48C C49C -2.9(11) . . . . ?
C46C C51C C52C C53C -3.3(12) . . . . ?
C47C C46C C51C C50C 0.3(10) . . . . ?
C47C C46C C51C C52C 178.6(7) . . . . ?
C47C C48C C49C C50C 2.4(12) . . . . ?
C48C C49C C50C C51C -0.5(13) . . . . ?
C49C C50C C51C C46C -0.8(12) . . . . ?
C49C C50C C51C C52C -179.0(8) . . . . ?
C50C C51C C52C C53C 174.9(8) . . . . ?
C51C C46C C47C C48C 1.6(9) . . . . ?
C51C C52C C53C C44C 2.1(13) . . . . ?
C53C C44C N45C Fe1C 157.0(6) . . . . ?
C53C C44C N45C C46C -5.7(9) . . . . ?
Fe1D N2D C3D C4D -179.5(6) . . . . ?
Fe1D N2D C3D C8D 2.4(8) . . . . ?
Fe1D N2D C7D C6D 179.3(5) . . . . ?
Fe1D N2D C7D C18D 0.5(8) . . . . ?
Fe1D N9D C10D C11D 22.5(8) . . . . ?
Fe1D N9D C10D C15D -158.9(5) . . . . ?
Fe1D N19D C20D C21D 34.6(9) . . . . ?
Fe1D N19D C20D C25D -147.9(5) . . . . ?
Fe1D N28D C29D C30D -177.6(5) . . . . ?
Fe1D N28D C29D C34D 4.3(6) . . . . ?
Fe1D N28D C33D C32D 177.9(4) . . . . ?
Fe1D N28D C33D C44D -0.4(6) . . . . ?
Fe1D N35D C36D C37D 22.7(8) . . . . ?
Fe1D N35D C36D C41D -159.8(5) . . . . ?
Fe1D N45D C46D C47D 30.4(7) . . . . ?
Fe1D N45D C46D C51D -152.8(5) . . . . ?
N2D C3D C4D C5D -2.0(12) . . . . ?
N2D C3D C8D N9D 10.5(9) . . . . ?
N2D C3D C8D C17D -170.4(7) . . . . ?
N2D C7D C18D N19D 16.3(9) . . . . ?
N2D C7D C18D C27D -161.2(7) . . . . ?
C3D N2D C7D C6D -1.5(11) . . . . ?
C3D N2D C7D C18D 179.8(6) . . . . ?
C3D C4D C5D C6D 3.1(14) . . . . ?
C3D C8D N9D Fe1D -17.5(8) . . . . ?
C3D C8D N9D C10D 178.0(6) . . . . ?
C3D C8D C17D C16D 177.3(8) . . . . ?
C4D C3D C8D N9D -167.5(7) . . . . ?
C4D C3D C8D C17D 11.6(12) . . . . ?
C4D C5D C6D C7D -3.3(14) . . . . ?
C5D C6D C7D N2D 2.5(12) . . . . ?
C5D C6D C7D C18D -178.9(8) . . . . ?
C6D C7D C18D N19D -162.4(7) . . . . ?
C6D C7D C18D C27D 20.1(12) . . . . ?
C7D N2D C3D C4D 1.3(11) . . . . ?
C7D N2D C3D C8D -176.8(7) . . . . ?
C7D C18D N19D Fe1D -23.1(7) . . . . ?
C7D C18D N19D C20D 179.0(6) . . . . ?
C7D C18D C27D C26D 174.1(8) . . . . ?
C8D C3D C4D C5D 175.9(8) . . . . ?
C8D N9D C10D C11D -175.1(6) . . . . ?
C8D N9D C10D C15D 3.5(9) . . . . ?
N9D C8D C17D C16D -3.8(13) . . . . ?
N9D C10D C11D C12D -179.3(6) . . . . ?
N9D C10D C15D C14D 178.2(7) . . . . ?
N9D C10D C15D C16D -1.2(11) . . . . ?
C10D C11D C12D C13D 0.0(11) . . . . ?
C10D C15D C16D C17D -3.8(14) . . . . ?
C11D C10D C15D C14D -3.3(10) . . . . ?
C11D C10D C15D C16D 177.3(7) . . . . ?
C11D C12D C13D C14D -0.9(12) . . . . ?
C12D C13D C14D C15D -0.4(13) . . . . ?
C13D C14D C15D C10D 2.5(12) . . . . ?
C13D C14D C15D C16D -178.1(9) . . . . ?
C14D C15D C16D C17D 176.9(9) . . . . ?
C15D C10D C11D C12D 2.1(10) . . . . ?
C15D C16D C17D C8D 6.2(14) . . . . ?
C17D C8D N9D Fe1D 163.4(6) . . . . ?
C17D C8D N9D C10D -1.0(10) . . . . ?
C18D N19D C20D C21D -170.8(6) . . . . ?
C18D N19D C20D C25D 6.7(10) . . . . ?
N19D C18D C27D C26D -3.3(13) . . . . ?
N19D C20D C21D C22D -176.9(7) . . . . ?
N19D C20D C25D C24D 175.6(7) . . . . ?
N19D C20D C25D C26D -3.4(11) . . . . ?
C20D C21D C22D C23D 1.5(11) . . . . ?
C20D C25D C26D C27D -3.3(14) . . . . ?
C21D C20D C25D C24D -6.8(12) . . . . ?
C21D C20D C25D C26D 174.1(7) . . . . ?
C21D C22D C23D C24D -7.5(12) . . . . ?
C22D C23D C24D C25D 6.3(14) . . . . ?
C23D C24D C25D C20D 0.9(14) . . . . ?
C23D C24D C25D C26D 179.9(9) . . . . ?
C24D C25D C26D C27D 177.7(9) . . . . ?
C25D C20D C21D C22D 5.6(11) . . . . ?
C25D C26D C27D C18D 6.6(14) . . . . ?
C27D C18D N19D Fe1D 154.3(6) . . . . ?
C27D C18D N19D C20D -3.5(11) . . . . ?
N28D C29D C30D C31D 0.0(10) . . . . ?
N28D C29D C34D N35D 9.5(7) . . . . ?
N28D C29D C34D C43D -169.7(5) . . . . ?
N28D C33D C44D N45D 16.8(7) . . . . ?
N28D C33D C44D C53D -162.7(6) . . . . ?
C29D N28D C33D C32D -1.2(8) . . . . ?
C29D N28D C33D C44D -179.6(5) . . . . ?
C29D C30D C31D C32D -2.0(11) . . . . ?
C29D C34D N35D Fe1D -17.2(6) . . . . ?
C29D C34D N35D C36D 176.9(5) . . . . ?
C29D C34D C43D C42D -179.6(6) . . . . ?
C30D C29D C34D N35D -168.6(6) . . . . ?
C30D C29D C34D C43D 12.2(9) . . . . ?
C30D C31D C32D C33D 2.3(11) . . . . ?
C31D C32D C33D N28D -0.7(10) . . . . ?
C31D C32D C33D C44D 177.5(6) . . . . ?
C32D C33D C44D N45D -161.4(6) . . . . ?
C32D C33D C44D C53D 19.0(9) . . . . ?
C33D N28D C29D C30D 1.6(9) . . . . ?
C33D N28D C29D C34D -176.6(5) . . . . ?
C33D C44D N45D Fe1D -23.3(6) . . . . ?
C33D C44D N45D C46D 176.0(5) . . . . ?
C33D C44D C53D C52D -178.8(7) . . . . ?
C34D C29D C30D C31D 178.0(6) . . . . ?
C34D N35D C36D C37D -173.9(6) . . . . ?
C34D N35D C36D C41D 3.6(9) . . . . ?
N35D C34D C43D C42D 1.3(10) . . . . ?
N35D C36D C37D C38D -179.4(6) . . . . ?
N35D C36D C41D C40D 179.3(7) . . . . ?
N35D C36D C41D C42D -0.9(10) . . . . ?
C36D C37D C38D C39D -0.5(12) . . . . ?
C36D C41D C42D C43D -1.8(11) . . . . ?
C37D C36D C41D C40D -3.2(10) . . . . ?
C37D C36D C41D C42D 176.7(6) . . . . ?
C37D C38D C39D C40D -1.9(13) . . . . ?
C38D C39D C40D C41D 1.6(13) . . . . ?
C39D C40D C41D C36D 0.9(12) . . . . ?
C39D C40D C41D C42D -178.9(8) . . . . ?
C40D C41D C42D C43D 178.0(7) . . . . ?
C41D C36D C37D C38D 3.0(10) . . . . ?
C41D C42D C43D C34D 1.6(11) . . . . ?
C43D C34D N35D Fe1D 161.9(5) . . . . ?
C43D C34D N35D C36D -3.9(9) . . . . ?
C44D N45D C46D C47D -171.9(5) . . . . ?
C44D N45D C46D C51D 4.9(8) . . . . ?
N45D C44D C53D C52D 1.7(11) . . . . ?
N45D C46D C47D C48D -179.2(6) . . . . ?
N45D C46D C51D C50D -179.0(6) . . . . ?
N45D C46D C51D C52D -2.8(10) . . . . ?
C46D C47D C48D C49D -2.9(10) . . . . ?
C46D C51D C52D C53D 0.1(12) . . . . ?
C47D C46D C51D C50D -2.2(10) . . . . ?
C47D C46D C51D C52D 174.0(7) . . . . ?
C47D C48D C49D C50D 0.0(11) . . . . ?
C48D C49D C50D C51D 1.8(12) . . . . ?
C49D C50D C51D C46D -0.7(12) . . . . ?
C49D C50D C51D C52D -176.6(8) . . . . ?
C50D C51D C52D C53D 176.1(8) . . . . ?
C51D C46D C47D C48D 3.9(9) . . . . ?
C51D C52D C53D C44D 0.5(12) . . . . ?
C53D C44D N45D Fe1D 156.2(5) . . . . ?
C53D C44D N45D C46D -4.4(9) . . . . ?
C15E C16E O17E C18E 81(5) . . . . ?
C16E O17E C18E C19E 167(3) . . . . ?
C15F C16F O17F C18F -86(4) . . . . ?
C16F O17F C18F C19F 162(4) . . . . ?
